data_7241810
loop_
_publ_author_name
'Chahine, Ali Y.'
'Turner, David R.'
'Batten, Stuart R.'

_publ_section_title
;
 Crystal engineering of coordination polymers using flexible
 tetracarboxylate linkers with embedded cyclohexyldiamine cores
;
_journal_issue 3
_journal_name_full CrystEngComm
_journal_page_first 569
_journal_page_last 590
_journal_paper_doi 10.1039/D0CE01620A
_journal_volume 23
_journal_year 2021
_chemical_formula_moiety 'C62 H50 N2 O8.667 Zn2.667'
_chemical_formula_sum 'C62 H50 N2 O8.67 Zn2.67'
_chemical_formula_weight 1136.02
_space_group_crystal_system triclinic
_space_group_IT_number 2
_space_group_name_Hall '-P 1'
_space_group_name_H-M_alt 'P -1'
_atom_sites_solution_hydrogens geom
_atom_sites_solution_primary iterative
_audit_creation_date 2020-04-21
_audit_creation_method
;
Olex2 1.3
(compiled 2020.02.04 svn.rd84adfe8 for OlexSys, GUI svn.r6032)
;
_audit_update_record
;
2020-11-06 deposited with the CCDC.	2020-11-26 downloaded from the CCDC.
;
_cell_angle_alpha 74.89(3)
_cell_angle_beta 77.68(3)
_cell_angle_gamma 86.47(3)
_cell_formula_units_Z 6
_cell_length_a 23.240(5)
_cell_length_b 30.590(6)
_cell_length_c 33.170(7)
_cell_measurement_reflns_used 38659
_cell_measurement_temperature 100(2)
_cell_measurement_theta_max 19.587
_cell_measurement_theta_min 0.650
_cell_volume 22241(9)
_computing_cell_refinement 'XDS (Kabsch, 1993)'
_computing_data_collection 'AS QEGUI'
_computing_data_reduction 'XDS (Kabsch, 1993)'
_computing_molecular_graphics 'Olex2 1.3 (Dolomanov et al., 2009)'
_computing_publication_material 'Olex2 1.3 (Dolomanov et al., 2009)'
_computing_structure_refinement 'SHELXL 2018/3 (Sheldrick, 2015)'
_computing_structure_solution 'olex2.solve 1.3 (Bourhis et al., 2015)'
_diffrn_ambient_temperature 100(2)
_diffrn_measured_fraction_theta_full 0.989
_diffrn_measured_fraction_theta_max 0.989
_diffrn_measurement_device_type 'Dectris Eiger 16M'
_diffrn_measurement_method 'Omega Scan'
_diffrn_radiation_monochromator 'Silicon Double Crystal'
_diffrn_radiation_source 'MX2 Beamline Australian Synchrotron'
_diffrn_radiation_type Synchrotron
_diffrn_radiation_wavelength 0.71073
_diffrn_reflns_av_R_equivalents 0.0875
_diffrn_reflns_av_unetI/netI 0.0308
_diffrn_reflns_Laue_measured_fraction_full 0.989
_diffrn_reflns_Laue_measured_fraction_max 0.989
_diffrn_reflns_limit_h_max 21
_diffrn_reflns_limit_h_min -21
_diffrn_reflns_limit_k_max 28
_diffrn_reflns_limit_k_min -28
_diffrn_reflns_limit_l_max 31
_diffrn_reflns_limit_l_min -31
_diffrn_reflns_number 668642
_diffrn_reflns_point_group_measured_fraction_full 0.989
_diffrn_reflns_point_group_measured_fraction_max 0.989
_diffrn_reflns_theta_full 19.587
_diffrn_reflns_theta_max 19.587
_diffrn_reflns_theta_min 0.650
_diffrn_standards_number 0
_exptl_absorpt_coefficient_mu 0.450
_exptl_absorpt_correction_type multi-scan
_exptl_absorpt_process_details 'XDS (Kabsch, 1993)'
_exptl_crystal_colour colourless
_exptl_crystal_density_diffrn 0.509
_exptl_crystal_description 'thin plate'
_exptl_crystal_F_000 3512
_exptl_crystal_size_max 0.10
_exptl_crystal_size_mid 0.015
_exptl_crystal_size_min 0.010
_exptl_transmission_factor_max 0.4346
_exptl_transmission_factor_min 0.3176
_refine_diff_density_max 1.239
_refine_diff_density_min -0.515
_refine_diff_density_rms 0.076
_refine_ls_extinction_method none
_refine_ls_goodness_of_fit_ref 1.794
_refine_ls_hydrogen_treatment constr
_refine_ls_matrix_type full
_refine_ls_number_parameters 2468
_refine_ls_number_reflns 38659
_refine_ls_number_restraints 1745
_refine_ls_restrained_S_all 1.913
_refine_ls_R_factor_all 0.1579
_refine_ls_R_factor_gt 0.1349
_refine_ls_shift/su_max 0.002
_refine_ls_shift/su_mean 0.000
_refine_ls_structure_factor_coef Fsqd
_refine_ls_weighting_details 'w=1/[\s^2^(Fo^2^)+(0.2000P)^2^] where P=(Fo^2^+2Fc^2^)/3'
_refine_ls_weighting_scheme calc
_refine_ls_wR_factor_gt 0.3863
_refine_ls_wR_factor_ref 0.4179
_reflns_Friedel_coverage 0.000
_reflns_number_gt 26958
_reflns_number_total 38659
_reflns_threshold_expression 'I > 2\s(I)'
_cod_data_source_file d0ce01620a2.cif
_cod_data_source_block 9
_cod_depositor_comments
;
The following automatic conversions were performed:

data item '_exptl_absorpt_correction_type' value 'Multi-Scan' was
changed to 'multi-scan' in accordance with the
/home/data/users/saulius/crontab/automatic-downloads/rss-feeds/RSC/lib/dictionaries/cif_core.dic
dictionary named 'cif_core.dic' version 2.4.2 last updated on
2011-04-26.

Automatic conversion script
Id: cif_fix_values 7556 2019-12-06 15:28:31Z antanas 

 Adding full bibliography for 7241796--7241816.cif.
;
_cod_database_code 7241810
_shelx_shelxl_version_number 2018/3
_shelx_space_group_comment
;
The symmetry employed for this shelxl refinement is uniquely defined
by the following loop, which should always be used as a source of
symmetry information in preference to the above space-group names.
They are only intended as comments.
;
_olex2_refinement_description
;
1. Fixed Uiso
 At 1.2 times of:
  All C(H) groups, All C(H,H) groups
2. Restrained distances
 C115-C116
 1.529 with sigma of 0.02
 C1-O3A
 1.26 with sigma of 0.0001
 C1-O3B
 1.26 with sigma of 0.0001
 C1-O4A
 1.26 with sigma of 0.0001
 C1-O4B
 1.26 with sigma of 0.0001
 C26-O5A
 1.26 with sigma of 0.0001
 C26-O5B
 1.26 with sigma of 0.0001
 C26-O6A
 1.26 with sigma of 0.0001
 C26-O6B
 1.26 with sigma of 0.0001
 C60-O9A
 1.26 with sigma of 0.0001
 C60-O9B
 1.26 with sigma of 0.0001
 C60-O10A
 1.26 with sigma of 0.0001
 C60-O10B
 1.26 with sigma of 0.0001
 C46-O7A
 1.26 with sigma of 0.0001
 C46-O7B
 1.26 with sigma of 0.0001
 C46-O8A
 1.26 with sigma of 0.0001
 C46-O8B
 1.26 with sigma of 0.0001
 C67-O11A
 1.26 with sigma of 0.0001
 C67-O11B
 1.26 with sigma of 0.0001
 C67-O12A
 1.26 with sigma of 0.0001
 C67-O12B
 1.26 with sigma of 0.0001
 C92-O13A
 1.26 with sigma of 0.0001
 C92-O13B
 1.26 with sigma of 0.0001
 C92-O14A
 1.26 with sigma of 0.0001
 C92-O14B
 1.26 with sigma of 0.0001
 C116-O15A
 1.26 with sigma of 0.0001
 C116-O15B
 1.26 with sigma of 0.0001
 C116-O16A
 1.26 with sigma of 0.0001
 C116-O16B
 1.26 with sigma of 0.0001
 C134-O17A
 1.26 with sigma of 0.0001
 C134-O17B
 1.26 with sigma of 0.0001
 C134-O18A
 1.26 with sigma of 0.0001
 C134-O18B
 1.26 with sigma of 0.0001
 C141-O19A
 1.26 with sigma of 0.0001
 C141-O19B
 1.26 with sigma of 0.0001
 C141-O20A
 1.26 with sigma of 0.0001
 C141-O20B
 1.26 with sigma of 0.0001
 C170-O21A
 1.26 with sigma of 0.0001
 C170-O21B
 1.26 with sigma of 0.0001
 C170-O22A
 1.26 with sigma of 0.0001
 C170-O22B
 1.26 with sigma of 0.0001
 C190-O23A
 1.26 with sigma of 0.0001
 C190-O24A
 1.26 with sigma of 0.0001
 C190-O24B
 1.26 with sigma of 0.0001
 C204-O25A
 1.26 with sigma of 0.0001
 C204-O25B
 1.26 with sigma of 0.0001
 C204-O26A
 1.26 with sigma of 0.0001
 C204-O26B
 1.26 with sigma of 0.0001
 C157-C152
 1.345 with sigma of 0.0001
 C134-C133
 1.5 with sigma of 0.0001
 O8A-C46 \\sim O7B-C46
 with sigma of 0.02
 O7A-C46 \\sim O8B-C46
 with sigma of 0.02
3. Restrained planarity
 C203, C204, O25B, O26B
 with sigma of 0.1
4. Uiso/Uaniso restraints and constraints
Uanis(O11A) \\sim Ueq, Uanis(Zn8A) \\sim Ueq, Uanis(O1) \\sim Ueq, Uanis(O6A)
\\sim Ueq, Uanis(O26A) \\sim Ueq, Uanis(Zn6A) \\sim Ueq, Uanis(Zn7A) \\sim Ueq,
Uanis(Zn7B) \\sim Ueq, Uanis(Zn5B) \\sim Ueq, Uanis(Zn6B) \\sim Ueq,
Uanis(Zn8B) \\sim Ueq, Uanis(Zn5A) \\sim Ueq, Uanis(C26) \\sim Ueq, Uanis(C204)
\\sim Ueq, Uanis(O16A) \\sim Ueq, Uanis(O25A) \\sim Ueq, Uanis(O6B) \\sim Ueq,
Uanis(O5B) \\sim Ueq, Uanis(O16B) \\sim Ueq, Uanis(O25B) \\sim Ueq, Uanis(O15B)
\\sim Ueq, Uanis(O26B) \\sim Ueq, Uanis(O5A) \\sim Ueq, Uanis(O15A) \\sim Ueq,
Uanis(C25) \\sim Ueq, Uanis(C203) \\sim Ueq, Uanis(C116) \\sim Ueq, Uanis(C27)
\\sim Ueq, Uanis(C24) \\sim Ueq, Uanis(C205) \\sim Ueq, Uanis(C202) \\sim Ueq,
Uanis(C115) \\sim Ueq, Uanis(C28) \\sim Ueq, Uanis(C23) \\sim Ueq, Uanis(C206)
\\sim Ueq, Uanis(C201) \\sim Ueq, Uanis(C117) \\sim Ueq, Uanis(C114) \\sim Ueq,
Uanis(C121) \\sim Ueq, Uanis(C22) \\sim Ueq, Uanis(C200) \\sim Ueq, Uanis(C118)
\\sim Ueq, Uanis(C113) \\sim Ueq, Uanis(C122) \\sim Ueq, Uanis(C19) \\sim Ueq,
Uanis(C197) \\sim Ueq, Uanis(C112) \\sim Ueq, Uanis(C18) \\sim Ueq, Uanis(C20)
\\sim Ueq, Uanis(C196) \\sim Ueq, Uanis(C198) \\sim Ueq, Uanis(C109) \\sim Ueq,
Uanis(C17) \\sim Ueq, Uanis(C21) \\sim Ueq, Uanis(C195) \\sim Ueq, Uanis(C199)
\\sim Ueq, Uanis(C108) \\sim Ueq, Uanis(C110) \\sim Ueq, Uanis(C16) \\sim Ueq,
Uanis(C194) \\sim Ueq, Uanis(C107) \\sim Ueq, Uanis(C111) \\sim Ueq, Uanis(C15)
\\sim Ueq, Uanis(C193) \\sim Ueq, Uanis(C106) \\sim Ueq, Uanis(N1) \\sim Ueq,
Uanis(N6) \\sim Ueq, Uanis(C105) \\sim Ueq, Uanis(C29) \\sim Ueq, Uanis(C14)
\\sim Ueq, Uanis(C176) \\sim Ueq, Uanis(C179) \\sim Ueq, Uanis(N4) \\sim Ueq,
Uanis(C30) \\sim Ueq, Uanis(C34) \\sim Ueq, Uanis(C11) \\sim Ueq, Uanis(C175)
\\sim Ueq, Uanis(C177) \\sim Ueq, Uanis(C180) \\sim Ueq, Uanis(C102) \\sim Ueq,
Uanis(C123) \\sim Ueq, Uanis(C31) \\sim Ueq, Uanis(C33) \\sim Ueq, Uanis(C10)
\\sim Ueq, Uanis(C12) \\sim Ueq, Uanis(C174) \\sim Ueq, Uanis(C178) \\sim Ueq,
Uanis(C185) \\sim Ueq, Uanis(C181) \\sim Ueq, Uanis(C101) \\sim Ueq,
Uanis(C103) \\sim Ueq, Uanis(C124) \\sim Ueq, Uanis(C32) \\sim Ueq, Uanis(C9)
\\sim Ueq, Uanis(C13) \\sim Ueq, Uanis(C173) \\sim Ueq, Uanis(C184) \\sim Ueq,
Uanis(C182) \\sim Ueq, Uanis(C100) \\sim Ueq, Uanis(C104) \\sim Ueq,
Uanis(C125) \\sim Ueq, Uanis(C129) \\sim Ueq, Uanis(N2) \\sim Ueq, Uanis(C8)
\\sim Ueq, Uanis(N5) \\sim Ueq, Uanis(C183) \\sim Ueq, Uanis(C99) \\sim Ueq,
Uanis(C126) \\sim Ueq, Uanis(C128) \\sim Ueq, Uanis(C35) \\sim Ueq, Uanis(C49)
\\sim Ueq, Uanis(C5) \\sim Ueq, Uanis(C159) \\sim Ueq, Uanis(C158) \\sim Ueq,
Uanis(C186) \\sim Ueq, Uanis(N3) \\sim Ueq, Uanis(C127) \\sim Ueq, Uanis(C36)
\\sim Ueq, Uanis(C50) \\sim Ueq, Uanis(C6) \\sim Ueq, Uanis(C4) \\sim Ueq,
Uanis(C160) \\sim Ueq, Uanis(C155) \\sim Ueq, Uanis(C187) \\sim Ueq,
Uanis(C192) \\sim Ueq, Uanis(C80) \\sim Ueq, Uanis(C81) \\sim Ueq, Uanis(C130)
\\sim Ueq, Uanis(C37) \\sim Ueq, Uanis(C41) \\sim Ueq, Uanis(C54) \\sim Ueq,
Uanis(C55) \\sim Ueq, Uanis(C51) \\sim Ueq, Uanis(C7) \\sim Ueq, Uanis(C3)
\\sim Ueq, Uanis(C161) \\sim Ueq, Uanis(C165) \\sim Ueq, Uanis(C154) \\sim Ueq,
Uanis(C156) \\sim Ueq, Uanis(C188) \\sim Ueq, Uanis(C191) \\sim Ueq, Uanis(C77)
\\sim Ueq, Uanis(C82) \\sim Ueq, Uanis(C131) \\sim Ueq, Uanis(C136) \\sim Ueq,
Uanis(C38) \\sim Ueq, Uanis(C40) \\sim Ueq, Uanis(C53) \\sim Ueq, Uanis(C52)
\\sim Ueq, Uanis(C2) \\sim Ueq, Uanis(C162) \\sim Ueq, Uanis(C164) \\sim Ueq,
Uanis(C153) \\sim Ueq, Uanis(C157) \\sim Ueq, Uanis(C189) \\sim Ueq, Uanis(C76)
\\sim Ueq, Uanis(C78) \\sim Ueq, Uanis(C83) \\sim Ueq, Uanis(C87) \\sim Ueq,
Uanis(C132) \\sim Ueq, Uanis(C135) \\sim Ueq, Uanis(C39) \\sim Ueq, Uanis(C56)
\\sim Ueq, Uanis(C1) \\sim Ueq, Uanis(C163) \\sim Ueq, Uanis(C152) \\sim Ueq,
Uanis(C190) \\sim Ueq, Uanis(C75) \\sim Ueq, Uanis(C79) \\sim Ueq, Uanis(C84)
\\sim Ueq, Uanis(C86) \\sim Ueq, Uanis(C133) \\sim Ueq, Uanis(C42) \\sim Ueq,
Uanis(C62) \\sim Ueq, Uanis(C57) \\sim Ueq, Uanis(O3B) \\sim Ueq, Uanis(O4A)
\\sim Ueq, Uanis(O3A) \\sim Ueq, Uanis(C166) \\sim Ueq, Uanis(C145) \\sim Ueq,
Uanis(O23A) \\sim Ueq, Uanis(O24A) \\sim Ueq, Uanis(C74) \\sim Ueq, Uanis(C85)
\\sim Ueq, Uanis(C134) \\sim Ueq, Uanis(C43) \\sim Ueq, Uanis(C48) \\sim Ueq,
Uanis(C61) \\sim Ueq, Uanis(C58) \\sim Ueq, Uanis(Zn1B) \\sim Ueq, Uanis(Zn2A)
\\sim Ueq, Uanis(Zn3A) \\sim Ueq, Uanis(Zn3B) \\sim Ueq, Uanis(C167) \\sim Ueq,
Uanis(C172) \\sim Ueq, Uanis(C144) \\sim Ueq, Uanis(C146) \\sim Ueq, Uanis(C71)
\\sim Ueq, Uanis(C88) \\sim Ueq, Uanis(O18B) \\sim Ueq, Uanis(O17A) \\sim Ueq,
Uanis(O18A) \\sim Ueq, Uanis(C44) \\sim Ueq, Uanis(C47) \\sim Ueq, Uanis(C59)
\\sim Ueq, Uanis(O2) \\sim Ueq, Uanis(Zn4B) \\sim Ueq, Uanis(O22B) \\sim Ueq,
Uanis(C168) \\sim Ueq, Uanis(C171) \\sim Ueq, Uanis(C143) \\sim Ueq,
Uanis(C147) \\sim Ueq, Uanis(C70) \\sim Ueq, Uanis(C72) \\sim Ueq, Uanis(C89)
\\sim Ueq, Uanis(C94) \\sim Ueq, Uanis(C98) \\sim Ueq, Uanis(Zn1A) \\sim Ueq,
Uanis(Zn2B) \\sim Ueq, Uanis(C45) \\sim Ueq, Uanis(C60) \\sim Ueq, Uanis(Zn4A)
\\sim Ueq, Uanis(O8B) \\sim Ueq, Uanis(C169) \\sim Ueq, Uanis(C142) \\sim Ueq,
Uanis(C69) \\sim Ueq, Uanis(C73) \\sim Ueq, Uanis(C90) \\sim Ueq, Uanis(C93)
\\sim Ueq, Uanis(C97) \\sim Ueq, Uanis(O7A) \\sim Ueq, Uanis(O7B) \\sim Ueq,
Uanis(C46) \\sim Ueq, Uanis(O9A) \\sim Ueq, Uanis(O10A) \\sim Ueq, Uanis(O10B)
\\sim Ueq, Uanis(O8A) \\sim Ueq, Uanis(C170) \\sim Ueq, Uanis(C141) \\sim Ueq,
Uanis(C68) \\sim Ueq, Uanis(C91) \\sim Ueq, Uanis(O20A) \\sim Ueq, Uanis(O19A)
\\sim Ueq, Uanis(O19B) \\sim Ueq, Uanis(O20B) \\sim Ueq, Uanis(C67) \\sim Ueq,
Uanis(C92) \\sim Ueq, Uanis(C96) \\sim Ueq, Uanis(O12A) \\sim Ueq, Uanis(O12B)
\\sim Ueq, Uanis(O11B) \\sim Ueq, Uanis(O13B) \\sim Ueq, Uanis(O14B) \\sim Ueq,
Uanis(O13A) \\sim Ueq, Uanis(O14A) \\sim Ueq: with sigma of 0.01 and sigma for
terminal atoms of 0.001
Uanis(C149) \\sim Ueq, Uanis(C148) \\sim Ueq, Uanis(C151) \\sim Ueq,
Uanis(C150) \\sim Ueq, Uanis(C209) \\sim Ueq, Uanis(C210) \\sim Ueq,
Uanis(C208) \\sim Ueq, Uanis(C207) \\sim Ueq, Uanis(C64) \\sim Ueq, Uanis(C63)
\\sim Ueq, Uanis(C65) \\sim Ueq, Uanis(C66) \\sim Ueq, Uanis(C95) \\sim Ueq:
with sigma of 0.01 and sigma for terminal atoms of 0.001
Uanis(C120) \\sim Ueq, Uanis(C119) \\sim Ueq, Uanis(C140) \\sim Ueq,
Uanis(C139) \\sim Ueq, Uanis(C138) \\sim Ueq, Uanis(C137) \\sim Ueq: with sigma
of 0.01 and sigma for terminal atoms of 0.001
Uanis(O17B) \\sim Ueq, Uanis(O9B) \\sim Ueq: with sigma of 0.01 and sigma for
terminal atoms of 0.001
Uanis(O4B) \\sim Ueq: with sigma of 0.01 and sigma for terminal atoms of 0.01
Uanis(O24B) \\sim Ueq, Uanis(O3) \\sim Ueq: with sigma of 0.01 and sigma for
terminal atoms of 0.001
Uanis(O22A) \\sim Ueq, Uanis(O21B) \\sim Ueq, Uanis(O21A) \\sim Ueq: with sigma
of 0.01 and sigma for terminal atoms of 0.001
5. Others
 Sof(C201)=Sof(H201)=Sof(C202)=Sof(H202)=Sof(C205)=Sof(H205)=Sof(C206)=
 Sof(H206)=1-FVAR(1)
 Sof(C210)=Sof(H210)=Sof(C209)=Sof(H209)=Sof(C208)=Sof(H208)=Sof(C207)=
 Sof(H207)=FVAR(1)
 Fixed Sof: C64(0.25) H64(0.25) C63(0.25) H63(0.25) C66(0.25) H66(0.25)
 C65(0.25) H65(0.25) C95(0.5) H95(0.5) C96(0.5) H96(0.5) C97(0.5) H97(0.5)
 C98(0.5) H98(0.5) C138(0.25) H138(0.25) C137(0.25) H137(0.25) C140(0.25)
 H140(0.25) C139(0.25) H139(0.25) C150(0.5) H150(0.5) C151(0.5) H151(0.5)
 C148(0.5) H148(0.5) C149(0.5) H149(0.5) Zn1A(0.75) Zn2A(0.75) Zn3A(0.75)
 Zn4A(0.75) Zn5A(0.5) Zn6A(0.5) Zn7A(0.5) Zn8A(0.5) O3A(0.75) O4A(0.75)
 O5A(0.5) O6A(0.5) O7A(0.75) O8A(0.75) O9A(0.5) O10A(0.5) O11A(0.75) O12A(0.75)
 O13A(0.5) O14A(0.5) O15A(0.5) O16A(0.5) O17A(0.75) O18A(0.75) O19A(0.5)
 O20A(0.5) O21A(0.8) O22A(0.8) O23A(0.75) O24A(0.75) O25A(0.75) O26A(0.75)
 C57(0.75) H57(0.75) C58(0.75) H58(0.75) C61(0.75) H61(0.75) C62(0.75)
 H62(0.75) C89(0.5) H89(0.5) C90(0.5) H90(0.5) C93(0.5) H93(0.5) C94(0.5)
 H94(0.5) C113(0.5) H113(0.5) C114(0.5) H114(0.5) C117(0.5) H117(0.5) C118(0.5)
 H118(0.5) C131(0.75) H131(0.75) C132(0.75) H132(0.75) C135(0.75) H135(0.75)
 C136(0.75) H136(0.75) C143(0.5) H143(0.5) C144(0.5) H144(0.5) C146(0.5)
 H146(0.5) C147(0.5) H147(0.5) Zn1B(0.25) Zn2B(0.25) Zn3B(0.25) Zn4B(0.25)
 Zn5B(0.5) Zn6B(0.5) Zn7B(0.5) Zn8B(0.5) O3(0.25) O3B(0.25) O4B(0.25) O5B(0.5)
 O6B(0.5) O7B(0.25) O8B(0.25) O9B(0.5) O10B(0.5) O11B(0.25) O12B(0.25)
 O13B(0.5) O14B(0.5) O15B(0.5) O16B(0.5) O17B(0.25) O18B(0.25) O19B(0.5)
 O20B(0.5) O21B(0.2) O22B(0.2) O24B(0.25) O25B(0.25) O26B(0.25) C121(0.5)
 H121(0.5) C120(0.5) H120(0.5) C119(0.5) H119(0.5) C122(0.5) H122(0.5)
6.a Ternary CH refined with riding coordinates:
 C29(H29), C32(H32), C99(H99), C102(H102), C173(H173), C176(H176)
6.b Secondary CH2 refined with riding coordinates:
 C14(H14A,H14B), C15(H15A,H15B), C30(H30A,H30B), C31(H31A,H31B), C33(H33A,
 H33B), C34(H34A,H34B), C35(H35A,H35B), C49(H49A,H49B), C80(H80A,H80B),
 C81(H81A,H81B), C100(H10A,H10B), C101(H10C,H10D), C103(H10E,H10F), C104(H10G,
 H10H), C105(H10I,H10J), C123(H12A,H12B), C158(H15C,H15D), C159(H15E,H15F),
 C174(H17A,H17B), C175(H17C,H17D), C177(H17E,H17F), C178(H17G,H17H), C179(H17I,
 H17J), C193(H19A,H19B)
6.c Aromatic/amide H refined with riding coordinates:
 C3(H3), C4(H4), C6(H6), C7(H7), C9(H9), C10(H10), C12(H12), C13(H13),
 C17(H17), C18(H18), C20(H20), C21(H21), C23(H23), C24(H24), C27(H27), C28(H28),
  C37(H37), C38(H38), C40(H40), C41(H41), C43(H43), C44(H44), C47(H47),
 C48(H48), C51(H51), C52(H52), C54(H54), C55(H55), C64(H64), C63(H63), C66(H66),
  C65(H65), C69(H69), C70(H70), C72(H72), C73(H73), C75(H75), C76(H76),
 C78(H78), C79(H79), C83(H83), C84(H84), C86(H86), C87(H87), C95(H95), C96(H96),
  C97(H97), C98(H98), C107(H107), C108(H108), C110(H110), C111(H111),
 C125(H125), C126(H126), C128(H128), C129(H129), C138(H138), C137(H137),
 C140(H140), C139(H139), C150(H150), C151(H151), C148(H148), C149(H149),
 C153(H153), C154(H154), C156(H156), C157(H157), C161(H161), C162(H162),
 C164(H164), C165(H165), C167(H167), C168(H168), C171(H171), C172(H172),
 C181(H181), C182(H182), C184(H184), C185(H185), C187(H187), C188(H188),
 C191(H191), C192(H192), C195(H195), C196(H196), C198(H198), C199(H199),
 C210(H210), C209(H209), C208(H208), C207(H207), C57(H57), C58(H58), C61(H61),
 C62(H62), C89(H89), C90(H90), C93(H93), C94(H94), C113(H113), C114(H114),
 C117(H117), C118(H118), C131(H131), C132(H132), C135(H135), C136(H136),
 C143(H143), C144(H144), C146(H146), C147(H147), C201(H201), C202(H202),
 C205(H205), C206(H206), C121(H121), C120(H120), C119(H119), C122(H122)
6.d Fitted hexagon refined as free rotating group:
 C59(C64,C63,C56,C66,C65), C88(C95,C96,C91,C97,C98), C133(C138,C137,C130,C140,
 C139), C145(C150,C151,C142,C148,C149), C200(C210,C209,C203,C208,C207),
 C121(C115,C120,C119,C112,C122)
;
_olex2_submission_special_instructions 'No special instructions were received'

loop_
_space_group_symop_operation_xyz
'x, y, z'
'-x, -y, -z'

loop_
_atom_site_label
_atom_site_type_symbol
_atom_site_fract_x
_atom_site_fract_y
_atom_site_fract_z
_atom_site_U_iso_or_equiv
_atom_site_adp_type
_atom_site_occupancy
_atom_site_site_symmetry_order
_atom_site_calc_flag
_atom_site_refinement_flags_posn
_atom_site_refinement_flags_adp
_atom_site_refinement_flags_occupancy
_atom_site_disorder_assembly
_atom_site_disorder_group
O1 O 0.74915(19) 0.25199(16) 0.96337(14) 0.1313(15) Uani 1 1 d . U . . .
O2 O 0.74758(17) 0.74162(14) 0.47324(14) 0.1205(13) Uani 1 1 d . U . . .
N1 N 0.8400(4) 0.2666(2) 0.5233(2) 0.158(2) Uani 1 1 d . U . . .
N2 N 0.7251(3) 0.22382(19) 0.40133(18) 0.1327(18) Uani 1 1 d . U . . .
N3 N 0.1110(3) 0.6381(2) 0.7695(2) 0.142(2) Uani 1 1 d . U . . .
N4 N 0.3121(3) 0.5659(3) 0.8422(2) 0.163(2) Uani 1 1 d . U . . .
N5 N 0.1778(3) -0.0602(3) 1.1058(2) 0.159(2) Uani 1 1 d . U . . .
N6 N 0.3822(3) -0.1257(2) 1.1742(2) 0.149(2) Uani 1 1 d . U . . .
C1 C 0.77565(11) 0.62685(11) 0.47114(7) 0.155(3) Uani 1 1 d D U . . .
C2 C 0.7902(5) 0.5792(3) 0.4734(4) 0.169(3) Uani 1 1 d . U . . .
C3 C 0.7809(7) 0.5486(6) 0.5119(6) 0.270(6) Uani 1 1 d . U . . .
H3 H 0.765403 0.558021 0.536572 0.324 Uiso 1 1 calc R U . . .
C4 C 0.7956(7) 0.5000(5) 0.5148(6) 0.261(6) Uani 1 1 d . U . . .
H4 H 0.788675 0.479620 0.541593 0.313 Uiso 1 1 calc R U . . .
C5 C 0.8173(5) 0.4849(4) 0.4821(4) 0.180(3) Uani 1 1 d . U . . .
C6 C 0.8208(7) 0.5159(6) 0.4469(6) 0.264(6) Uani 1 1 d . U . . .
H6 H 0.833273 0.505715 0.422311 0.317 Uiso 1 1 calc R U . . .
C7 C 0.8083(6) 0.5643(4) 0.4395(5) 0.224(5) Uani 1 1 d . U . . .
H7 H 0.813013 0.583398 0.412181 0.269 Uiso 1 1 calc R U . . .
C8 C 0.8339(6) 0.4380(4) 0.4862(4) 0.176(3) Uani 1 1 d . U . . .
C9 C 0.8005(6) 0.4040(4) 0.5180(4) 0.216(4) Uani 1 1 d . U . . .
H9 H 0.765786 0.411580 0.534759 0.260 Uiso 1 1 calc R U . . .
C10 C 0.8192(6) 0.3592(4) 0.5244(4) 0.204(4) Uani 1 1 d . U . . .
H10 H 0.796950 0.337164 0.545850 0.245 Uiso 1 1 calc R U . . .
C11 C 0.8677(5) 0.3471(3) 0.5008(3) 0.162(3) Uani 1 1 d . U . . .
C12 C 0.8978(6) 0.3772(5) 0.4699(4) 0.207(4) Uani 1 1 d . U . . .
H12 H 0.931171 0.368110 0.452838 0.248 Uiso 1 1 calc R U . . .
C13 C 0.8813(6) 0.4245(4) 0.4610(4) 0.204(4) Uani 1 1 d . U . . .
H13 H 0.903146 0.445407 0.438160 0.244 Uiso 1 1 calc R U . . .
C14 C 0.8894(5) 0.2976(3) 0.5099(3) 0.170(3) Uani 1 1 d . U . . .
H14A H 0.914806 0.292283 0.484319 0.204 Uiso 1 1 calc R U . . .
H14B H 0.912137 0.292082 0.532068 0.204 Uiso 1 1 calc R U . . .
C15 C 0.8515(4) 0.2236(3) 0.5506(3) 0.165(3) Uani 1 1 d . U . . .
H15A H 0.891822 0.214315 0.541331 0.198 Uiso 1 1 calc R U . . .
H15B H 0.825523 0.200909 0.548629 0.198 Uiso 1 1 calc R U . . .
C16 C 0.8418(5) 0.2268(3) 0.5971(3) 0.159(3) Uani 1 1 d . U . . .
C17 C 0.8837(5) 0.2177(3) 0.6205(3) 0.171(3) Uani 1 1 d . U . . .
H17 H 0.920878 0.208356 0.608650 0.206 Uiso 1 1 calc R U . . .
C18 C 0.8723(5) 0.2220(3) 0.6626(3) 0.166(3) Uani 1 1 d . U . . .
H18 H 0.903261 0.218681 0.676922 0.199 Uiso 1 1 calc R U . . .
C19 C 0.8184(4) 0.2307(3) 0.6827(3) 0.144(2) Uani 1 1 d . U . . .
C20 C 0.7728(5) 0.2374(4) 0.6599(3) 0.186(3) Uani 1 1 d . U . . .
H20 H 0.734314 0.243100 0.672423 0.223 Uiso 1 1 calc R U . . .
C21 C 0.7886(6) 0.2349(4) 0.6158(4) 0.192(4) Uani 1 1 d . U . . .
H21 H 0.759100 0.239389 0.600132 0.230 Uiso 1 1 calc R U . . .
C22 C 0.8054(4) 0.2331(3) 0.7270(2) 0.136(2) Uani 1 1 d . U . . .
C23 C 0.8339(4) 0.2067(3) 0.7561(3) 0.171(3) Uani 1 1 d . U . . .
H23 H 0.863050 0.186606 0.748034 0.205 Uiso 1 1 calc R U . . .
C24 C 0.8197(5) 0.2097(4) 0.7980(3) 0.183(4) Uani 1 1 d . U . . .
H24 H 0.838568 0.189741 0.817468 0.219 Uiso 1 1 calc R U . . .
C25 C 0.7810(3) 0.2388(3) 0.8128(2) 0.121(2) Uani 1 1 d . U . . .
C26 C 0.77123(10) 0.23960(9) 0.85845(10) 0.131(2) Uani 1 1 d D U . . .
C27 C 0.7484(4) 0.2584(3) 0.7857(3) 0.155(3) Uani 1 1 d . U . . .
H27 H 0.716162 0.275167 0.795500 0.186 Uiso 1 1 calc R U . . .
C28 C 0.7575(4) 0.2565(3) 0.7442(3) 0.163(3) Uani 1 1 d . U . . .
H28 H 0.731339 0.271066 0.727324 0.195 Uiso 1 1 calc R U . . .
C29 C 0.8146(4) 0.2638(3) 0.4870(2) 0.145(2) Uani 1 1 d . U . . .
H29 H 0.816317 0.294411 0.468102 0.173 Uiso 1 1 calc R U . . .
C30 C 0.7512(4) 0.2522(3) 0.5025(2) 0.156(3) Uani 1 1 d . U . . .
H30A H 0.731896 0.273616 0.518146 0.187 Uiso 1 1 calc R U . . .
H30B H 0.747496 0.222288 0.521996 0.187 Uiso 1 1 calc R U . . .
C31 C 0.7194(4) 0.2530(3) 0.4654(2) 0.148(2) Uani 1 1 d . U . . .
H31A H 0.679688 0.241593 0.477202 0.177 Uiso 1 1 calc R U . . .
H31B H 0.716816 0.283893 0.448699 0.177 Uiso 1 1 calc R U . . .
C32 C 0.7512(4) 0.2252(3) 0.4378(2) 0.133(2) Uani 1 1 d . U . . .
H32 H 0.749419 0.194074 0.455751 0.160 Uiso 1 1 calc R U . . .
C33 C 0.8154(4) 0.2362(3) 0.4227(2) 0.139(2) Uani 1 1 d . U . . .
H33A H 0.819744 0.266576 0.404006 0.166 Uiso 1 1 calc R U . . .
H33B H 0.834337 0.215321 0.406385 0.166 Uiso 1 1 calc R U . . .
C34 C 0.8462(4) 0.2333(3) 0.4604(2) 0.138(2) Uani 1 1 d . U . . .
H34A H 0.845647 0.202380 0.477623 0.166 Uiso 1 1 calc R U . . .
H34B H 0.886985 0.242610 0.449509 0.166 Uiso 1 1 calc R U . . .
C35 C 0.6720(4) 0.1975(3) 0.4138(3) 0.148(2) Uani 1 1 d . U . . .
H35A H 0.650509 0.205403 0.390778 0.178 Uiso 1 1 calc R U . . .
H35B H 0.647272 0.205161 0.438531 0.178 Uiso 1 1 calc R U . . .
C36 C 0.6838(4) 0.1475(3) 0.4242(3) 0.141(2) Uani 1 1 d . U . . .
C37 C 0.7338(5) 0.1282(3) 0.4066(3) 0.181(3) Uani 1 1 d . U . . .
H37 H 0.764805 0.146637 0.389792 0.217 Uiso 1 1 calc R U . . .
C38 C 0.7396(5) 0.0824(3) 0.4131(3) 0.185(3) Uani 1 1 d . U . . .
H38 H 0.772326 0.071067 0.397284 0.222 Uiso 1 1 calc R U . . .
C39 C 0.6999(4) 0.0521(3) 0.4414(3) 0.140(2) Uani 1 1 d . U . . .
C40 C 0.6540(6) 0.0704(4) 0.4614(4) 0.201(4) Uani 1 1 d . U . . .
H40 H 0.625188 0.051405 0.480568 0.241 Uiso 1 1 calc R U . . .
C41 C 0.6458(5) 0.1204(4) 0.4547(4) 0.196(4) Uani 1 1 d . U . . .
H41 H 0.614825 0.132217 0.471586 0.235 Uiso 1 1 calc R U . . .
C42 C 0.7081(4) 0.0043(3) 0.4491(3) 0.143(2) Uani 1 1 d . U . . .
C43 C 0.7608(5) -0.0159(4) 0.4430(4) 0.195(4) Uani 1 1 d . U . . .
H43 H 0.793840 0.002602 0.433105 0.234 Uiso 1 1 calc R U . . .
C44 C 0.7697(5) -0.0615(4) 0.4503(4) 0.194(4) Uani 1 1 d . U . . .
H44 H 0.808189 -0.072462 0.446327 0.232 Uiso 1 1 calc R U . . .
C45 C 0.7236(4) -0.0927(3) 0.4633(3) 0.140(2) Uani 1 1 d . U . . .
C46 C 0.73030(10) -0.14049(10) 0.47009(8) 0.151(3) Uani 1 1 d D U . . .
C47 C 0.6728(6) -0.0733(4) 0.4718(4) 0.212(4) Uani 1 1 d . U . . .
H47 H 0.640071 -0.091793 0.483875 0.254 Uiso 1 1 calc R U . . .
C48 C 0.6635(6) -0.0248(4) 0.4637(4) 0.212(4) Uani 1 1 d . U . . .
H48 H 0.625231 -0.013584 0.468896 0.255 Uiso 1 1 calc R U . . .
C49 C 0.7173(4) 0.2684(2) 0.3733(2) 0.143(2) Uani 1 1 d . U . . .
H49A H 0.748954 0.288158 0.372092 0.171 Uiso 1 1 calc R U . . .
H49B H 0.680355 0.281657 0.384596 0.171 Uiso 1 1 calc R U . . .
C50 C 0.7170(4) 0.2643(3) 0.3294(2) 0.129(2) Uani 1 1 d . U . . .
C51 C 0.6771(4) 0.2888(3) 0.3065(3) 0.143(2) Uani 1 1 d . U . . .
H51 H 0.648839 0.307085 0.318554 0.172 Uiso 1 1 calc R U . . .
C52 C 0.6803(4) 0.2854(3) 0.2640(3) 0.142(2) Uani 1 1 d . U . . .
H52 H 0.653936 0.302414 0.248534 0.171 Uiso 1 1 calc R U . . .
C53 C 0.7184(4) 0.2597(3) 0.2458(2) 0.125(2) Uani 1 1 d . U . . .
C54 C 0.7581(4) 0.2348(2) 0.2692(2) 0.134(2) Uani 1 1 d . U . . .
H54 H 0.785967 0.216463 0.256797 0.160 Uiso 1 1 calc R U . . .
C55 C 0.7569(4) 0.2370(3) 0.3102(2) 0.128(2) Uani 1 1 d . U . . .
H55 H 0.783553 0.219797 0.325311 0.153 Uiso 1 1 calc R U . . .
C59 C 0.7290(4) 0.2616(3) 0.11553(18) 0.146(3) Uani 1 1 d G U . . .
C64 C 0.7073(6) 0.2987(3) 0.1310(2) 0.105(7) Uani 0.25 1 d G U P A 2
H64 H 0.695181 0.324538 0.112718 0.126 Uiso 0.25 1 calc R U P A 2
C63 C 0.7037(6) 0.2973(3) 0.1736(3) 0.120(8) Uani 0.25 1 d G U P A 2
H63 H 0.689185 0.322216 0.183963 0.144 Uiso 0.25 1 calc R U P A 2
C56 C 0.7219(4) 0.2588(3) 0.20090(18) 0.128(2) Uani 1 1 d G U . A .
C66 C 0.7436(7) 0.2216(3) 0.1855(3) 0.145(10) Uani 0.25 1 d G U P A 2
H66 H 0.755724 0.195816 0.203710 0.175 Uiso 0.25 1 calc R U P A 2
C65 C 0.7472(7) 0.2230(3) 0.1428(3) 0.149(10) Uani 0.25 1 d G U P A 2
H65 H 0.761720 0.198137 0.132465 0.179 Uiso 0.25 1 calc R U P A 2
C60 C 0.73650(10) 0.26443(10) 0.06868(10) 0.150(3) Uani 1 1 d D U . . .
C67 C -0.13137(15) 0.73395(7) 0.52773(11) 0.156(3) Uani 1 1 d D U . . .
C68 C -0.0893(4) 0.7273(3) 0.5556(3) 0.147(3) Uani 1 1 d . U . . .
C69 C -0.0542(5) 0.7609(4) 0.5555(3) 0.178(3) Uani 1 1 d . U . . .
H69 H -0.055703 0.788721 0.535880 0.214 Uiso 1 1 calc R U . . .
C70 C -0.0152(4) 0.7557(4) 0.5840(3) 0.174(3) Uani 1 1 d . U . . .
H70 H 0.005084 0.780567 0.584906 0.209 Uiso 1 1 calc R U . . .
C71 C -0.0073(4) 0.7145(3) 0.6099(3) 0.146(3) Uani 1 1 d . U . . .
C72 C -0.0349(5) 0.6798(4) 0.6039(4) 0.189(4) Uani 1 1 d . U . . .
H72 H -0.027454 0.650658 0.619087 0.226 Uiso 1 1 calc R U . . .
C73 C -0.0740(5) 0.6850(4) 0.5763(4) 0.189(4) Uani 1 1 d . U . . .
H73 H -0.089555 0.659663 0.572033 0.227 Uiso 1 1 calc R U . . .
C74 C 0.0327(4) 0.7070(3) 0.6391(3) 0.141(2) Uani 1 1 d . U . . .
C75 C 0.0398(4) 0.7405(3) 0.6599(3) 0.158(3) Uani 1 1 d . U . . .
H75 H 0.021781 0.768599 0.652450 0.189 Uiso 1 1 calc R U . . .
C76 C 0.0736(4) 0.7323(3) 0.6917(3) 0.156(3) Uani 1 1 d . U . . .
H76 H 0.077621 0.754902 0.704865 0.187 Uiso 1 1 calc R U . . .
C77 C 0.1007(4) 0.6910(3) 0.7033(3) 0.145(3) Uani 1 1 d . U . . .
C78 C 0.0965(4) 0.6598(4) 0.6810(3) 0.169(3) Uani 1 1 d . U . . .
H78 H 0.115990 0.632155 0.687454 0.203 Uiso 1 1 calc R U . . .
C79 C 0.0631(4) 0.6685(3) 0.6481(3) 0.161(3) Uani 1 1 d . U . . .
H79 H 0.062503 0.647038 0.632849 0.193 Uiso 1 1 calc R U . . .
C80 C 0.1336(3) 0.6795(3) 0.7391(3) 0.145(3) Uani 1 1 d . U . . .
H80A H 0.175166 0.675858 0.727738 0.175 Uiso 1 1 calc R U . . .
H80B H 0.129266 0.704001 0.753111 0.175 Uiso 1 1 calc R U . . .
C81 C 0.0547(4) 0.6450(3) 0.7962(3) 0.158(3) Uani 1 1 d . U . . .
H81A H 0.031293 0.666290 0.779029 0.190 Uiso 1 1 calc R U . . .
H81B H 0.061418 0.658060 0.818425 0.190 Uiso 1 1 calc R U . . .
C82 C 0.0212(4) 0.6019(4) 0.8162(4) 0.160(3) Uani 1 1 d . U . . .
C83 C -0.0004(5) 0.5885(4) 0.8583(4) 0.192(4) Uani 1 1 d . U . . .
H83 H 0.005817 0.605652 0.876298 0.230 Uiso 1 1 calc R U . . .
C84 C -0.0334(5) 0.5469(4) 0.8751(4) 0.195(4) Uani 1 1 d . U . . .
H84 H -0.052991 0.540161 0.903542 0.234 Uiso 1 1 calc R U . . .
C85 C -0.0373(4) 0.5173(4) 0.8523(4) 0.166(3) Uani 1 1 d . U . . .
C86 C -0.0128(5) 0.5293(4) 0.8102(4) 0.201(4) Uani 1 1 d . U . . .
H86 H -0.014924 0.509854 0.793244 0.242 Uiso 1 1 calc R U . . .
C87 C 0.0164(5) 0.5721(4) 0.7915(4) 0.204(4) Uani 1 1 d . U . . .
H87 H 0.032519 0.580119 0.762434 0.244 Uiso 1 1 calc R U . . .
C88 C -0.0688(4) 0.4728(3) 0.8723(3) 0.172(3) Uani 1 1 d G U . . .
C95 C -0.1222(5) 0.4714(3) 0.9010(4) 0.242(10) Uani 0.5 1 d G U P B 2
H95 H -0.137886 0.497671 0.908293 0.291 Uiso 0.5 1 calc R U P B 2
C96 C -0.1523(4) 0.4307(4) 0.9188(4) 0.194(7) Uani 0.5 1 d G U P B 2
H96 H -0.188067 0.429799 0.937977 0.233 Uiso 0.5 1 calc R U P B 2
C91 C -0.1289(4) 0.3915(3) 0.9078(3) 0.168(3) Uani 1 1 d G U . B .
C97 C -0.0755(5) 0.3929(3) 0.8791(4) 0.214(9) Uani 0.5 1 d G U P B 2
H97 H -0.059848 0.366593 0.871806 0.257 Uiso 0.5 1 calc R U P B 2
C98 C -0.0454(4) 0.4335(4) 0.8613(4) 0.205(8) Uani 0.5 1 d G U P B 2
H98 H -0.009665 0.434465 0.842123 0.246 Uiso 0.5 1 calc R U P B 2
C92 C -0.16084(14) 0.35046(9) 0.92688(8) 0.189(4) Uani 1 1 d D U . . .
C99 C 0.1533(4) 0.6147(3) 0.7952(3) 0.143(2) Uani 1 1 d . U . . .
H99 H 0.131215 0.590137 0.817163 0.172 Uiso 1 1 calc R U . . .
C100 C 0.2004(4) 0.5918(3) 0.7686(3) 0.154(3) Uani 1 1 d . U . . .
H10A H 0.222886 0.614514 0.745458 0.185 Uiso 1 1 calc R U . . .
H10B H 0.182182 0.572116 0.756347 0.185 Uiso 1 1 calc R U . . .
C101 C 0.2420(4) 0.5637(3) 0.7967(3) 0.165(3) Uani 1 1 d . U . . .
H10C H 0.220325 0.538520 0.817351 0.197 Uiso 1 1 calc R U . . .
H10D H 0.273943 0.551357 0.778830 0.197 Uiso 1 1 calc R U . . .
C102 C 0.2667(4) 0.5908(3) 0.8195(3) 0.147(3) Uani 1 1 d . U . . .
H102 H 0.287830 0.615559 0.797191 0.176 Uiso 1 1 calc R U . . .
C103 C 0.2204(3) 0.6133(3) 0.8464(3) 0.149(3) Uani 1 1 d . U . . .
H10E H 0.239107 0.632614 0.858834 0.179 Uiso 1 1 calc R U . . .
H10F H 0.198041 0.590493 0.869488 0.179 Uiso 1 1 calc R U . . .
C104 C 0.1777(3) 0.6425(3) 0.8189(3) 0.142(2) Uani 1 1 d . U . . .
H10G H 0.145632 0.654062 0.837289 0.170 Uiso 1 1 calc R U . . .
H10H H 0.198918 0.668179 0.798607 0.170 Uiso 1 1 calc R U . . .
C105 C 0.2865(4) 0.5334(4) 0.8828(3) 0.182(3) Uani 1 1 d . U . . .
H10I H 0.252486 0.518903 0.879362 0.218 Uiso 1 1 calc R U . . .
H10J H 0.273467 0.549347 0.904921 0.218 Uiso 1 1 calc R U . . .
C106 C 0.3313(4) 0.4980(4) 0.8960(4) 0.180(3) Uani 1 1 d . U . . .
C107 C 0.3453(5) 0.4880(4) 0.9350(3) 0.192(4) Uani 1 1 d . U . . .
H107 H 0.324250 0.501823 0.955565 0.230 Uiso 1 1 calc R U . . .
C108 C 0.3901(5) 0.4577(4) 0.9451(4) 0.196(4) Uani 1 1 d . U . . .
H108 H 0.399828 0.453265 0.971637 0.236 Uiso 1 1 calc R U . . .
C109 C 0.4201(5) 0.4342(4) 0.9177(4) 0.182(3) Uani 1 1 d . U . . .
C110 C 0.4046(5) 0.4399(5) 0.8743(4) 0.228(5) Uani 1 1 d . U . . .
H110 H 0.422604 0.423749 0.854751 0.274 Uiso 1 1 calc R U . . .
C111 C 0.3584(6) 0.4736(5) 0.8667(4) 0.219(5) Uani 1 1 d . U . . .
H111 H 0.346113 0.479137 0.840915 0.262 Uiso 1 1 calc R U . . .
C116 C 0.61847(14) 0.31564(10) 0.94984(7) 0.175(3) Uani 1 1 d D U . . .
C123 C 0.3559(4) 0.5934(4) 0.8462(3) 0.171(3) Uani 1 1 d . U . . .
H12A H 0.377621 0.575793 0.866997 0.205 Uiso 1 1 calc R U . . .
H12B H 0.337004 0.618364 0.857113 0.205 Uiso 1 1 calc R U . . .
C124 C 0.4001(4) 0.6129(4) 0.8038(3) 0.158(3) Uani 1 1 d . U . . .
C125 C 0.4029(4) 0.5914(4) 0.7722(4) 0.189(4) Uani 1 1 d . U . . .
H125 H 0.380354 0.565689 0.777166 0.227 Uiso 1 1 calc R U . . .
C126 C 0.4413(4) 0.6088(4) 0.7304(3) 0.182(3) Uani 1 1 d . U . . .
H126 H 0.442330 0.595326 0.708173 0.218 Uiso 1 1 calc R U . . .
C127 C 0.4759(4) 0.6456(4) 0.7251(3) 0.162(3) Uani 1 1 d . U . . .
C128 C 0.4703(4) 0.6654(4) 0.7596(4) 0.179(3) Uani 1 1 d . U . . .
H128 H 0.492939 0.690541 0.756532 0.215 Uiso 1 1 calc R U . . .
C129 C 0.4322(5) 0.6484(4) 0.7976(3) 0.175(3) Uani 1 1 d . U . . .
H129 H 0.429171 0.662597 0.819548 0.210 Uiso 1 1 calc R U . . .
C133 C 0.5921(3) 0.6963(3) 0.60507(11) 0.180(3) Uani 1 1 d DG U . . .
C138 C 0.5372(5) 0.6794(7) 0.6070(2) 0.25(2) Uani 0.25 1 d G U P C 2
H138 H 0.525370 0.679033 0.581957 0.295 Uiso 0.25 1 calc R U P C 2
C137 C 0.4998(5) 0.6630(8) 0.6462(3) 0.197(15) Uani 0.25 1 d G U P C 2
H137 H 0.463039 0.651686 0.647506 0.236 Uiso 0.25 1 calc R U P C 2
C130 C 0.5174(4) 0.6635(4) 0.68361(18) 0.171(3) Uani 1 1 d G U . C .
C140 C 0.5724(5) 0.6804(7) 0.68172(13) 0.155(11) Uani 0.25 1 d G U P C 2
H140 H 0.584163 0.680719 0.706722 0.187 Uiso 0.25 1 calc R U P C 2
C139 C 0.6097(5) 0.6968(7) 0.6424(2) 0.191(15) Uani 0.25 1 d G U P C 2
H139 H 0.646493 0.708068 0.641173 0.229 Uiso 0.25 1 calc R U P C 2
C134 C 0.62915(12) 0.71457(8) 0.56149(8) 0.201(4) Uani 1 1 d D U . . .
C141 C -0.12591(12) 0.18122(9) 0.97981(8) 0.155(3) Uani 1 1 d D U . . .
C145 C 0.0150(4) 0.0922(3) 1.0126(3) 0.173(3) Uani 1 1 d G U . . .
C150 C 0.0217(4) 0.1201(4) 0.9715(3) 0.200(8) Uani 0.5 1 d G U P D 2
H150 H 0.056860 0.119813 0.951921 0.240 Uiso 0.5 1 calc R U P D 2
C151 C -0.0241(4) 0.1486(4) 0.9597(2) 0.199(8) Uani 0.5 1 d G U P D 2
H151 H -0.019617 0.167328 0.932194 0.239 Uiso 0.5 1 calc R U P D 2
C142 C -0.0766(3) 0.1491(3) 0.9890(3) 0.158(3) Uani 1 1 d G U . D .
C148 C -0.0833(4) 0.1211(4) 1.0300(3) 0.295(15) Uani 0.5 1 d G U P D 2
H148 H -0.118465 0.121427 1.049619 0.354 Uiso 0.5 1 calc R U P D 2
C149 C -0.0375(5) 0.0926(4) 1.0419(3) 0.238(10) Uani 0.5 1 d G U P D 2
H149 H -0.041989 0.073912 1.069347 0.286 Uiso 0.5 1 calc R U P D 2
C152 C 0.0654(3) 0.06360(15) 1.02472(14) 0.177(3) Uani 1 1 d D U . . .
C153 C 0.0843(4) 0.0613(4) 1.0593(4) 0.194(4) Uani 1 1 d . U . . .
H153 H 0.068169 0.081096 1.075814 0.233 Uiso 1 1 calc R U . . .
C154 C 0.1269(5) 0.0313(4) 1.0729(4) 0.201(4) Uani 1 1 d . U . . .
H154 H 0.137480 0.030375 1.098619 0.241 Uiso 1 1 calc R U . . .
C155 C 0.1538(5) 0.0028(4) 1.0490(4) 0.178(3) Uani 1 1 d . U . . .
C156 C 0.1408(6) 0.0094(5) 1.0122(4) 0.221(5) Uani 1 1 d . U . . .
H156 H 0.162677 -0.005819 0.993114 0.265 Uiso 1 1 calc R U . . .
C157 C 0.0950(3) 0.03836(16) 0.99926(15) 0.208(4) Uani 1 1 d D U . . .
H157 H 0.085286 0.040050 0.973114 0.250 Uiso 1 1 calc R U . . .
C158 C 0.2010(4) -0.0317(4) 1.0637(3) 0.188(4) Uani 1 1 d . U . . .
H15C H 0.212709 -0.050266 1.043610 0.225 Uiso 1 1 calc R U . . .
H15D H 0.235476 -0.015812 1.064391 0.225 Uiso 1 1 calc R U . . .
C159 C 0.1369(4) -0.0899(4) 1.0995(3) 0.171(3) Uani 1 1 d . U . . .
H15E H 0.158532 -0.112973 1.087068 0.205 Uiso 1 1 calc R U . . .
H15F H 0.113603 -0.072723 1.079631 0.205 Uiso 1 1 calc R U . . .
C160 C 0.0943(4) -0.1136(4) 1.1427(3) 0.146(3) Uani 1 1 d . U . . .
C161 C 0.0835(4) -0.0929(3) 1.1750(3) 0.160(3) Uani 1 1 d . U . . .
H161 H 0.101932 -0.065666 1.171724 0.192 Uiso 1 1 calc R U . . .
C162 C 0.0448(4) -0.1120(3) 1.2133(3) 0.154(3) Uani 1 1 d . U . . .
H162 H 0.037849 -0.097262 1.235105 0.185 Uiso 1 1 calc R U . . .
C163 C 0.0166(4) -0.1525(3) 1.2192(3) 0.141(2) Uani 1 1 d . U . . .
C164 C 0.0275(4) -0.1733(4) 1.1872(3) 0.165(3) Uani 1 1 d . U . . .
H164 H 0.009083 -0.200486 1.190460 0.198 Uiso 1 1 calc R U . . .
C165 C 0.0685(4) -0.1529(4) 1.1471(3) 0.168(3) Uani 1 1 d . U . . .
H165 H 0.076464 -0.167299 1.125051 0.202 Uiso 1 1 calc R U . . .
C166 C -0.0238(4) -0.1728(3) 1.2599(3) 0.138(2) Uani 1 1 d . U . . .
C167 C -0.0163(4) -0.1674(3) 1.2965(4) 0.175(3) Uani 1 1 d . U . . .
H167 H 0.017003 -0.152001 1.296496 0.210 Uiso 1 1 calc R U . . .
C168 C -0.0567(5) -0.1837(4) 1.3367(3) 0.187(4) Uani 1 1 d . U . . .
H168 H -0.050423 -0.176579 1.361048 0.225 Uiso 1 1 calc R U . . .
C169 C -0.1035(4) -0.2092(3) 1.3395(3) 0.146(3) Uani 1 1 d . U . . .
C170 C -0.14376(13) -0.22663(8) 1.37775(8) 0.145(3) Uani 1 1 d D U . . .
C171 C -0.1114(5) -0.2156(4) 1.3003(4) 0.196(4) Uani 1 1 d . U . . .
H171 H -0.143626 -0.232012 1.299943 0.235 Uiso 1 1 calc R U . . .
C172 C -0.0719(5) -0.1980(4) 1.2621(3) 0.183(3) Uani 1 1 d . U . . .
H172 H -0.078373 -0.203488 1.237167 0.220 Uiso 1 1 calc R U . . .
C173 C 0.2230(3) -0.0861(3) 1.1274(2) 0.140(2) Uani 1 1 d . U . . .
H173 H 0.202736 -0.110734 1.150263 0.168 Uiso 1 1 calc R U . . .
C174 C 0.2714(3) -0.1071(3) 1.1014(3) 0.146(3) Uani 1 1 d . U . . .
H17A H 0.254714 -0.126517 1.087976 0.175 Uiso 1 1 calc R U . . .
H17B H 0.293630 -0.083540 1.078967 0.175 Uiso 1 1 calc R U . . .
C175 C 0.3114(3) -0.1340(3) 1.1275(3) 0.143(2) Uani 1 1 d . U . . .
H17C H 0.342835 -0.146709 1.109539 0.172 Uiso 1 1 calc R U . . .
H17D H 0.289934 -0.158783 1.148810 0.172 Uiso 1 1 calc R U . . .
C176 C 0.3381(3) -0.1040(3) 1.1499(3) 0.135(2) Uani 1 1 d . U . . .
H176 H 0.358276 -0.079190 1.127166 0.162 Uiso 1 1 calc R U . . .
C177 C 0.2906(4) -0.0831(3) 1.1755(3) 0.149(3) Uani 1 1 d . U . . .
H17E H 0.307466 -0.063352 1.188427 0.179 Uiso 1 1 calc R U . . .
H17F H 0.268753 -0.106577 1.198195 0.179 Uiso 1 1 calc R U . . .
C178 C 0.2489(4) -0.0560(3) 1.1486(3) 0.156(3) Uani 1 1 d . U . . .
H17G H 0.217447 -0.043247 1.166579 0.188 Uiso 1 1 calc R U . . .
H17H H 0.269991 -0.031200 1.127022 0.188 Uiso 1 1 calc R U . . .
C179 C 0.3617(4) -0.1678(3) 1.2056(3) 0.160(3) Uani 1 1 d . U . . .
H17I H 0.361315 -0.191588 1.191143 0.192 Uiso 1 1 calc R U . . .
H17J H 0.321866 -0.163736 1.220450 0.192 Uiso 1 1 calc R U . . .
C180 C 0.4012(4) -0.1815(4) 1.2370(3) 0.154(3) Uani 1 1 d . U . . .
C181 C 0.4154(5) -0.1529(4) 1.2558(4) 0.193(4) Uani 1 1 d . U . . .
H181 H 0.399904 -0.123742 1.249311 0.232 Uiso 1 1 calc R U . . .
C182 C 0.4542(5) -0.1632(4) 1.2866(4) 0.195(4) Uani 1 1 d . U . . .
H182 H 0.463456 -0.140914 1.298557 0.234 Uiso 1 1 calc R U . . .
C183 C 0.4763(4) -0.2053(4) 1.2975(4) 0.177(3) Uani 1 1 d . U . . .
C184 C 0.4586(5) -0.2354(4) 1.2799(4) 0.203(4) Uani 1 1 d . U . . .
H184 H 0.470768 -0.265373 1.288239 0.244 Uiso 1 1 calc R U . . .
C185 C 0.4212(4) -0.2239(4) 1.2484(4) 0.192(4) Uani 1 1 d . U . . .
H185 H 0.411470 -0.245875 1.236231 0.230 Uiso 1 1 calc R U . . .
C186 C 0.5164(5) -0.2162(4) 1.3267(4) 0.177(3) Uani 1 1 d . U . . .
C187 C 0.5186(6) -0.1945(5) 1.3554(5) 0.227(5) Uani 1 1 d . U . . .
H187 H 0.492140 -0.170728 1.357462 0.273 Uiso 1 1 calc R U . . .
C188 C 0.5583(5) -0.2046(5) 1.3836(4) 0.206(4) Uani 1 1 d . U . . .
H188 H 0.556922 -0.187165 1.402920 0.248 Uiso 1 1 calc R U . . .
C189 C 0.5972(4) -0.2380(3) 1.3834(3) 0.156(3) Uani 1 1 d . U . . .
C190 C 0.64028(18) -0.24815(9) 1.41196(9) 0.154(3) Uani 1 1 d D U . . .
C191 C 0.6040(6) -0.2605(5) 1.3502(5) 0.233(5) Uani 1 1 d . U . . .
H191 H 0.633939 -0.281545 1.346479 0.280 Uiso 1 1 calc R U . . .
C192 C 0.5619(7) -0.2489(5) 1.3223(5) 0.242(5) Uani 1 1 d . U . . .
H192 H 0.564816 -0.263618 1.300635 0.291 Uiso 1 1 calc R U . . .
C193 C 0.4385(4) -0.1328(3) 1.1459(3) 0.167(3) Uani 1 1 d . U . . .
H19A H 0.430919 -0.148677 1.125761 0.200 Uiso 1 1 calc R U . . .
H19B H 0.464132 -0.151829 1.162907 0.200 Uiso 1 1 calc R U . . .
C194 C 0.4692(4) -0.0896(3) 1.1218(3) 0.152(3) Uani 1 1 d . U . . .
C195 C 0.4889(5) -0.0804(4) 1.0805(4) 0.211(4) Uani 1 1 d . U . . .
H195 H 0.481897 -0.099781 1.064693 0.253 Uiso 1 1 calc R U . . .
C196 C 0.5227(6) -0.0380(4) 1.0596(4) 0.211(4) Uani 1 1 d . U . . .
H196 H 0.541110 -0.033681 1.031046 0.253 Uiso 1 1 calc R U . . .
C197 C 0.5285(4) -0.0073(4) 1.0775(3) 0.159(3) Uani 1 1 d . U . . .
C198 C 0.5022(6) -0.0149(5) 1.1207(5) 0.235(5) Uani 1 1 d . U . . .
H198 H 0.502781 0.007784 1.134544 0.282 Uiso 1 1 calc R U . . .
C199 C 0.4746(5) -0.0566(5) 1.1436(4) 0.221(5) Uani 1 1 d . U . . .
H199 H 0.460105 -0.062161 1.172842 0.265 Uiso 1 1 calc R U . . .
C200 C 0.5601(4) 0.0359(3) 1.0562(3) 0.168(3) Uani 1 1 d G U . . .
C210 C 0.5902(7) 0.0551(5) 1.0793(3) 0.28(2) Uani 0.340(12) 1 d G U P E 2
H210 H 0.589165 0.041368 1.107972 0.339 Uiso 0.340(12) 1 calc R U P E 2
C209 C 0.6218(7) 0.0947(5) 1.0595(3) 0.31(3) Uani 0.340(12) 1 d G U P E 2
H209 H 0.641995 0.107552 1.074932 0.372 Uiso 0.340(12) 1 calc R U P E 2
C203 C 0.6234(4) 0.1152(3) 1.0166(3) 0.165(3) Uani 1 1 d G U . E .
C208 C 0.5932(6) 0.0961(4) 0.9936(2) 0.122(7) Uani 0.340(12) 1 d G U P E 2
H208 H 0.594261 0.109766 0.964894 0.146 Uiso 0.340(12) 1 calc R U P E 2
C207 C 0.5616(6) 0.0564(4) 1.0134(3) 0.141(8) Uani 0.340(12) 1 d G U P E 2
H207 H 0.541429 0.043582 0.997934 0.169 Uiso 0.340(12) 1 calc R U P E 2
C204 C 0.65575(11) 0.16002(11) 0.99852(7) 0.173(3) Uani 1 1 d D U . . .
Zn1A Zn 0.67305(5) 0.77114(4) 0.48665(4) 0.1233(4) Uani 0.75 1 d . U P F 1
Zn2A Zn 0.75368(5) 0.69242(4) 0.52810(4) 0.1367(4) Uani 0.75 1 d . U P F 1
Zn3A Zn 0.75394(5) 0.71614(4) 0.42709(3) 0.1220(4) Uani 0.75 1 d . U P F 1
Zn4A Zn 0.81048(4) 0.78289(3) 0.46586(3) 0.1160(4) Uani 0.75 1 d . U P F 1
Zn5A Zn 0.74259(9) 0.30947(6) 0.90949(6) 0.1407(7) Uani 0.5 1 d . U P G 1
Zn6A Zn 0.67794(7) 0.25527(5) 1.00153(5) 0.1131(5) Uani 0.5 1 d . U P E 1
Zn7A Zn 0.81445(7) 0.27117(5) 0.98403(4) 0.1124(5) Uani 0.5 1 d . U P G 1
Zn8A Zn 0.76665(7) 0.20288(5) 0.94469(4) 0.1073(5) Uani 0.5 1 d . U P E 1
O3A O 0.7732(3) 0.65218(16) 0.43488(10) 0.144(2) Uani 0.75 1 d D U P F 1
O4A O 0.7626(3) 0.63731(16) 0.50632(9) 0.159(2) Uani 0.75 1 d D U P F 1
O5A O 0.7442(3) 0.27445(11) 0.8661(2) 0.121(3) Uani 0.5 1 d D U P G 1
O6A O 0.7871(3) 0.20540(13) 0.88436(14) 0.102(2) Uani 0.5 1 d D U P E 1
O7A O 0.68460(14) -0.16434(14) 0.4803(2) 0.144(2) Uani 0.75 1 d D U P H 1
O8A O 0.78229(12) -0.15543(16) 0.4636(2) 0.1328(19) Uani 0.75 1 d D U P H 1
O9A O 0.78745(13) 0.2652(3) 0.04585(15) 0.109(2) Uani 0.5 1 d D U P I 1
O10A O 0.68903(13) 0.2615(3) 0.05700(16) 0.111(2) Uani 0.5 1 d D U P I 1
O11A O -0.1321(3) 0.77236(10) 0.50208(14) 0.131(2) Uani 0.75 1 d D U P J 1
O12A O -0.1638(2) 0.70073(11) 0.5325(2) 0.176(3) Uani 0.75 1 d D U P J 1
O13A O -0.1762(3) 0.33230(17) 0.90086(12) 0.207(6) Uani 0.5 1 d D U P B 1
O14A O -0.1447(2) 0.3276(2) 0.96011(11) 0.127(3) Uani 0.5 1 d D U P B 1
O15A O 0.66108(19) 0.3215(4) 0.91833(13) 0.177(4) Uani 0.5 1 d D U P G 1
O16A O 0.6113(4) 0.2952(2) 0.98878(8) 0.134(3) Uani 0.5 1 d D U P E 1
O17A O 0.6175(3) 0.75326(11) 0.53992(18) 0.164(3) Uani 0.75 1 d D U P F 1
O18A O 0.6682(2) 0.68604(14) 0.5530(3) 0.264(6) Uani 0.75 1 d D U P F 1
O19A O -0.1236(4) 0.22086(9) 0.9839(2) 0.132(3) Uani 0.5 1 d D U P K 1
O20A O -0.16583(16) 0.16934(19) 0.96453(14) 0.127(3) Uani 0.5 1 d D U P K 1
O21A O -0.18416(15) -0.25302(13) 1.37927(17) 0.143(2) Uani 0.8 1 d D U P L 1
O22A O -0.1391(2) -0.21273(14) 1.40949(9) 0.1395(19) Uani 0.8 1 d D U P L 1
O23A O 0.6302(3) -0.22818(13) 1.44154(10) 0.136(2) Uani 0.75 1 d D U P M 1
O24A O 0.68372(16) -0.27323(14) 1.40323(19) 0.141(2) Uani 0.75 1 d D U P M 1
O25A O 0.6452(4) 0.19257(11) 1.01580(14) 0.190(3) Uani 0.75 1 d D U P E 1
O26A O 0.70436(15) 0.1586(3) 0.97329(16) 0.184(3) Uani 0.75 1 d D U P E 1
C57 C 0.6771(6) 0.2650(4) 0.1814(4) 0.161(4) Uani 0.75 1 d . U P A 1
H57 H 0.640280 0.268800 0.197836 0.193 Uiso 0.75 1 calc R U P A 1
C58 C 0.6788(6) 0.2666(4) 0.1390(4) 0.154(4) Uani 0.75 1 d . U P A 1
H58 H 0.644653 0.271112 0.127966 0.185 Uiso 0.75 1 calc R U P A 1
C61 C 0.7834(5) 0.2550(4) 0.1309(4) 0.145(3) Uani 0.75 1 d . U P A 1
H61 H 0.819880 0.251898 0.113697 0.174 Uiso 0.75 1 calc R U P A 1
C62 C 0.7758(5) 0.2539(4) 0.1742(4) 0.145(3) Uani 0.75 1 d . U P A 1
H62 H 0.809204 0.249534 0.186072 0.174 Uiso 0.75 1 calc R U P A 1
C89 C -0.0622(7) 0.4508(5) 0.9097(5) 0.140(5) Uani 0.5 1 d . U P B 1
H89 H -0.037963 0.461273 0.924094 0.168 Uiso 0.5 1 calc R U P B 1
C90 C -0.0925(7) 0.4114(6) 0.9272(5) 0.147(5) Uani 0.5 1 d . U P B 1
H90 H -0.088801 0.395918 0.954691 0.177 Uiso 0.5 1 calc R U P B 1
C93 C -0.1298(9) 0.4162(8) 0.8682(8) 0.193(7) Uani 0.5 1 d . U P B 1
H93 H -0.152784 0.406316 0.852549 0.232 Uiso 0.5 1 calc R U P B 1
C94 C -0.0971(11) 0.4568(8) 0.8489(8) 0.204(8) Uani 0.5 1 d . U P B 1
H94 H -0.095863 0.471758 0.820464 0.245 Uiso 0.5 1 calc R U P B 1
C113 C 0.4665(8) 0.3763(6) 0.9645(6) 0.156(5) Uani 0.5 1 d . U P N 1
H113 H 0.433295 0.376618 0.985846 0.187 Uiso 0.5 1 calc R U P N 1
C114 C 0.5154(7) 0.3486(5) 0.9736(6) 0.146(5) Uani 0.5 1 d . U P N 1
H114 H 0.514575 0.331663 1.001424 0.175 Uiso 0.5 1 calc R U P N 1
C117 C 0.5621(9) 0.3705(7) 0.8982(6) 0.171(6) Uani 0.5 1 d . U P N 1
H117 H 0.593055 0.368434 0.875816 0.205 Uiso 0.5 1 calc R U P N 1
C118 C 0.5145(9) 0.3958(7) 0.8910(7) 0.172(6) Uani 0.5 1 d . U P N 1
H118 H 0.511310 0.409775 0.863049 0.206 Uiso 0.5 1 calc R U P N 1
C131 C 0.5457(6) 0.6340(5) 0.6616(5) 0.193(5) Uani 0.75 1 d . U P C 1
H131 H 0.540322 0.603034 0.672934 0.232 Uiso 0.75 1 calc R U P C 1
C132 C 0.5830(7) 0.6503(5) 0.6220(5) 0.201(5) Uani 0.75 1 d . U P C 1
H132 H 0.601817 0.630064 0.606828 0.242 Uiso 0.75 1 calc R U P C 1
C135 C 0.5495(8) 0.7214(6) 0.6224(6) 0.224(6) Uani 0.75 1 d . U P C 1
H135 H 0.541669 0.750336 0.606818 0.268 Uiso 0.75 1 calc R U P C 1
C136 C 0.5160(7) 0.7043(6) 0.6648(6) 0.219(6) Uani 0.75 1 d . U P C 1
H136 H 0.492781 0.724113 0.678480 0.262 Uiso 0.75 1 calc R U P C 1
C143 C -0.0730(7) 0.1091(6) 0.9842(5) 0.133(4) Uani 0.5 1 d . U P D 1
H143 H -0.101306 0.099498 0.972445 0.159 Uiso 0.5 1 calc R U P D 1
C144 C -0.0307(7) 0.0807(6) 0.9953(5) 0.140(5) Uani 0.5 1 d . U P D 1
H144 H -0.030989 0.051630 0.991555 0.168 Uiso 0.5 1 calc R U P D 1
C146 C 0.0155(8) 0.1353(7) 1.0137(6) 0.162(6) Uani 0.5 1 d . U P D 1
H146 H 0.048141 0.145620 1.020514 0.194 Uiso 0.5 1 calc R U P D 1
C147 C -0.0322(9) 0.1675(7) 1.0049(7) 0.185(7) Uani 0.5 1 d . U P D 1
H147 H -0.033918 0.196580 1.008920 0.222 Uiso 0.5 1 calc R U P D 1
C201 C 0.6146(10) 0.0383(7) 1.0329(6) 0.222(8) Uani 0.660(12) 1 d . U P E 1
H201 H 0.634540 0.011613 1.030066 0.267 Uiso 0.660(12) 1 calc R U P E 1
C202 C 0.6431(8) 0.0800(6) 1.0122(6) 0.198(7) Uani 0.660(12) 1 d . U P E 1
H202 H 0.679514 0.079674 0.994031 0.238 Uiso 0.660(12) 1 calc R U P E 1
C205 C 0.5775(10) 0.1198(7) 1.0469(7) 0.232(8) Uani 0.660(12) 1 d . U P E 1
H205 H 0.566234 0.147173 1.053601 0.279 Uiso 0.660(12) 1 calc R U P E 1
C206 C 0.5454(9) 0.0758(8) 1.0692(7) 0.231(8) Uani 0.660(12) 1 d . U P E 1
H206 H 0.514768 0.075254 1.092556 0.278 Uiso 0.660(12) 1 calc R U P E 1
Zn1B Zn 0.6896(2) 0.70056(16) 0.47569(16) 0.1721(16) Uani 0.25 1 d . U P F 2
Zn2B Zn 0.7416(2) 0.77116(17) 0.51347(17) 0.1738(16) Uani 0.25 1 d . U P F 2
Zn3B Zn 0.8275(2) 0.71667(17) 0.45640(16) 0.1736(16) Uani 0.25 1 d . U P F 2
Zn4B Zn 0.7448(3) 0.7923(2) 0.4133(2) 0.207(2) Uani 0.25 1 d . U P F 2
Zn5B Zn 0.68686(9) 0.23542(7) 0.93851(7) 0.1514(7) Uani 0.5 1 d . U P E 2
Zn6B Zn 0.72753(10) 0.30097(8) 0.98647(7) 0.1590(7) Uani 0.5 1 d . U P G 2
Zn7B Zn 0.82279(9) 0.25075(7) 0.93001(6) 0.1512(7) Uani 0.5 1 d . U P G 2
Zn8B Zn 0.74755(12) 0.19527(9) 1.01878(8) 0.1772(8) Uani 0.5 1 d . U P E 2
O3 O 0.6666(17) -0.2139(13) 1.4093(13) 0.233(14) Uani 0.25 1 d . U P M 2
O3B O 0.72418(15) 0.6430(3) 0.4746(9) 0.177(8) Uani 0.25 1 d D U P F 2
O4B O 0.82073(17) 0.65075(19) 0.4641(6) 0.191(9) Uani 0.25 1 d D U P F 2
O5B O 0.71945(14) 0.2457(3) 0.8774(2) 0.141(3) Uani 0.5 1 d D U P E 2
O6B O 0.81284(15) 0.2426(3) 0.87648(14) 0.162(4) Uani 0.5 1 d D U P G 2
O7B O 0.7295(9) -0.1703(2) 0.50455(14) 0.203(10) Uani 0.25 1 d D U P H 2
O8B O 0.7316(7) -0.1510(2) 0.43562(11) 0.280(18) Uani 0.25 1 d D U P H 2
O9B O 0.7496(7) 0.22541(11) 0.0635(3) 0.259(8) Uani 0.5 1 d D U P I 2
O10B O 0.7124(3) 0.29481(18) 0.04392(17) 0.181(5) Uani 0.5 1 d D U P I 2
O11B O -0.1630(2) 0.76917(13) 0.5237(9) 0.162(9) Uani 0.25 1 d D U P J 2
O12B O -0.1359(5) 0.70765(14) 0.50500(13) 0.140(7) Uani 0.25 1 d D U P J 2
O13B O -0.20939(17) 0.3461(4) 0.95313(18) 0.188(5) Uani 0.5 1 d D U P B 2
O14B O -0.1431(4) 0.31379(11) 0.9177(2) 0.180(5) Uani 0.5 1 d D U P B 2
O15B O 0.65182(18) 0.3244(2) 0.97206(13) 0.178(4) Uani 0.5 1 d D U P G 2
O16B O 0.6292(5) 0.28126(11) 0.93517(16) 0.161(4) Uani 0.5 1 d D U P E 2
O17B O 0.67410(17) 0.7351(2) 0.5623(3) 0.194(10) Uani 0.25 1 d D U P F 2
O18B O 0.6479(6) 0.68985(13) 0.53640(13) 0.113(5) Uani 0.25 1 d D U P F 2
O19B O -0.1165(6) 0.2070(2) 0.94268(11) 0.186(4) Uani 0.5 1 d D U P K 2
O20B O -0.17321(17) 0.1691(4) 1.0063(2) 0.199(5) Uani 0.5 1 d D U P K 2
O21B O -0.1757(3) -0.19380(14) 1.3855(4) 0.30(3) Uani 0.2 1 d D U P L 2
O22B O -0.1208(3) -0.2563(2) 1.40385(17) 0.181(11) Uani 0.2 1 d D U P L 2
O24B O 0.6391(12) -0.28634(14) 1.4382(2) 0.210(11) Uani 0.25 1 d D U P M 2
O25B O 0.6464(3) 0.1786(3) 0.96184(10) 0.094(4) Uani 0.25 1 d D U P E 2
O26B O 0.69942(15) 0.1571(7) 1.01600(16) 0.188(9) Uani 0.25 1 d D U P E 2
C121 C 0.5322(5) 0.3390(4) 0.9139(4) 0.193(8) Uani 0.5 1 d G U P N 2
H121 H 0.542790 0.315768 0.900384 0.232 Uiso 0.5 1 calc R U P N 2
C115 C 0.5642(3) 0.3461(3) 0.9425(3) 0.171(3) Uani 1 1 d DG U . . .
C120 C 0.5484(5) 0.3809(4) 0.9627(4) 0.221(9) Uani 0.5 1 d G U P N 2
H120 H 0.569842 0.385561 0.981824 0.265 Uiso 0.5 1 calc R U P N 2
C119 C 0.5005(5) 0.4086(4) 0.9542(4) 0.205(8) Uani 0.5 1 d G U P N 2
H119 H 0.489862 0.431856 0.967682 0.246 Uiso 0.5 1 calc R U P N 2
C112 C 0.4684(3) 0.4015(3) 0.9256(3) 0.174(3) Uani 1 1 d G U . . .
C122 C 0.4843(5) 0.3668(4) 0.9054(4) 0.202(9) Uani 0.5 1 d G U P N 2
H122 H 0.462808 0.362063 0.886242 0.243 Uiso 0.5 1 calc R U P N 2

loop_
_atom_site_aniso_label
_atom_site_aniso_U_11
_atom_site_aniso_U_22
_atom_site_aniso_U_33
_atom_site_aniso_U_23
_atom_site_aniso_U_13
_atom_site_aniso_U_12
O1 0.130(3) 0.159(4) 0.113(3) -0.022(3) -0.055(3) -0.002(3)
O2 0.117(3) 0.116(3) 0.130(3) -0.012(3) -0.050(2) -0.010(2)
N1 0.227(6) 0.137(5) 0.121(4) -0.024(4) -0.078(4) 0.021(4)
N2 0.181(5) 0.108(4) 0.107(4) -0.010(3) -0.046(3) -0.008(3)
N3 0.137(4) 0.133(4) 0.149(4) 0.006(4) -0.059(4) -0.014(3)
N4 0.145(5) 0.177(5) 0.136(5) 0.016(4) -0.034(4) 0.000(4)
N5 0.124(4) 0.195(6) 0.126(4) 0.020(4) -0.032(4) 0.005(4)
N6 0.134(4) 0.156(5) 0.149(5) -0.001(4) -0.053(4) -0.021(4)
C1 0.168(6) 0.125(6) 0.170(7) -0.038(5) -0.028(6) -0.009(5)
C2 0.203(7) 0.145(6) 0.147(6) -0.017(6) -0.033(6) -0.004(5)
C3 0.299(10) 0.234(9) 0.275(10) -0.084(8) -0.032(8) 0.011(8)
C4 0.301(10) 0.203(9) 0.261(10) -0.060(8) -0.026(8) 0.021(8)
C5 0.226(8) 0.164(7) 0.142(6) -0.034(6) -0.033(6) 0.005(6)
C6 0.298(10) 0.253(10) 0.254(10) -0.100(8) -0.039(8) 0.002(8)
C7 0.262(9) 0.174(7) 0.218(9) -0.037(7) -0.034(7) 0.026(7)
C8 0.212(7) 0.145(6) 0.171(7) -0.040(6) -0.036(6) -0.007(6)
C9 0.247(8) 0.187(8) 0.205(8) -0.056(7) -0.020(7) 0.013(7)
C10 0.240(8) 0.153(7) 0.206(8) -0.040(6) -0.025(7) 0.005(6)
C11 0.201(7) 0.144(6) 0.146(6) -0.031(5) -0.051(5) -0.004(6)
C12 0.223(8) 0.190(8) 0.204(8) -0.062(7) -0.027(7) 0.011(7)
C13 0.220(8) 0.171(7) 0.206(8) -0.038(6) -0.026(7) -0.004(6)
C14 0.206(7) 0.166(6) 0.153(6) -0.046(5) -0.066(5) 0.018(6)
C15 0.218(7) 0.151(6) 0.130(5) -0.030(5) -0.059(5) 0.025(5)
C16 0.200(7) 0.163(6) 0.124(5) -0.030(5) -0.073(6) 0.021(5)
C17 0.194(7) 0.184(7) 0.140(6) -0.032(5) -0.061(6) 0.025(5)
C18 0.190(7) 0.190(7) 0.123(6) -0.024(5) -0.071(5) 0.021(6)
C19 0.167(6) 0.156(6) 0.117(5) -0.023(4) -0.068(5) 0.022(5)
C20 0.208(7) 0.224(8) 0.137(6) -0.046(5) -0.073(6) 0.037(6)
C21 0.208(8) 0.228(8) 0.156(7) -0.049(6) -0.083(6) 0.028(6)
C22 0.172(6) 0.145(5) 0.096(5) -0.007(4) -0.071(4) 0.011(5)
C23 0.190(6) 0.197(7) 0.128(6) -0.032(5) -0.061(5) 0.046(5)
C24 0.194(7) 0.206(7) 0.135(6) -0.006(6) -0.060(6) 0.029(6)
C25 0.135(5) 0.135(5) 0.087(4) 0.006(4) -0.047(4) -0.003(4)
C26 0.132(5) 0.146(5) 0.123(6) -0.028(5) -0.044(4) -0.017(4)
C27 0.159(6) 0.196(7) 0.119(5) -0.039(5) -0.050(5) 0.012(5)
C28 0.169(6) 0.195(7) 0.129(6) -0.023(5) -0.065(5) 0.010(5)
C29 0.200(7) 0.132(5) 0.110(5) -0.025(4) -0.059(5) 0.012(5)
C30 0.204(7) 0.154(6) 0.112(5) -0.034(4) -0.045(5) 0.021(5)
C31 0.186(6) 0.146(5) 0.113(5) -0.029(4) -0.041(5) 0.007(5)
C32 0.172(6) 0.121(5) 0.109(5) -0.025(4) -0.041(4) 0.000(4)
C33 0.174(6) 0.141(5) 0.104(4) -0.027(4) -0.037(4) -0.010(4)
C34 0.180(6) 0.128(5) 0.107(4) -0.024(4) -0.034(4) -0.003(4)
C35 0.170(6) 0.135(5) 0.140(5) -0.026(4) -0.044(5) -0.001(5)
C36 0.155(6) 0.132(5) 0.125(5) -0.006(4) -0.032(4) -0.024(5)
C37 0.186(7) 0.143(6) 0.183(7) -0.019(5) 0.001(6) -0.008(6)
C38 0.195(7) 0.146(6) 0.191(7) -0.030(6) -0.006(6) 0.000(6)
C39 0.138(5) 0.127(5) 0.144(5) -0.015(5) -0.023(4) -0.012(5)
C40 0.201(7) 0.148(6) 0.222(8) -0.017(6) -0.011(7) -0.011(6)
C41 0.204(7) 0.163(7) 0.201(8) -0.036(6) -0.012(6) 0.003(6)
C42 0.136(5) 0.122(5) 0.160(6) -0.014(4) -0.029(4) -0.020(5)
C43 0.185(7) 0.149(6) 0.237(8) -0.033(6) -0.023(6) -0.024(6)
C44 0.173(7) 0.164(7) 0.228(8) -0.017(6) -0.049(6) 0.010(6)
C45 0.121(5) 0.130(5) 0.157(6) -0.011(4) -0.036(4) -0.007(5)
C46 0.158(6) 0.135(6) 0.158(6) -0.022(5) -0.043(5) -0.021(5)
C47 0.201(8) 0.165(7) 0.248(9) -0.033(6) -0.018(7) -0.036(6)
C48 0.200(8) 0.169(7) 0.245(9) -0.033(6) -0.023(7) 0.015(7)
C49 0.187(6) 0.120(5) 0.120(5) -0.015(4) -0.048(4) 0.001(4)
C50 0.154(5) 0.121(5) 0.107(5) -0.002(4) -0.047(4) -0.016(4)
C51 0.164(6) 0.133(5) 0.127(5) -0.012(4) -0.040(5) -0.003(4)
C52 0.159(6) 0.144(5) 0.121(5) -0.013(4) -0.046(4) -0.005(5)
C53 0.140(5) 0.120(5) 0.116(5) -0.018(4) -0.043(4) -0.005(4)
C54 0.161(5) 0.123(5) 0.120(5) -0.015(4) -0.050(4) -0.011(4)
C55 0.151(5) 0.120(5) 0.107(5) -0.002(4) -0.047(4) -0.008(4)
C59 0.162(6) 0.156(6) 0.123(5) -0.013(4) -0.065(5) -0.002(5)
C64 0.114(10) 0.095(10) 0.102(10) -0.020(8) -0.021(8) -0.001(8)
C63 0.130(11) 0.116(11) 0.123(12) -0.037(9) -0.035(9) -0.006(9)
C56 0.143(5) 0.129(5) 0.112(5) -0.011(4) -0.053(4) -0.002(4)
C66 0.148(13) 0.148(13) 0.140(13) -0.028(9) -0.041(9) 0.000(10)
C65 0.163(13) 0.151(13) 0.138(13) -0.039(10) -0.037(9) -0.003(10)
C60 0.179(7) 0.152(6) 0.131(6) -0.040(5) -0.056(5) 0.003(5)
C67 0.136(5) 0.150(6) 0.186(7) -0.033(6) -0.055(5) -0.004(5)
C68 0.166(6) 0.136(5) 0.145(5) -0.007(5) -0.076(5) -0.010(5)
C69 0.182(6) 0.185(7) 0.167(6) -0.016(5) -0.073(6) 0.014(6)
C70 0.173(6) 0.177(7) 0.181(7) -0.023(6) -0.080(6) -0.004(5)
C71 0.142(5) 0.132(5) 0.161(6) -0.004(5) -0.060(5) -0.020(4)
C72 0.200(7) 0.176(7) 0.198(7) -0.028(6) -0.084(6) 0.010(6)
C73 0.197(7) 0.203(8) 0.201(7) -0.058(6) -0.108(6) 0.015(6)
C74 0.144(5) 0.140(5) 0.139(5) -0.007(5) -0.063(5) 0.000(5)
C75 0.162(6) 0.151(6) 0.157(6) 0.000(5) -0.076(5) 0.001(5)
C76 0.157(5) 0.153(6) 0.165(6) -0.020(5) -0.068(5) -0.017(5)
C77 0.139(5) 0.141(6) 0.155(6) -0.015(5) -0.060(5) -0.004(5)
C78 0.164(6) 0.162(6) 0.180(7) -0.012(6) -0.071(6) 0.010(5)
C79 0.167(6) 0.164(6) 0.164(6) -0.033(5) -0.072(5) -0.005(5)
C80 0.143(5) 0.150(5) 0.142(5) -0.003(5) -0.065(4) -0.010(4)
C81 0.142(6) 0.154(6) 0.167(6) 0.006(5) -0.062(5) -0.010(5)
C82 0.145(5) 0.171(6) 0.161(6) -0.017(6) -0.055(5) -0.003(5)
C83 0.204(7) 0.189(7) 0.175(7) -0.034(6) -0.030(6) -0.024(6)
C84 0.215(8) 0.172(7) 0.175(7) -0.021(6) -0.015(6) -0.021(6)
C85 0.160(6) 0.177(7) 0.153(6) -0.006(6) -0.055(5) -0.019(5)
C86 0.206(7) 0.208(8) 0.188(8) -0.036(6) -0.039(6) -0.058(6)
C87 0.217(8) 0.211(8) 0.178(7) -0.022(7) -0.048(6) -0.054(7)
C88 0.151(6) 0.191(7) 0.171(7) -0.025(6) -0.044(5) -0.030(6)
C95 0.241(13) 0.227(13) 0.245(14) -0.061(10) -0.020(9) 0.001(9)
C96 0.190(11) 0.180(10) 0.206(11) -0.057(9) -0.013(8) -0.014(9)
C91 0.178(6) 0.169(6) 0.150(6) 0.001(5) -0.059(5) -0.027(5)
C97 0.212(12) 0.207(12) 0.221(12) -0.065(9) -0.028(9) -0.003(9)
C98 0.198(11) 0.187(11) 0.213(12) -0.040(9) -0.021(9) -0.002(9)
C92 0.181(7) 0.204(8) 0.192(8) -0.062(7) -0.038(6) -0.025(7)
C99 0.134(5) 0.137(5) 0.149(5) 0.006(5) -0.058(5) -0.011(4)
C100 0.161(6) 0.147(5) 0.152(6) -0.013(5) -0.057(5) -0.003(5)
C101 0.157(6) 0.163(6) 0.154(6) -0.005(5) -0.036(5) 0.002(5)
C102 0.126(5) 0.157(6) 0.139(5) 0.005(5) -0.047(5) 0.011(5)
C103 0.134(5) 0.161(6) 0.138(5) 0.008(5) -0.051(4) 0.005(4)
C104 0.138(5) 0.149(5) 0.138(5) -0.005(4) -0.062(4) -0.008(4)
C105 0.155(6) 0.204(7) 0.156(6) 0.007(6) -0.038(5) 0.028(6)
C106 0.156(6) 0.198(7) 0.163(7) -0.007(6) -0.038(6) 0.025(6)
C107 0.187(7) 0.210(7) 0.149(6) 0.010(6) -0.051(5) 0.048(6)
C108 0.195(7) 0.217(8) 0.162(7) -0.022(6) -0.045(6) 0.040(7)
C109 0.179(7) 0.193(7) 0.166(7) -0.010(6) -0.068(6) 0.032(6)
C110 0.211(8) 0.239(8) 0.215(8) -0.021(7) -0.063(7) 0.049(7)
C111 0.210(8) 0.228(8) 0.204(8) -0.010(7) -0.077(7) 0.033(7)
C116 0.162(6) 0.210(8) 0.165(7) -0.032(6) -0.080(6) 0.014(6)
C123 0.149(6) 0.205(7) 0.140(6) 0.001(5) -0.046(5) 0.010(5)
C124 0.146(6) 0.179(7) 0.142(6) -0.011(6) -0.051(5) 0.012(5)
C125 0.157(6) 0.202(7) 0.191(8) -0.023(7) -0.031(6) -0.005(6)
C126 0.172(6) 0.202(7) 0.152(6) -0.018(6) -0.020(5) -0.011(6)
C127 0.151(6) 0.164(6) 0.154(6) -0.010(5) -0.034(5) 0.002(5)
C128 0.163(6) 0.188(7) 0.169(7) -0.014(6) -0.036(6) -0.004(5)
C129 0.163(6) 0.197(7) 0.155(7) -0.016(6) -0.050(6) 0.009(6)
C133 0.193(7) 0.159(6) 0.154(6) 0.001(5) -0.008(6) -0.009(6)
C138 0.25(2) 0.25(2) 0.25(2) -0.062(11) -0.055(11) -0.007(10)
C137 0.192(17) 0.207(18) 0.193(17) -0.048(10) -0.047(10) -0.002(10)
C130 0.165(6) 0.163(6) 0.164(7) -0.016(6) -0.022(5) 0.002(6)
C140 0.147(13) 0.172(14) 0.151(13) -0.042(10) -0.034(9) -0.010(10)
C139 0.185(17) 0.201(17) 0.184(17) -0.045(10) -0.035(10) -0.002(10)
C134 0.183(7) 0.199(8) 0.209(8) -0.055(7) -0.005(7) -0.023(7)
C141 0.149(6) 0.162(6) 0.147(6) -0.016(5) -0.048(5) 0.017(6)
C145 0.167(6) 0.183(7) 0.158(6) -0.015(6) -0.050(5) 0.025(6)
C150 0.194(11) 0.199(11) 0.194(11) -0.031(9) -0.040(9) 0.012(9)
C151 0.184(11) 0.212(11) 0.195(11) -0.036(9) -0.051(9) 0.020(9)
C142 0.158(6) 0.193(7) 0.119(5) -0.012(5) -0.059(5) 0.012(6)
C148 0.288(17) 0.291(17) 0.300(17) -0.065(10) -0.061(10) 0.009(10)
C149 0.232(13) 0.241(13) 0.235(13) -0.048(9) -0.053(10) 0.015(9)
C152 0.161(6) 0.197(7) 0.152(6) 0.012(5) -0.063(5) 0.030(5)
C153 0.171(6) 0.214(8) 0.194(7) -0.014(6) -0.086(6) 0.035(6)
C154 0.185(7) 0.216(8) 0.195(8) -0.010(7) -0.079(6) 0.006(6)
C155 0.166(6) 0.209(7) 0.138(6) -0.006(6) -0.037(5) 0.013(6)
C156 0.219(8) 0.260(9) 0.173(7) -0.028(7) -0.061(7) 0.044(7)
C157 0.222(8) 0.228(8) 0.175(7) -0.029(6) -0.087(6) 0.068(7)
C158 0.152(6) 0.210(7) 0.161(6) 0.025(6) -0.043(5) 0.030(5)
C159 0.158(6) 0.203(7) 0.136(6) -0.007(5) -0.048(5) 0.023(6)
C160 0.125(5) 0.178(6) 0.130(6) -0.011(5) -0.049(4) 0.010(5)
C161 0.145(6) 0.173(6) 0.149(6) -0.021(6) -0.030(5) 0.008(5)
C162 0.141(5) 0.176(6) 0.131(5) -0.010(5) -0.027(5) -0.002(5)
C163 0.139(5) 0.158(6) 0.124(5) -0.026(5) -0.038(5) 0.008(5)
C164 0.153(6) 0.187(7) 0.152(6) -0.017(6) -0.051(5) -0.005(5)
C165 0.159(6) 0.208(7) 0.143(6) -0.034(6) -0.062(5) 0.030(6)
C166 0.142(5) 0.153(5) 0.120(5) -0.023(4) -0.037(5) -0.015(4)
C167 0.152(6) 0.197(7) 0.164(7) -0.027(6) -0.021(6) -0.028(5)
C168 0.185(7) 0.208(7) 0.157(7) -0.019(6) -0.038(6) -0.016(6)
C169 0.150(6) 0.152(6) 0.137(6) -0.022(5) -0.041(5) -0.025(5)
C170 0.147(6) 0.135(5) 0.138(6) -0.008(5) -0.028(5) -0.009(5)
C171 0.185(7) 0.203(7) 0.191(8) -0.032(6) -0.037(6) -0.020(6)
C172 0.189(7) 0.201(7) 0.155(6) -0.036(6) -0.032(6) -0.019(6)
C173 0.129(5) 0.159(6) 0.116(5) 0.007(4) -0.044(4) 0.005(5)
C174 0.131(5) 0.168(6) 0.137(5) -0.020(5) -0.055(4) 0.019(4)
C175 0.132(5) 0.156(5) 0.139(5) -0.013(4) -0.052(4) -0.001(4)
C176 0.129(5) 0.130(5) 0.141(5) -0.006(4) -0.048(5) -0.009(4)
C177 0.146(5) 0.149(5) 0.157(6) -0.024(5) -0.050(5) -0.021(5)
C178 0.148(5) 0.154(6) 0.151(6) -0.013(5) -0.029(5) 0.001(5)
C179 0.138(5) 0.170(6) 0.159(6) 0.011(5) -0.061(5) -0.027(5)
C180 0.149(6) 0.152(6) 0.162(6) -0.013(5) -0.064(5) -0.013(5)
C181 0.197(7) 0.197(8) 0.188(7) -0.020(6) -0.088(6) 0.026(6)
C182 0.189(7) 0.209(8) 0.200(7) -0.037(6) -0.087(6) 0.010(6)
C183 0.170(6) 0.182(7) 0.182(7) -0.015(6) -0.087(6) 0.011(6)
C184 0.215(8) 0.203(8) 0.200(8) -0.022(6) -0.095(7) -0.006(6)
C185 0.185(7) 0.191(7) 0.202(7) -0.011(6) -0.094(6) -0.008(6)
C186 0.171(7) 0.192(7) 0.178(7) -0.042(6) -0.070(6) 0.014(6)
C187 0.221(8) 0.235(9) 0.229(9) -0.050(8) -0.075(8) 0.032(7)
C188 0.193(7) 0.245(9) 0.204(8) -0.052(7) -0.105(7) 0.028(7)
C189 0.158(6) 0.166(6) 0.142(6) -0.016(5) -0.058(5) 0.002(5)
C190 0.142(6) 0.168(7) 0.150(6) -0.010(5) -0.056(6) -0.013(5)
C191 0.224(8) 0.249(9) 0.244(9) -0.046(8) -0.104(8) -0.007(7)
C192 0.254(9) 0.265(10) 0.238(9) -0.068(7) -0.116(8) 0.013(8)
C193 0.151(6) 0.165(6) 0.175(6) -0.003(5) -0.059(5) -0.015(5)
C194 0.134(5) 0.164(6) 0.147(6) -0.008(5) -0.041(5) -0.013(5)
C195 0.227(8) 0.186(7) 0.210(8) -0.044(7) -0.026(7) -0.022(6)
C196 0.237(8) 0.177(7) 0.188(8) -0.026(7) 0.000(7) -0.011(7)
C197 0.141(5) 0.179(7) 0.150(6) -0.010(5) -0.046(5) -0.040(5)
C198 0.255(9) 0.228(8) 0.223(9) -0.053(7) -0.037(7) -0.077(7)
C199 0.223(8) 0.225(8) 0.202(8) -0.032(7) -0.022(7) -0.075(7)
C200 0.145(6) 0.179(7) 0.175(7) -0.010(6) -0.063(5) -0.016(5)
C210 0.28(2) 0.28(2) 0.28(2) -0.064(11) -0.070(11) -0.015(10)
C209 0.31(3) 0.31(3) 0.31(3) -0.073(12) -0.074(12) -0.016(10)
C203 0.151(6) 0.175(7) 0.135(6) 0.019(5) -0.025(5) -0.020(6)
C208 0.138(11) 0.121(10) 0.108(10) -0.026(8) -0.027(8) -0.019(8)
C207 0.153(11) 0.143(11) 0.122(11) -0.020(8) -0.032(8) -0.007(8)
C204 0.160(6) 0.176(7) 0.187(7) -0.029(6) -0.070(6) 0.006(6)
Zn1A 0.1197(7) 0.1129(7) 0.1248(8) 0.0063(6) -0.0382(6) -0.0174(6)
Zn2A 0.1463(9) 0.1199(8) 0.1289(9) 0.0107(7) -0.0447(7) -0.0113(6)
Zn3A 0.1218(8) 0.1162(7) 0.1208(8) 0.0034(6) -0.0465(6) -0.0147(6)
Zn4A 0.1183(7) 0.1120(7) 0.1119(7) 0.0043(6) -0.0481(6) -0.0136(5)
Zn5A 0.1926(16) 0.1167(11) 0.1224(12) 0.0044(10) -0.0940(12) -0.0091(10)
Zn6A 0.1278(11) 0.1169(10) 0.1047(10) -0.0145(8) -0.0644(9) 0.0059(8)
Zn7A 0.1290(11) 0.1202(11) 0.0887(9) -0.0024(8) -0.0509(8) -0.0095(8)
Zn8A 0.1364(11) 0.1092(10) 0.0751(8) 0.0022(7) -0.0503(7) -0.0020(8)
O3A 0.160(5) 0.122(4) 0.150(5) -0.022(4) -0.044(4) -0.004(4)
O4A 0.181(5) 0.124(4) 0.162(5) -0.010(4) -0.049(5) 0.003(4)
O5A 0.128(6) 0.136(6) 0.097(5) -0.010(5) -0.043(4) -0.001(5)
O6A 0.124(5) 0.116(5) 0.057(4) 0.012(4) -0.040(3) -0.005(4)
O7A 0.135(4) 0.121(4) 0.156(5) 0.001(4) -0.024(4) -0.018(3)
O8A 0.128(4) 0.117(4) 0.151(5) -0.009(3) -0.051(4) -0.011(3)
O9A 0.109(5) 0.141(6) 0.078(4) -0.014(4) -0.041(4) -0.006(4)
O10A 0.114(5) 0.129(6) 0.095(5) -0.013(4) -0.049(4) -0.009(4)
O11A 0.134(5) 0.148(5) 0.109(4) -0.016(3) -0.044(4) 0.004(4)
O12A 0.191(6) 0.172(6) 0.176(6) -0.023(5) -0.090(5) 0.006(5)
O13A 0.209(9) 0.213(9) 0.199(9) -0.023(7) -0.057(7) -0.075(7)
O14A 0.130(6) 0.136(6) 0.109(5) -0.010(5) -0.029(5) -0.022(5)
O15A 0.204(8) 0.178(8) 0.147(7) -0.016(6) -0.070(6) 0.036(7)
O16A 0.145(6) 0.133(6) 0.134(6) -0.025(5) -0.069(5) 0.023(5)
O17A 0.164(5) 0.152(5) 0.147(5) 0.005(4) -0.018(4) -0.018(4)
O18A 0.269(10) 0.240(9) 0.249(9) -0.033(7) -0.014(8) 0.009(7)
O19A 0.134(6) 0.131(6) 0.126(6) -0.004(5) -0.052(5) 0.002(5)
O20A 0.150(6) 0.133(6) 0.111(5) -0.022(5) -0.074(5) 0.018(5)
O21A 0.143(4) 0.145(4) 0.136(4) -0.014(4) -0.036(4) -0.021(4)
O22A 0.136(4) 0.147(4) 0.130(4) -0.013(4) -0.035(3) -0.032(3)
O23A 0.119(4) 0.154(5) 0.133(5) -0.013(4) -0.052(4) 0.000(4)
O24A 0.131(4) 0.146(5) 0.150(5) -0.019(4) -0.062(4) 0.014(4)
O25A 0.178(6) 0.158(6) 0.208(7) -0.014(5) -0.020(5) -0.008(5)
O26A 0.204(6) 0.167(6) 0.170(6) -0.057(5) 0.009(5) -0.018(5)
C57 0.156(7) 0.177(8) 0.151(8) -0.040(6) -0.037(6) 0.005(6)
C58 0.140(7) 0.189(8) 0.140(7) -0.039(6) -0.048(6) 0.007(6)
C61 0.156(7) 0.152(7) 0.134(7) -0.028(5) -0.054(6) -0.002(6)
C62 0.151(7) 0.153(7) 0.137(7) -0.026(6) -0.056(6) -0.010(6)
C89 0.149(8) 0.142(8) 0.125(8) -0.001(7) -0.056(7) -0.022(7)
C90 0.162(9) 0.141(9) 0.121(8) -0.001(7) -0.028(7) -0.017(7)
C93 0.191(10) 0.193(11) 0.196(11) -0.022(8) -0.060(9) -0.056(8)
C94 0.211(11) 0.213(12) 0.191(11) -0.028(9) -0.067(9) -0.033(9)
C113 0.147(9) 0.152(9) 0.154(9) -0.008(7) -0.038(7) -0.003(8)
C114 0.140(8) 0.143(8) 0.141(8) -0.002(7) -0.044(7) 0.001(7)
C117 0.168(10) 0.177(10) 0.165(10) -0.039(8) -0.043(8) 0.031(8)
C118 0.162(9) 0.185(10) 0.164(10) -0.020(8) -0.059(8) 0.021(8)
C131 0.190(8) 0.166(8) 0.188(9) -0.011(7) -0.004(7) 0.010(7)
C132 0.202(9) 0.183(8) 0.193(9) -0.030(7) -0.005(7) -0.006(7)
C135 0.220(9) 0.207(9) 0.210(10) -0.023(8) -0.011(8) 0.007(8)
C136 0.216(9) 0.203(9) 0.208(10) -0.030(8) -0.012(8) 0.014(8)
C143 0.152(8) 0.136(8) 0.124(8) -0.037(7) -0.064(7) 0.026(7)
C144 0.151(8) 0.154(9) 0.130(8) -0.044(7) -0.055(7) 0.021(7)
C146 0.151(9) 0.165(9) 0.168(10) -0.023(8) -0.058(8) 0.010(8)
C147 0.175(10) 0.187(10) 0.194(11) -0.033(8) -0.056(8) -0.004(8)
C201 0.218(11) 0.198(10) 0.231(11) -0.049(8) -0.008(8) -0.005(8)
C202 0.195(10) 0.171(9) 0.216(11) -0.060(8) 0.001(8) -0.016(8)
C205 0.221(11) 0.219(11) 0.252(12) -0.067(9) -0.031(9) 0.004(9)
C206 0.211(11) 0.222(11) 0.244(12) -0.054(9) -0.013(8) -0.015(9)
Zn1B 0.177(3) 0.170(3) 0.163(3) -0.007(3) -0.062(3) -0.010(3)
Zn2B 0.153(3) 0.173(3) 0.194(4) -0.023(3) -0.061(3) -0.009(3)
Zn3B 0.182(3) 0.168(3) 0.168(3) -0.015(3) -0.058(3) -0.016(3)
Zn4B 0.220(5) 0.197(4) 0.193(4) -0.017(4) -0.057(4) -0.020(4)
Zn5B 0.1526(15) 0.1598(15) 0.1407(14) -0.0141(12) -0.0535(12) -0.0137(12)
Zn6B 0.1636(16) 0.1719(17) 0.1390(14) -0.0185(13) -0.0501(12) -0.0060(13)
Zn7B 0.1616(15) 0.1620(16) 0.1336(14) -0.0200(12) -0.0598(12) -0.0003(12)
Zn8B 0.193(2) 0.185(2) 0.1536(17) -0.0238(15) -0.0606(15) -0.0008(16)
O3 0.236(16) 0.238(16) 0.234(16) -0.065(10) -0.064(10) -0.001(10)
O3B 0.176(11) 0.164(11) 0.192(12) -0.041(9) -0.045(9) -0.007(9)
O4B 0.184(12) 0.181(12) 0.202(13) -0.047(9) -0.032(9) 0.005(9)
O5B 0.150(7) 0.147(7) 0.137(7) -0.032(6) -0.057(5) -0.010(6)
O6B 0.167(7) 0.183(8) 0.152(7) -0.049(6) -0.062(6) 0.005(6)
O7B 0.203(13) 0.202(13) 0.203(13) -0.041(9) -0.052(10) 0.000(9)
O8B 0.28(2) 0.27(2) 0.28(2) -0.063(11) -0.058(11) 0.007(10)
O9B 0.291(11) 0.284(11) 0.219(10) -0.087(9) -0.066(8) 0.021(9)
O10B 0.193(8) 0.197(8) 0.155(8) -0.038(7) -0.050(7) 0.014(7)
O11B 0.169(13) 0.166(12) 0.163(12) -0.039(9) -0.068(9) 0.014(9)
O12B 0.149(10) 0.151(10) 0.128(10) -0.052(8) -0.030(8) 0.012(8)
O13B 0.201(8) 0.150(7) 0.212(9) -0.058(7) -0.020(7) -0.022(7)
O14B 0.147(7) 0.184(8) 0.181(8) 0.001(7) -0.030(6) -0.014(6)
O15B 0.181(8) 0.188(8) 0.177(8) -0.044(7) -0.073(7) 0.019(7)
O16B 0.155(7) 0.178(8) 0.165(7) -0.044(6) -0.071(6) 0.019(6)
O17B 0.202(13) 0.204(13) 0.179(12) -0.057(9) -0.033(9) -0.006(9)
O18B 0.103(8) 0.103(8) 0.120(9) -0.008(7) -0.007(7) -0.034(7)
O19B 0.181(8) 0.191(8) 0.182(8) -0.036(7) -0.045(7) 0.006(7)
O20B 0.177(8) 0.202(9) 0.211(9) -0.036(7) -0.046(7) 0.005(7)
O21B 0.30(3) 0.30(3) 0.30(3) -0.077(12) -0.057(11) -0.001(10)
O22B 0.176(13) 0.191(14) 0.175(14) -0.041(10) -0.043(9) 0.006(9)
O24B 0.217(14) 0.213(14) 0.202(14) -0.045(10) -0.055(10) 0.001(10)
O25B 0.096(7) 0.100(7) 0.074(7) -0.009(6) -0.009(6) -0.014(6)
O26B 0.184(12) 0.179(12) 0.200(13) -0.041(9) -0.042(9) -0.019(9)
C121 0.190(11) 0.196(11) 0.205(12) -0.054(9) -0.061(9) 0.004(9)
C115 0.190(7) 0.177(6) 0.155(6) -0.027(5) -0.082(6) 0.035(6)
C120 0.222(13) 0.224(13) 0.226(13) -0.064(10) -0.060(9) 0.005(9)
C119 0.208(11) 0.201(11) 0.208(12) -0.052(9) -0.056(9) 0.023(9)
C112 0.169(6) 0.198(7) 0.156(6) -0.010(6) -0.081(6) 0.019(6)
C122 0.195(12) 0.209(12) 0.216(12) -0.049(9) -0.074(9) -0.003(9)

loop_
_atom_type_symbol
_atom_type_description
_atom_type_scat_dispersion_real
_atom_type_scat_dispersion_imag
_atom_type_scat_source
C C 0.0033 0.0016 'International Tables Vol C Tables 4.2.6.8 and 6.1.1.4'
H H 0.0000 0.0000 'International Tables Vol C Tables 4.2.6.8 and 6.1.1.4'
N N 0.0061 0.0033 'International Tables Vol C Tables 4.2.6.8 and 6.1.1.4'
O O 0.0106 0.0060 'International Tables Vol C Tables 4.2.6.8 and 6.1.1.4'
Zn Zn 0.2839 1.4301 'International Tables Vol C Tables 4.2.6.8 and 6.1.1.4'

loop_
_geom_angle_atom_site_label_1
_geom_angle_atom_site_label_2
_geom_angle_atom_site_label_3
_geom_angle
_geom_angle_site_symmetry_1
_geom_angle_site_symmetry_3
_geom_angle_publ_flag
Zn6A O1 Zn5A 102.6(2) . . ?
Zn6A O1 Zn7A 109.9(2) . . ?
Zn7A O1 Zn5A 101.1(2) . . ?
Zn8A O1 Zn5A 109.1(2) . . ?
Zn8A O1 Zn6A 119.7(3) . . ?
Zn8A O1 Zn7A 112.3(2) . . ?
Zn5B O1 Zn8B 101.6(2) . . ?
Zn6B O1 Zn5B 111.9(2) . . ?
Zn6B O1 Zn8B 103.7(2) . . ?
Zn7B O1 Zn5B 112.9(3) . . ?
Zn7B O1 Zn6B 119.0(3) . . ?
Zn7B O1 Zn8B 105.3(2) . . ?
Zn1A O2 Zn2A 105.1(2) . . ?
Zn1A O2 Zn4A 109.5(2) . . ?
Zn3A O2 Zn1A 113.3(2) . . ?
Zn3A O2 Zn2A 110.9(2) . . ?
Zn3A O2 Zn4A 112.8(2) . . ?
Zn4A O2 Zn2A 104.71(19) . . ?
Zn1B O2 Zn3B 110.6(3) . . ?
Zn1B O2 Zn4B 102.6(3) . . ?
Zn2B O2 Zn1B 120.9(3) . . ?
Zn2B O2 Zn3B 114.0(3) . . ?
Zn2B O2 Zn4B 107.2(3) . . ?
Zn3B O2 Zn4B 98.2(3) . . ?
C14 N1 C29 111.7(7) . . ?
C15 N1 C14 114.0(8) . . ?
C15 N1 C29 114.5(7) . . ?
C35 N2 C32 113.0(6) . . ?
C35 N2 C49 111.7(6) . . ?
C49 N2 C32 114.0(6) . . ?
C80 N3 C81 112.3(7) . . ?
C80 N3 C99 113.4(6) . . ?
C81 N3 C99 111.5(7) . . ?
C105 N4 C102 112.8(7) . . ?
C123 N4 C102 114.6(7) . . ?
C123 N4 C105 113.2(8) . . ?
C158 N5 C173 114.1(6) . . ?
C159 N5 C158 105.4(8) . . ?
C159 N5 C173 111.2(7) . . ?
C176 N6 C179 113.2(6) . . ?
C176 N6 C193 111.8(7) . . ?
C179 N6 C193 110.9(7) . . ?
O3A C1 C2 116.8(6) . . ?
O4A C1 C2 116.0(5) . . ?
O4A C1 O3A 127.0(4) . . ?
O3B C1 C2 124.6(7) . . ?
O3B C1 O4B 122.9(5) . . ?
O4B C1 C2 112.5(5) . . ?
C3 C2 C1 119.3(12) . . ?
C7 C2 C1 122.5(10) . . ?
C7 C2 C3 118.1(13) . . ?
C2 C3 H3 120.0 . . ?
C2 C3 C4 120.0(15) . . ?
C4 C3 H3 120.0 . . ?
C3 C4 H4 118.5 . . ?
C5 C4 C3 123.0(16) . . ?
C5 C4 H4 118.5 . . ?
C4 C5 C6 112.3(14) . . ?
C4 C5 C8 121.6(12) . . ?
C6 C5 C8 126.0(13) . . ?
C5 C6 H6 114.9 . . ?
C5 C6 C7 130.1(15) . . ?
C7 C6 H6 114.9 . . ?
C2 C7 C6 116.1(13) . . ?
C2 C7 H7 122.0 . . ?
C6 C7 H7 122.0 . . ?
C9 C8 C5 119.9(12) . . ?
C13 C8 C5 123.0(11) . . ?
C13 C8 C9 117.0(11) . . ?
C8 C9 H9 120.0 . . ?
C10 C9 C8 120.0(12) . . ?
C10 C9 H9 120.0 . . ?
C9 C10 H10 119.1 . . ?
C11 C10 C9 121.8(12) . . ?
C11 C10 H10 119.1 . . ?
C10 C11 C14 121.0(10) . . ?
C12 C11 C10 119.7(11) . . ?
C12 C11 C14 119.3(12) . . ?
C11 C12 H12 119.0 . . ?
C11 C12 C13 121.9(12) . . ?
C13 C12 H12 119.0 . . ?
C8 C13 C12 119.3(11) . . ?
C8 C13 H13 120.3 . . ?
C12 C13 H13 120.3 . . ?
N1 C14 C11 110.7(8) . . ?
N1 C14 H14A 109.5 . . ?
N1 C14 H14B 109.5 . . ?
C11 C14 H14A 109.5 . . ?
C11 C14 H14B 109.5 . . ?
H14A C14 H14B 108.1 . . ?
N1 C15 H15A 109.6 . . ?
N1 C15 H15B 109.6 . . ?
N1 C15 C16 110.2(7) . . ?
H15A C15 H15B 108.1 . . ?
C16 C15 H15A 109.6 . . ?
C16 C15 H15B 109.6 . . ?
C17 C16 C15 123.9(10) . . ?
C21 C16 C15 117.8(9) . . ?
C21 C16 C17 118.1(10) . . ?
C16 C17 H17 119.5 . . ?
C16 C17 C18 121.1(10) . . ?
C18 C17 H17 119.5 . . ?
C17 C18 H18 119.0 . . ?
C19 C18 C17 122.0(9) . . ?
C19 C18 H18 119.0 . . ?
C18 C19 C20 117.9(9) . . ?
C18 C19 C22 122.5(8) . . ?
C20 C19 C22 119.6(9) . . ?
C19 C20 H20 121.5 . . ?
C19 C20 C21 116.9(10) . . ?
C21 C20 H20 121.5 . . ?
C16 C21 C20 123.6(10) . . ?
C16 C21 H21 118.2 . . ?
C20 C21 H21 118.2 . . ?
C23 C22 C19 121.7(9) . . ?
C23 C22 C28 114.2(8) . . ?
C28 C22 C19 123.3(7) . . ?
C22 C23 H23 120.1 . . ?
C22 C23 C24 119.7(9) . . ?
C24 C23 H23 120.1 . . ?
C23 C24 H24 117.2 . . ?
C25 C24 C23 125.5(9) . . ?
C25 C24 H24 117.2 . . ?
C24 C25 C26 120.2(7) . . ?
C27 C25 C24 112.3(8) . . ?
C27 C25 C26 126.5(8) . . ?
O5A C26 C25 113.5(5) . . ?
O5A C26 O6A 128.5(5) . . ?
O6A C26 C25 117.8(5) . . ?
O5B C26 C25 118.1(5) . . ?
O6B C26 C25 122.6(4) . . ?
O6B C26 O5B 118.1(4) . . ?
C25 C27 H27 117.2 . . ?
C25 C27 C28 125.6(9) . . ?
C28 C27 H27 117.2 . . ?
C22 C28 H28 119.7 . . ?
C27 C28 C22 120.6(8) . . ?
C27 C28 H28 119.7 . . ?
N1 C29 H29 106.4 . . ?
N1 C29 C30 109.2(7) . . ?
N1 C29 C34 116.2(7) . . ?
C30 C29 H29 106.4 . . ?
C30 C29 C34 111.6(7) . . ?
C34 C29 H29 106.4 . . ?
C29 C30 H30A 109.1 . . ?
C29 C30 H30B 109.1 . . ?
C29 C30 C31 112.5(7) . . ?
H30A C30 H30B 107.8 . . ?
C31 C30 H30A 109.1 . . ?
C31 C30 H30B 109.1 . . ?
C30 C31 H31A 109.4 . . ?
C30 C31 H31B 109.4 . . ?
H31A C31 H31B 108.0 . . ?
C32 C31 C30 111.0(7) . . ?
C32 C31 H31A 109.4 . . ?
C32 C31 H31B 109.4 . . ?
N2 C32 H32 105.7 . . ?
N2 C32 C33 109.8(6) . . ?
C31 C32 N2 115.6(7) . . ?
C31 C32 H32 105.8 . . ?
C31 C32 C33 113.3(7) . . ?
C33 C32 H32 105.8 . . ?
C32 C33 H33A 109.2 . . ?
C32 C33 H33B 109.2 . . ?
C32 C33 C34 111.8(6) . . ?
H33A C33 H33B 107.9 . . ?
C34 C33 H33A 109.2 . . ?
C34 C33 H33B 109.2 . . ?
C29 C34 C33 109.2(7) . . ?
C29 C34 H34A 109.8 . . ?
C29 C34 H34B 109.8 . . ?
C33 C34 H34A 109.8 . . ?
C33 C34 H34B 109.8 . . ?
H34A C34 H34B 108.3 . . ?
N2 C35 H35A 109.1 . . ?
N2 C35 H35B 109.1 . . ?
N2 C35 C36 112.7(7) . . ?
H35A C35 H35B 107.8 . . ?
C36 C35 H35A 109.1 . . ?
C36 C35 H35B 109.1 . . ?
C37 C36 C35 123.8(8) . . ?
C41 C36 C35 118.9(9) . . ?
C41 C36 C37 117.1(9) . . ?
C36 C37 H37 119.2 . . ?
C36 C37 C38 121.6(9) . . ?
C38 C37 H37 119.2 . . ?
C37 C38 H38 118.1 . . ?
C37 C38 C39 123.7(10) . . ?
C39 C38 H38 118.1 . . ?
C38 C39 C42 122.8(9) . . ?
C40 C39 C38 114.8(9) . . ?
C40 C39 C42 122.4(8) . . ?
C39 C40 H40 118.5 . . ?
C39 C40 C41 123.0(10) . . ?
C41 C40 H40 118.5 . . ?
C36 C41 C40 118.5(10) . . ?
C36 C41 H41 120.8 . . ?
C40 C41 H41 120.8 . . ?
C43 C42 C39 123.9(8) . . ?
C48 C42 C39 122.8(9) . . ?
C48 C42 C43 113.4(9) . . ?
C42 C43 H43 117.6 . . ?
C42 C43 C44 124.8(10) . . ?
C44 C43 H43 117.6 . . ?
C43 C44 H44 118.5 . . ?
C43 C44 C45 123.0(10) . . ?
C45 C44 H44 118.5 . . ?
C44 C45 C46 125.4(8) . . ?
C47 C45 C44 111.8(9) . . ?
C47 C45 C46 122.6(8) . . ?
O7A C46 C45 118.4(4) . . ?
O8A C46 C45 116.5(5) . . ?
O8A C46 O7A 125.0(4) . . ?
O7B C46 C45 128.9(6) . . ?
O7B C46 O8B 121.5(5) . . ?
O8B C46 C45 109.3(5) . . ?
C45 C47 H47 117.7 . . ?
C45 C47 C48 124.6(11) . . ?
C48 C47 H47 117.7 . . ?
C42 C48 C47 122.0(11) . . ?
C42 C48 H48 119.0 . . ?
C47 C48 H48 119.0 . . ?
N2 C49 H49A 109.6 . . ?
N2 C49 H49B 109.6 . . ?
N2 C49 C50 110.4(6) . . ?
H49A C49 H49B 108.1 . . ?
C50 C49 H49A 109.6 . . ?
C50 C49 H49B 109.6 . . ?
C51 C50 C49 120.7(9) . . ?
C55 C50 C49 121.2(7) . . ?
C55 C50 C51 118.1(7) . . ?
C50 C51 H51 120.7 . . ?
C50 C51 C52 118.7(8) . . ?
C52 C51 H51 120.7 . . ?
C51 C52 H52 118.4 . . ?
C53 C52 C51 123.2(8) . . ?
C53 C52 H52 118.4 . . ?
C52 C53 C54 117.9(8) . . ?
C52 C53 C56 121.3(7) . . ?
C54 C53 C56 120.7(8) . . ?
C53 C54 H54 119.4 . . ?
C55 C54 C53 121.1(8) . . ?
C55 C54 H54 119.4 . . ?
C50 C55 H55 119.5 . . ?
C54 C55 C50 121.0(7) . . ?
C54 C55 H55 119.5 . . ?
C64 C59 C65 120.0 . . ?
C64 C59 C60 119.7(6) . . ?
C65 C59 C60 120.2(6) . . ?
C58 C59 C60 122.2(8) . . ?
C58 C59 C61 123.4(8) . . ?
C61 C59 C60 114.2(7) . . ?
C59 C64 H64 120.0 . . ?
C59 C64 C63 120.0 . . ?
C63 C64 H64 120.0 . . ?
C64 C63 H63 120.0 . . ?
C56 C63 C64 120.0 . . ?
C56 C63 H63 120.0 . . ?
C63 C56 C53 117.6(6) . . ?
C63 C56 C66 120.0 . . ?
C66 C56 C53 122.4(6) . . ?
C57 C56 C53 125.3(9) . . ?
C57 C56 C62 113.4(8) . . ?
C62 C56 C53 121.2(7) . . ?
C56 C66 H66 120.0 . . ?
C65 C66 C56 120.0 . . ?
C65 C66 H66 120.0 . . ?
C59 C65 H65 120.0 . . ?
C66 C65 C59 120.0 . . ?
C66 C65 H65 120.0 . . ?
O9A C60 C59 119.8(5) . . ?
O9A C60 O10A 125.7(4) . . ?
O10A C60 C59 114.1(4) . . ?
O9B C60 C59 107.7(6) . . ?
O10B C60 C59 122.8(5) . . ?
O10B C60 O9B 124.5(7) . . ?
O11A C67 C68 116.7(5) . . ?
O11A C67 O12A 127.1(5) . . ?
O12A C67 C68 116.2(5) . . ?
O11B C67 C68 119.1(12) . . ?
O11B C67 O12B 117.1(13) . . ?
O12B C67 C68 123.7(6) . . ?
C69 C68 C67 122.2(8) . . ?
C69 C68 C73 115.2(8) . . ?
C73 C68 C67 121.2(8) . . ?
C68 C69 H69 118.6 . . ?
C68 C69 C70 122.8(9) . . ?
C70 C69 H69 118.6 . . ?
C69 C70 H70 119.9 . . ?
C71 C70 C69 120.2(9) . . ?
C71 C70 H70 119.9 . . ?
C70 C71 C74 122.6(8) . . ?
C72 C71 C70 115.5(9) . . ?
C72 C71 C74 121.6(8) . . ?
C71 C72 H72 117.9 . . ?
C71 C72 C73 124.2(10) . . ?
C73 C72 H72 117.9 . . ?
C68 C73 C72 119.8(10) . . ?
C68 C73 H73 120.1 . . ?
C72 C73 H73 120.1 . . ?
C75 C74 C71 120.3(8) . . ?
C79 C74 C71 122.2(9) . . ?
C79 C74 C75 117.5(8) . . ?
C74 C75 H75 119.3 . . ?
C76 C75 C74 121.4(8) . . ?
C76 C75 H75 119.3 . . ?
C75 C76 H76 119.7 . . ?
C77 C76 C75 120.5(9) . . ?
C77 C76 H76 119.7 . . ?
C76 C77 C80 122.4(9) . . ?
C78 C77 C76 117.5(8) . . ?
C78 C77 C80 120.1(8) . . ?
C77 C78 H78 119.1 . . ?
C77 C78 C79 121.9(9) . . ?
C79 C78 H78 119.1 . . ?
C74 C79 C78 120.8(9) . . ?
C74 C79 H79 119.6 . . ?
C78 C79 H79 119.6 . . ?
N3 C80 C77 109.9(6) . . ?
N3 C80 H80A 109.7 . . ?
N3 C80 H80B 109.7 . . ?
C77 C80 H80A 109.7 . . ?
C77 C80 H80B 109.7 . . ?
H80A C80 H80B 108.2 . . ?
N3 C81 H81A 109.1 . . ?
N3 C81 H81B 109.1 . . ?
N3 C81 C82 112.5(8) . . ?
H81A C81 H81B 107.8 . . ?
C82 C81 H81A 109.1 . . ?
C82 C81 H81B 109.1 . . ?
C83 C82 C81 122.2(11) . . ?
C83 C82 C87 117.8(10) . . ?
C87 C82 C81 119.8(10) . . ?
C82 C83 H83 120.5 . . ?
C82 C83 C84 118.9(11) . . ?
C84 C83 H83 120.5 . . ?
C83 C84 H84 118.1 . . ?
C85 C84 C83 123.9(11) . . ?
C85 C84 H84 118.1 . . ?
C84 C85 C86 117.2(10) . . ?
C84 C85 C88 121.6(10) . . ?
C86 C85 C88 121.1(11) . . ?
C85 C86 H86 119.8 . . ?
C85 C86 C87 120.5(11) . . ?
C87 C86 H86 119.8 . . ?
C82 C87 C86 121.2(11) . . ?
C82 C87 H87 119.4 . . ?
C86 C87 H87 119.4 . . ?
C95 C88 C85 119.6(9) . . ?
C95 C88 C98 120.0 . . ?
C98 C88 C85 120.4(9) . . ?
C89 C88 C85 118.3(10) . . ?
C89 C88 C94 123.6(14) . . ?
C94 C88 C85 117.9(13) . . ?
C88 C95 H95 120.0 . . ?
C88 C95 C96 120.0 . . ?
C96 C95 H95 120.0 . . ?
C95 C96 H96 120.0 . . ?
C91 C96 C95 120.0 . . ?
C91 C96 H96 120.0 . . ?
C96 C91 C97 120.0 . . ?
C96 C91 C92 118.4(8) . . ?
C97 C91 C92 121.6(8) . . ?
C90 C91 C92 125.8(9) . . ?
C93 C91 C92 123.0(11) . . ?
C93 C91 C90 111.3(11) . . ?
C91 C97 H97 120.0 . . ?
C98 C97 C91 120.0 . . ?
C98 C97 H97 120.0 . . ?
C88 C98 H98 120.0 . . ?
C97 C98 C88 120.0 . . ?
C97 C98 H98 120.0 . . ?
O13A C92 C91 114.7(5) . . ?
O14A C92 C91 113.0(5) . . ?
O14A C92 O13A 122.3(5) . . ?
O13B C92 C91 125.9(8) . . ?
O14B C92 C91 121.9(6) . . ?
O14B C92 O13B 112.2(7) . . ?
N3 C99 H99 105.7 . . ?
N3 C99 C100 110.0(7) . . ?
N3 C99 C104 115.6(7) . . ?
C100 C99 H99 105.7 . . ?
C104 C99 H99 105.7 . . ?
C104 C99 C100 113.2(7) . . ?
C99 C100 H10A 109.7 . . ?
C99 C100 H10B 109.7 . . ?
C99 C100 C101 110.0(7) . . ?
H10A C100 H10B 108.2 . . ?
C101 C100 H10A 109.7 . . ?
C101 C100 H10B 109.7 . . ?
C100 C101 H10C 109.1 . . ?
C100 C101 H10D 109.1 . . ?
H10C C101 H10D 107.9 . . ?
C102 C101 C100 112.4(8) . . ?
C102 C101 H10C 109.1 . . ?
C102 C101 H10D 109.1 . . ?
N4 C102 H102 105.3 . . ?
N4 C102 C103 114.0(7) . . ?
C101 C102 N4 112.8(8) . . ?
C101 C102 H102 105.3 . . ?
C101 C102 C103 113.0(7) . . ?
C103 C102 H102 105.3 . . ?
C102 C103 H10E 109.5 . . ?
C102 C103 H10F 109.5 . . ?
C102 C103 C104 110.6(7) . . ?
H10E C103 H10F 108.1 . . ?
C104 C103 H10E 109.5 . . ?
C104 C103 H10F 109.5 . . ?
C99 C104 C103 110.8(7) . . ?
C99 C104 H10G 109.5 . . ?
C99 C104 H10H 109.5 . . ?
C103 C104 H10G 109.5 . . ?
C103 C104 H10H 109.5 . . ?
H10G C104 H10H 108.1 . . ?
N4 C105 H10I 109.6 . . ?
N4 C105 H10J 109.6 . . ?
N4 C105 C106 110.2(7) . . ?
H10I C105 H10J 108.1 . . ?
C106 C105 H10I 109.6 . . ?
C106 C105 H10J 109.6 . . ?
C107 C106 C105 123.1(12) . . ?
C107 C106 C111 119.0(10) . . ?
C111 C106 C105 117.9(11) . . ?
C106 C107 H107 119.1 . . ?
C106 C107 C108 121.7(11) . . ?
C108 C107 H107 119.1 . . ?
C107 C108 H108 118.8 . . ?
C109 C108 C107 122.4(11) . . ?
C109 C108 H108 118.8 . . ?
C108 C109 C110 120.3(10) . . ?
C108 C109 C112 126.2(11) . . ?
C112 C109 C110 113.6(11) . . ?
C109 C110 H110 123.8 . . ?
C111 C110 C109 112.4(12) . . ?
C111 C110 H110 123.8 . . ?
C106 C111 C110 123.9(12) . . ?
C106 C111 H111 118.1 . . ?
C110 C111 H111 118.1 . . ?
O15A C116 C115 114.9(6) . . ?
O16A C116 O15A 135.2(6) . . ?
O16A C116 C115 109.0(6) . . ?
O15B C116 O16B 119.0(6) . . ?
O15B C116 C115 119.6(5) . . ?
O16B C116 C115 121.4(7) . . ?
N4 C123 H12A 108.8 . . ?
N4 C123 H12B 108.8 . . ?
N4 C123 C124 113.9(9) . . ?
H12A C123 H12B 107.7 . . ?
C124 C123 H12A 108.8 . . ?
C124 C123 H12B 108.8 . . ?
C125 C124 C123 116.3(11) . . ?
C129 C124 C123 123.0(11) . . ?
C129 C124 C125 120.6(11) . . ?
C124 C125 H125 120.0 . . ?
C124 C125 C126 120.0(11) . . ?
C126 C125 H125 120.0 . . ?
C125 C126 H126 120.9 . . ?
C127 C126 C125 118.1(11) . . ?
C127 C126 H126 120.9 . . ?
C126 C127 C128 117.9(10) . . ?
C126 C127 C130 120.1(11) . . ?
C128 C127 C130 122.0(10) . . ?
C127 C128 H128 119.3 . . ?
C129 C128 C127 121.3(11) . . ?
C129 C128 H128 119.3 . . ?
C124 C129 C128 122.0(12) . . ?
C124 C129 H129 119.0 . . ?
C128 C129 H129 119.0 . . ?
C138 C133 C139 120.0 . . ?
C138 C133 C134 116.9(5) . . ?
C139 C133 C134 123.1(5) . . ?
C132 C133 C134 121.5(9) . . ?
C135 C133 C134 121.2(10) . . ?
C135 C133 C132 112.7(10) . . ?
C133 C138 H138 120.0 . . ?
C137 C138 C133 120.0 . . ?
C137 C138 H138 120.0 . . ?
C138 C137 H137 120.0 . . ?
C130 C137 C138 120.0 . . ?
C130 C137 H137 120.0 . . ?
C137 C130 C127 118.2(8) . . ?
C137 C130 C140 120.0 . . ?
C140 C130 C127 121.8(8) . . ?
C131 C130 C127 119.2(10) . . ?
C136 C130 C127 120.0(11) . . ?
C136 C130 C131 118.7(11) . . ?
C130 C140 H140 120.0 . . ?
C139 C140 C130 120.0 . . ?
C139 C140 H140 120.0 . . ?
C133 C139 H139 120.0 . . ?
C140 C139 C133 120.0 . . ?
C140 C139 H139 120.0 . . ?
O17A C134 C133 119.1(5) . . ?
O18A C134 C133 109.8(5) . . ?
O18A C134 O17A 131.1(5) . . ?
O17B C134 C133 112.8(5) . . ?
O18B C134 C133 122.2(5) . . ?
O18B C134 O17B 104.5(7) . . ?
O19A C141 C142 119.0(6) . . ?
O19A C141 O20A 121.7(5) . . ?
O20A C141 C142 119.0(5) . . ?
O19B C141 C142 114.0(7) . . ?
O19B C141 O20B 131.2(7) . . ?
O20B C141 C142 111.8(6) . . ?
C150 C145 C149 120.0 . . ?
C150 C145 C152 118.7(7) . . ?
C149 C145 C152 121.3(7) . . ?
C144 C145 C152 127.7(10) . . ?
C146 C145 C152 116.9(11) . . ?
C146 C145 C144 115.0(11) . . ?
C145 C150 H150 120.0 . . ?
C145 C150 C151 120.0 . . ?
C151 C150 H150 120.0 . . ?
C150 C151 H151 120.0 . . ?
C142 C151 C150 120.0 . . ?
C142 C151 H151 120.0 . . ?
C151 C142 C141 123.1(6) . . ?
C148 C142 C141 116.7(6) . . ?
C148 C142 C151 120.0 . . ?
C143 C142 C141 124.4(10) . . ?
C143 C142 C147 121.9(12) . . ?
C147 C142 C141 113.6(11) . . ?
C142 C148 H148 120.0 . . ?
C149 C148 C142 120.0 . . ?
C149 C148 H148 120.0 . . ?
C145 C149 H149 120.0 . . ?
C148 C149 C145 120.0 . . ?
C148 C149 H149 120.0 . . ?
C153 C152 C145 123.7(7) . . ?
C153 C152 C157 115.9(7) . . ?
C157 C152 C145 120.4(7) . . ?
C152 C153 H153 118.2 . . ?
C152 C153 C154 123.7(12) . . ?
C154 C153 H153 118.2 . . ?
C153 C154 H154 119.7 . . ?
C155 C154 C153 120.6(12) . . ?
C155 C154 H154 119.7 . . ?
C154 C155 C158 121.9(11) . . ?
C156 C155 C154 115.4(12) . . ?
C156 C155 C158 122.5(13) . . ?
C155 C156 H156 118.2 . . ?
C155 C156 C157 123.6(12) . . ?
C157 C156 H156 118.2 . . ?
C152 C157 C156 119.9(8) . . ?
C152 C157 H157 120.1 . . ?
C156 C157 H157 120.1 . . ?
N5 C158 C155 109.9(7) . . ?
N5 C158 H15C 109.7 . . ?
N5 C158 H15D 109.7 . . ?
C155 C158 H15C 109.7 . . ?
C155 C158 H15D 109.7 . . ?
H15C C158 H15D 108.2 . . ?
N5 C159 H15E 109.2 . . ?
N5 C159 H15F 109.2 . . ?
N5 C159 C160 112.0(8) . . ?
H15E C159 H15F 107.9 . . ?
C160 C159 H15E 109.2 . . ?
C160 C159 H15F 109.2 . . ?
C161 C160 C159 118.8(10) . . ?
C165 C160 C159 120.8(10) . . ?
C165 C160 C161 120.4(9) . . ?
C160 C161 H161 119.7 . . ?
C160 C161 C162 120.6(10) . . ?
C162 C161 H161 119.7 . . ?
C161 C162 H162 119.4 . . ?
C163 C162 C161 121.2(10) . . ?
C163 C162 H162 119.4 . . ?
C162 C163 C166 121.1(9) . . ?
C164 C163 C162 118.4(9) . . ?
C164 C163 C166 120.5(9) . . ?
C163 C164 H164 120.0 . . ?
C163 C164 C165 119.9(10) . . ?
C165 C164 H164 120.0 . . ?
C160 C165 C164 119.5(10) . . ?
C160 C165 H165 120.3 . . ?
C164 C165 H165 120.3 . . ?
C167 C166 C163 121.7(8) . . ?
C167 C166 C172 115.6(9) . . ?
C172 C166 C163 122.7(9) . . ?
C166 C167 H167 118.0 . . ?
C166 C167 C168 124.0(9) . . ?
C168 C167 H167 118.0 . . ?
C167 C168 H168 119.5 . . ?
C169 C168 C167 120.9(10) . . ?
C169 C168 H168 119.5 . . ?
C168 C169 C170 123.6(8) . . ?
C168 C169 C171 115.1(9) . . ?
C170 C169 C171 121.2(8) . . ?
O21A C170 C169 121.1(5) . . ?
O21A C170 O22A 122.2(4) . . ?
O22A C170 C169 116.6(5) . . ?
O21B C170 C169 106.3(6) . . ?
O22B C170 C169 112.2(5) . . ?
O22B C170 O21B 126.9(7) . . ?
C169 C171 H171 119.2 . . ?
C172 C171 C169 121.5(10) . . ?
C172 C171 H171 119.2 . . ?
C166 C172 C171 122.7(10) . . ?
C166 C172 H172 118.7 . . ?
C171 C172 H172 118.7 . . ?
N5 C173 H173 106.8 . . ?
N5 C173 C174 117.6(7) . . ?
N5 C173 C178 108.7(8) . . ?
C174 C173 H173 106.8 . . ?
C174 C173 C178 109.5(7) . . ?
C178 C173 H173 106.8 . . ?
C173 C174 H17A 109.3 . . ?
C173 C174 H17B 109.3 . . ?
H17A C174 H17B 108.0 . . ?
C175 C174 C173 111.7(7) . . ?
C175 C174 H17A 109.3 . . ?
C175 C174 H17B 109.3 . . ?
C174 C175 H17C 109.5 . . ?
C174 C175 H17D 109.5 . . ?
C174 C175 C176 110.5(7) . . ?
H17C C175 H17D 108.1 . . ?
C176 C175 H17C 109.5 . . ?
C176 C175 H17D 109.5 . . ?
N6 C176 C175 116.1(7) . . ?
N6 C176 H176 106.2 . . ?
N6 C176 C177 112.2(7) . . ?
C175 C176 H176 106.2 . . ?
C177 C176 C175 109.5(6) . . ?
C177 C176 H176 106.2 . . ?
C176 C177 H17E 109.3 . . ?
C176 C177 H17F 109.3 . . ?
C176 C177 C178 111.7(7) . . ?
H17E C177 H17F 107.9 . . ?
C178 C177 H17E 109.3 . . ?
C178 C177 H17F 109.3 . . ?
C173 C178 C177 110.1(7) . . ?
C173 C178 H17G 109.6 . . ?
C173 C178 H17H 109.6 . . ?
C177 C178 H17G 109.6 . . ?
C177 C178 H17H 109.6 . . ?
H17G C178 H17H 108.2 . . ?
N6 C179 H17I 109.6 . . ?
N6 C179 H17J 109.6 . . ?
N6 C179 C180 110.4(6) . . ?
H17I C179 H17J 108.1 . . ?
C180 C179 H17I 109.6 . . ?
C180 C179 H17J 109.6 . . ?
C181 C180 C179 120.8(10) . . ?
C181 C180 C185 117.0(10) . . ?
C185 C180 C179 122.1(10) . . ?
C180 C181 H181 117.8 . . ?
C180 C181 C182 124.5(11) . . ?
C182 C181 H181 117.8 . . ?
C181 C182 H182 120.3 . . ?
C183 C182 C181 119.3(11) . . ?
C183 C182 H182 120.3 . . ?
C182 C183 C186 120.7(12) . . ?
C184 C183 C182 115.8(10) . . ?
C184 C183 C186 123.5(11) . . ?
C183 C184 H184 118.2 . . ?
C183 C184 C185 123.6(11) . . ?
C185 C184 H184 118.2 . . ?
C180 C185 C184 119.6(11) . . ?
C180 C185 H185 120.2 . . ?
C184 C185 H185 120.2 . . ?
C187 C186 C183 124.5(13) . . ?
C187 C186 C192 114.5(12) . . ?
C192 C186 C183 120.7(12) . . ?
C186 C187 H187 117.6 . . ?
C186 C187 C188 124.7(13) . . ?
C188 C187 H187 117.6 . . ?
C187 C188 H188 118.9 . . ?
C189 C188 C187 122.2(13) . . ?
C189 C188 H188 118.9 . . ?
C188 C189 C190 122.9(10) . . ?
C188 C189 C191 118.2(10) . . ?
C191 C189 C190 118.2(10) . . ?
O23A C190 C189 114.7(6) . . ?
O23A C190 O24A 127.0(6) . . ?
O24A C190 C189 118.2(6) . . ?
O3 C190 C189 110.2(18) . . ?
O3 C190 O24B 130(2) . . ?
O24B C190 C189 119.1(12) . . ?
C189 C191 H191 121.6 . . ?
C189 C191 C192 116.8(13) . . ?
C192 C191 H191 121.6 . . ?
C186 C192 C191 122.9(14) . . ?
C186 C192 H192 118.6 . . ?
C191 C192 H192 118.6 . . ?
N6 C193 H19A 109.1 . . ?
N6 C193 H19B 109.1 . . ?
N6 C193 C194 112.6(8) . . ?
H19A C193 H19B 107.8 . . ?
C194 C193 H19A 109.1 . . ?
C194 C193 H19B 109.1 . . ?
C195 C194 C193 121.7(11) . . ?
C195 C194 C199 118.8(10) . . ?
C199 C194 C193 119.4(10) . . ?
C194 C195 H195 121.0 . . ?
C194 C195 C196 118.1(12) . . ?
C196 C195 H195 121.0 . . ?
C195 C196 H196 117.5 . . ?
C197 C196 C195 125.1(12) . . ?
C197 C196 H196 117.5 . . ?
C196 C197 C198 116.8(11) . . ?
C196 C197 C200 125.3(11) . . ?
C198 C197 C200 118.0(11) . . ?
C197 C198 H198 119.5 . . ?
C197 C198 C199 121.0(12) . . ?
C199 C198 H198 119.5 . . ?
C194 C199 C198 119.6(12) . . ?
C194 C199 H199 120.2 . . ?
C198 C199 H199 120.2 . . ?
C210 C200 C197 119.2(7) . . ?
C210 C200 C207 120.0 . . ?
C207 C200 C197 120.7(7) . . ?
C201 C200 C197 123.4(13) . . ?
C201 C200 C206 110.4(13) . . ?
C206 C200 C197 123.1(13) . . ?
C200 C210 H210 120.0 . . ?
C200 C210 C209 120.0 . . ?
C209 C210 H210 120.0 . . ?
C210 C209 H209 120.0 . . ?
C203 C209 C210 120.0 . . ?
C203 C209 H209 120.0 . . ?
C209 C203 C204 116.2(6) . . ?
C208 C203 C209 120.0 . . ?
C208 C203 C204 123.7(6) . . ?
C202 C203 C204 124.8(12) . . ?
C202 C203 C205 123.8(15) . . ?
C205 C203 C204 109.2(12) . . ?
C203 C208 H208 120.0 . . ?
C203 C208 C207 120.0 . . ?
C207 C208 H208 120.0 . . ?
C200 C207 H207 120.0 . . ?
C208 C207 C200 120.0 . . ?
C208 C207 H207 120.0 . . ?
O25A C204 C203 122.6(5) . . ?
O26A C204 C203 115.2(6) . . ?
O26A C204 O25A 119.1(6) . . ?
O25B C204 C203 110.3(6) . . ?
O26B C204 C203 107.0(9) . . ?
O26B C204 O25B 134.6(6) . . ?
O2 Zn1A O7A 110.36(17) . 1_565 ?
O2 Zn1A O23A 107.4(2) . 1_564 ?
O7A Zn1A O23A 102.7(2) 1_565 1_564 ?
O17A Zn1A O2 124.42(18) . . ?
O17A Zn1A O7A 103.3(2) . 1_565 ?
O17A Zn1A O23A 106.6(2) . 1_564 ?
O4A Zn2A O2 100.70(18) . . ?
O4A Zn2A O12A 100.7(3) . 1_655 ?
O12A Zn2A O2 101.1(2) 1_655 . ?
O18A Zn2A O2 97.5(3) . . ?
O18A Zn2A O4A 96.7(3) . . ?
O18A Zn2A O12A 151.5(4) . 1_655 ?
O2 Zn3A O3A 118.79(17) . . ?
O2 Zn3A O21A 110.21(19) . 1_664 ?
O2 Zn3A O24A 111.7(2) . 1_564 ?
O3A Zn3A O21A 104.5(2) . 1_664 ?
O24A Zn3A O3A 107.1(2) 1_564 . ?
O24A Zn3A O21A 103.2(2) 1_564 1_664 ?
O2 Zn4A O8A 112.39(18) . 1_565 ?
O2 Zn4A O11A 123.24(17) . 1_655 ?
O2 Zn4A O22A 108.14(19) . 1_664 ?
O8A Zn4A O22A 104.0(2) 1_565 1_664 ?
O11A Zn4A O8A 105.3(2) 1_655 1_565 ?
O11A Zn4A O22A 101.7(2) 1_655 1_664 ?
O5A Zn5A O1 97.5(2) . . ?
O13A Zn5A O1 96.39(19) 1_655 . ?
O13A Zn5A O5A 106.9(2) 1_655 . ?
O15A Zn5A O1 102.4(3) . . ?
O15A Zn5A O5A 96.0(4) . . ?
O15A Zn5A O13A 148.2(5) . 1_655 ?
O1 Zn6A O10A 112.91(17) . 1_556 ?
O1 Zn6A O16A 125.66(19) . . ?
O1 Zn6A O25A 103.3(3) . . ?
O10A Zn6A O25A 103.1(3) 1_556 . ?
O16A Zn6A O10A 105.2(3) . 1_556 ?
O16A Zn6A O25A 104.1(4) . . ?
O1 Zn7A O9A 107.3(2) . 1_556 ?
O1 Zn7A O19A 106.2(2) . 1_655 ?
O9A Zn7A O19A 101.2(3) 1_556 1_655 ?
O14A Zn7A O1 125.15(18) 1_655 . ?
O14A Zn7A O9A 107.4(3) 1_655 1_556 ?
O14A Zn7A O19A 107.1(3) 1_655 1_655 ?
O1 Zn8A O6A 122.0(2) . . ?
O1 Zn8A O20A 113.2(2) . 1_655 ?
O1 Zn8A O26A 108.3(2) . . ?
O6A Zn8A O20A 101.1(2) . 1_655 ?
O6A Zn8A O26A 110.0(3) . . ?
O26A Zn8A O20A 100.1(2) . 1_655 ?
C1 O3A Zn3A 121.4(4) . . ?
C1 O4A Zn2A 138.9(3) . . ?
C26 O5A Zn5A 134.5(5) . . ?
C26 O6A Zn8A 118.4(4) . . ?
C46 O7A Zn1A 132.2(3) . 1_545 ?
C46 O8A Zn4A 129.7(3) . 1_545 ?
C60 O9A Zn7A 131.4(4) . 1_554 ?
C60 O10A Zn6A 128.5(3) . 1_554 ?
C67 O11A Zn4A 117.7(4) . 1_455 ?
C67 O12A Zn2A 135.9(3) . 1_455 ?
C92 O13A Zn5A 122.2(4) . 1_455 ?
C92 O14A Zn7A 112.6(4) . 1_455 ?
C116 O15A Zn5A 136.4(5) . . ?
C116 O16A Zn6A 112.3(5) . . ?
C134 O17A Zn1A 111.9(4) . . ?
C134 O18A Zn2A 131.8(4) . . ?
C141 O19A Zn7A 131.4(6) . 1_455 ?
C141 O20A Zn8A 131.0(4) . 1_455 ?
C170 O21A Zn3A 131.2(4) . 1_446 ?
C170 O22A Zn4A 133.6(3) . 1_446 ?
C190 O23A Zn1A 131.2(4) . 1_546 ?
C190 O24A Zn3A 128.1(5) . 1_546 ?
C204 O25A Zn6A 133.8(4) . . ?
C204 O26A Zn8A 133.3(5) . . ?
C56 C57 H57 116.4 . . ?
C56 C57 C58 127.2(11) . . ?
C58 C57 H57 116.4 . . ?
C59 C58 C57 117.6(10) . . ?
C59 C58 H58 121.2 . . ?
C57 C58 H58 121.2 . . ?
C59 C61 H61 123.3 . . ?
C62 C61 C59 113.4(10) . . ?
C62 C61 H61 123.3 . . ?
C56 C62 C61 124.9(9) . . ?
C56 C62 H62 117.6 . . ?
C61 C62 H62 117.6 . . ?
C88 C89 H89 121.7 . . ?
C88 C89 C90 116.6(14) . . ?
C90 C89 H89 121.7 . . ?
C91 C90 H90 116.7 . . ?
C89 C90 C91 126.6(13) . . ?
C89 C90 H90 116.7 . . ?
C91 C93 H93 118.5 . . ?
C91 C93 C94 122.9(18) . . ?
C94 C93 H93 118.5 . . ?
C88 C94 C93 118(2) . . ?
C88 C94 H94 120.8 . . ?
C93 C94 H94 120.8 . . ?
C114 C113 H113 120.4 . . ?
C112 C113 H113 120.4 . . ?
C112 C113 C114 119.2(16) . . ?
C113 C114 H114 119.1 . . ?
C115 C114 C113 121.9(14) . . ?
C115 C114 H114 119.1 . . ?
C118 C117 H117 120.8 . . ?
C118 C117 C115 118.5(17) . . ?
C115 C117 H117 120.8 . . ?
C117 C118 H118 119.5 . . ?
C117 C118 C112 121.0(17) . . ?
C112 C118 H118 119.5 . . ?
C130 C131 H131 120.0 . . ?
C130 C131 C132 119.9(12) . . ?
C132 C131 H131 120.0 . . ?
C133 C132 C131 120.7(14) . . ?
C133 C132 H132 119.6 . . ?
C131 C132 H132 119.6 . . ?
C133 C135 H135 119.6 . . ?
C133 C135 C136 120.7(15) . . ?
C136 C135 H135 119.6 . . ?
C130 C136 C135 121.4(16) . . ?
C130 C136 H136 119.3 . . ?
C135 C136 H136 119.3 . . ?
C142 C143 H143 118.7 . . ?
C142 C143 C144 122.6(15) . . ?
C144 C143 H143 118.7 . . ?
C145 C144 H144 118.3 . . ?
C143 C144 C145 123.3(15) . . ?
C143 C144 H144 118.3 . . ?
C145 C146 H146 118.0 . . ?
C145 C146 C147 124.0(17) . . ?
C147 C146 H146 118.0 . . ?
C142 C147 C146 112.5(18) . . ?
C142 C147 H147 123.7 . . ?
C146 C147 H147 123.7 . . ?
C200 C201 H201 118.9 . . ?
C200 C201 C202 122.2(17) . . ?
C202 C201 H201 118.9 . . ?
C203 C202 C201 123.8(17) . . ?
C203 C202 H202 118.1 . . ?
C201 C202 H202 118.1 . . ?
C203 C205 H205 123.6 . . ?
C203 C205 C206 112.9(18) . . ?
C206 C205 H205 123.6 . . ?
C200 C206 C205 122.5(17) . . ?
C200 C206 H206 118.8 . . ?
C205 C206 H206 118.8 . . ?
O2 Zn1B O3B 109.9(4) . . ?
O2 Zn1B O18B 101.1(4) . . ?
O3B Zn1B O18B 101.5(8) . . ?
O24B Zn1B O2 121.2(5) 1_564 . ?
O24B Zn1B O3B 108.3(8) 1_564 . ?
O24B Zn1B O18B 113.0(8) 1_564 . ?
O2 Zn2B O11B 102.6(7) . 1_655 ?
O2 Zn2B O17B 102.4(3) . . ?
O7B Zn2B O2 123.4(4) 1_565 . ?
O7B Zn2B O17B 110.9(6) 1_565 . ?
O4B Zn3B O2 108.5(3) . . ?
O12B Zn3B O2 106.3(4) 1_655 . ?
O12B Zn3B O4B 92.1(5) 1_655 . ?
O22B Zn3B O2 121.9(3) 1_664 . ?
O22B Zn3B O4B 111.1(6) 1_664 . ?
O3 Zn4B O2 100.3(12) 1_564 . ?
O8B Zn4B O2 99.3(3) 1_565 . ?
O21B Zn4B O2 106.5(4) 1_664 . ?
O5B Zn5B O1 106.0(2) . . ?
O16B Zn5B O1 109.4(3) . . ?
O16B Zn5B O5B 97.8(3) . . ?
O16B Zn5B O25B 107.2(4) . . ?
O25B Zn5B O1 121.8(2) . . ?
O25B Zn5B O5B 112.1(3) . . ?
O1 Zn6B O13B 102.1(3) . 1_655 ?
O1 Zn6B O15B 108.0(2) . . ?
O10B Zn6B O1 121.7(2) 1_556 . ?
O10B Zn6B O15B 101.6(2) 1_556 . ?
O1 Zn7B O6B 107.3(2) . . ?
O1 Zn7B O14B 106.3(3) . 1_655 ?
O1 Zn7B O19B 125.8(3) . 1_655 ?
O9B Zn8B O1 102.2(2) 1_556 . ?
O20B Zn8B O1 102.1(3) 1_655 . ?
O26B Zn8B O1 106.8(4) . . ?
C190 O3 Zn4B 129(3) . 1_546 ?
C1 O3B Zn1B 135.8(8) . . ?
C1 O4B Zn3B 129.9(4) . . ?
C26 O5B Zn5B 129.4(5) . . ?
C26 O6B Zn7B 138.2(4) . . ?
C46 O7B Zn2B 129.8(6) . 1_545 ?
C46 O8B Zn4B 137.8(6) . 1_545 ?
C60 O9B Zn8B 135.0(8) . 1_554 ?
C60 O10B Zn6B 122.1(4) . 1_554 ?
C67 O11B Zn2B 123.6(8) . 1_455 ?
C67 O12B Zn3B 130.6(5) . 1_455 ?
C92 O13B Zn6B 142.9(8) . 1_455 ?
C92 O14B Zn7B 135.8(6) . 1_455 ?
C116 O15B Zn6B 135.7(5) . . ?
C116 O16B Zn5B 134.6(7) . . ?
C134 O17B Zn2B 132.7(6) . . ?
C134 O18B Zn1B 135.2(4) . . ?
C141 O19B Zn7B 115.7(7) . 1_455 ?
C141 O20B Zn8B 135.9(7) . 1_455 ?
C170 O21B Zn4B 116.1(4) . 1_446 ?
C170 O22B Zn3B 115.5(4) . 1_446 ?
C190 O24B Zn1B 120.4(15) . 1_546 ?
C204 O25B Zn5B 110.9(6) . . ?
C204 O26B Zn8B 133.9(14) . . ?
C115 C121 H121 120.0 . . ?
C115 C121 C122 120.0 . . ?
C122 C121 H121 120.0 . . ?
C114 C115 C116 124.7(9) . . ?
C114 C115 C117 117.5(11) . . ?
C117 C115 C116 117.5(10) . . ?
C121 C115 C116 118.4(7) . . ?
C120 C115 C116 121.6(7) . . ?
C120 C115 C121 120.0 . . ?
C115 C120 H120 120.0 . . ?
C115 C120 C119 120.0 . . ?
C119 C120 H120 120.0 . . ?
C120 C119 H119 120.0 . . ?
C120 C119 C112 120.0 . . ?
C112 C119 H119 120.0 . . ?
C113 C112 C109 118.5(12) . . ?
C113 C112 C118 120.9(12) . . ?
C118 C112 C109 120.5(11) . . ?
C119 C112 C109 115.2(9) . . ?
C122 C112 C109 124.7(9) . . ?
C122 C112 C119 120.0 . . ?
C121 C122 H122 120.0 . . ?
C112 C122 C121 120.0 . . ?
C112 C122 H122 120.0 . . ?

loop_
_geom_bond_atom_site_label_1
_geom_bond_atom_site_label_2
_geom_bond_distance
_geom_bond_site_symmetry_2
_geom_bond_publ_flag
O1 Zn5A 2.180(5) . ?
O1 Zn6A 1.872(5) . ?
O1 Zn7A 1.970(4) . ?
O1 Zn8A 1.763(5) . ?
O1 Zn5B 1.962(4) . ?
O1 Zn6B 1.851(6) . ?
O1 Zn7B 1.833(5) . ?
O1 Zn8B 2.169(5) . ?
O2 Zn1A 1.924(5) . ?
O2 Zn2A 2.062(4) . ?
O2 Zn3A 1.866(5) . ?
O2 Zn4A 1.925(4) . ?
O2 Zn1B 1.873(6) . ?
O2 Zn2B 1.775(7) . ?
O2 Zn3B 1.987(7) . ?
O2 Zn4B 2.191(7) . ?
N1 C14 1.453(11) . ?
N1 C15 1.436(10) . ?
N1 C29 1.470(9) . ?
N2 C32 1.475(9) . ?
N2 C35 1.441(9) . ?
N2 C49 1.462(8) . ?
N3 C80 1.445(9) . ?
N3 C81 1.451(10) . ?
N3 C99 1.470(9) . ?
N4 C102 1.484(9) . ?
N4 C105 1.481(10) . ?
N4 C123 1.409(11) . ?
N5 C158 1.453(10) . ?
N5 C159 1.436(11) . ?
N5 C173 1.472(9) . ?
N6 C176 1.457(9) . ?
N6 C179 1.462(9) . ?
N6 C193 1.480(11) . ?
C1 C2 1.463(11) . ?
C1 O3A 1.2600(4) . ?
C1 O4A 1.2600(3) . ?
C1 O3B 1.2600(4) . ?
C1 O4B 1.2600(4) . ?
C2 C3 1.358(17) . ?
C2 C7 1.299(15) . ?
C3 H3 0.9300 . ?
C3 C4 1.488(18) . ?
C4 H4 0.9300 . ?
C4 C5 1.282(16) . ?
C5 C6 1.288(18) . ?
C5 C8 1.442(14) . ?
C6 H6 0.9300 . ?
C6 C7 1.459(18) . ?
C7 H7 0.9300 . ?
C8 C9 1.405(14) . ?
C8 C13 1.346(14) . ?
C9 H9 0.9300 . ?
C9 C10 1.389(14) . ?
C10 H10 0.9300 . ?
C10 C11 1.320(14) . ?
C11 C12 1.294(13) . ?
C11 C14 1.539(12) . ?
C12 H12 0.9300 . ?
C12 C13 1.445(15) . ?
C13 H13 0.9300 . ?
C14 H14A 0.9700 . ?
C14 H14B 0.9700 . ?
C15 H15A 0.9700 . ?
C15 H15B 0.9700 . ?
C15 C16 1.538(11) . ?
C16 C17 1.345(12) . ?
C16 C21 1.301(13) . ?
C17 H17 0.9300 . ?
C17 C18 1.404(12) . ?
C18 H18 0.9300 . ?
C18 C19 1.335(11) . ?
C19 C20 1.404(11) . ?
C19 C22 1.456(11) . ?
C20 H20 0.9300 . ?
C20 C21 1.449(13) . ?
C21 H21 0.9300 . ?
C22 C23 1.350(10) . ?
C22 C28 1.388(11) . ?
C23 H23 0.9300 . ?
C23 C24 1.384(12) . ?
C24 H24 0.9300 . ?
C24 C25 1.334(12) . ?
C25 C26 1.488(8) . ?
C25 C27 1.304(10) . ?
C26 O5A 1.2600(4) . ?
C26 O6A 1.2600(5) . ?
C26 O5B 1.2600(4) . ?
C26 O6B 1.2600(3) . ?
C27 H27 0.9300 . ?
C27 C28 1.362(11) . ?
C28 H28 0.9300 . ?
C29 H29 0.9800 . ?
C29 C30 1.487(11) . ?
C29 C34 1.503(10) . ?
C30 H30A 0.9700 . ?
C30 H30B 0.9700 . ?
C30 C31 1.557(11) . ?
C31 H31A 0.9700 . ?
C31 H31B 0.9700 . ?
C31 C32 1.465(10) . ?
C32 H32 0.9800 . ?
C32 C33 1.499(10) . ?
C33 H33A 0.9700 . ?
C33 H33B 0.9700 . ?
C33 C34 1.549(10) . ?
C34 H34A 0.9700 . ?
C34 H34B 0.9700 . ?
C35 H35A 0.9700 . ?
C35 H35B 0.9700 . ?
C35 C36 1.500(11) . ?
C36 C37 1.357(12) . ?
C36 C41 1.329(12) . ?
C37 H37 0.9300 . ?
C37 C38 1.364(12) . ?
C38 H38 0.9300 . ?
C38 C39 1.370(11) . ?
C39 C40 1.305(12) . ?
C39 C42 1.424(11) . ?
C40 H40 0.9300 . ?
C40 C41 1.493(13) . ?
C41 H41 0.9300 . ?
C42 C43 1.337(12) . ?
C42 C48 1.333(13) . ?
C43 H43 0.9300 . ?
C43 C44 1.366(13) . ?
C44 H44 0.9300 . ?
C44 C45 1.398(12) . ?
C45 C46 1.425(9) . ?
C45 C47 1.298(13) . ?
C46 O7A 1.2600(4) . ?
C46 O8A 1.2600(4) . ?
C46 O7B 1.2600(5) . ?
C46 O8B 1.2600(3) . ?
C47 H47 0.9300 . ?
C47 C48 1.448(14) . ?
C48 H48 0.9300 . ?
C49 H49A 0.9700 . ?
C49 H49B 0.9700 . ?
C49 C50 1.494(10) . ?
C50 C51 1.383(10) . ?
C50 C55 1.376(10) . ?
C51 H51 0.9300 . ?
C51 C52 1.425(11) . ?
C52 H52 0.9300 . ?
C52 C53 1.305(10) . ?
C53 C54 1.394(10) . ?
C53 C56 1.482(9) . ?
C54 H54 0.9300 . ?
C54 C55 1.375(10) . ?
C55 H55 0.9300 . ?
C59 C64 1.3900 . ?
C59 C65 1.3900 . ?
C59 C60 1.506(6) . ?
C59 C58 1.284(13) . ?
C59 C61 1.444(12) . ?
C64 H64 0.9300 . ?
C64 C63 1.3900 . ?
C63 H63 0.9300 . ?
C63 C56 1.3900 . ?
C56 C66 1.3900 . ?
C56 C57 1.319(13) . ?
C56 C62 1.397(13) . ?
C66 H66 0.9300 . ?
C66 C65 1.3900 . ?
C65 H65 0.9300 . ?
C60 O9A 1.2600(4) . ?
C60 O10A 1.2600(3) . ?
C60 O9B 1.2600(3) . ?
C60 O10B 1.2600(5) . ?
C67 C68 1.455(9) . ?
C67 O11A 1.2600(5) . ?
C67 O12A 1.2600(4) . ?
C67 O11B 1.2600(4) . ?
C67 O12B 1.2600(3) . ?
C68 C69 1.349(12) . ?
C68 C73 1.363(12) . ?
C69 H69 0.9300 . ?
C69 C70 1.419(12) . ?
C70 H70 0.9300 . ?
C70 C71 1.352(11) . ?
C71 C72 1.352(12) . ?
C71 C74 1.449(11) . ?
C72 H72 0.9300 . ?
C72 C73 1.396(13) . ?
C73 H73 0.9300 . ?
C74 C75 1.410(11) . ?
C74 C79 1.334(11) . ?
C75 H75 0.9300 . ?
C75 C76 1.407(11) . ?
C76 H76 0.9300 . ?
C76 C77 1.375(11) . ?
C77 C78 1.369(12) . ?
C77 C80 1.500(10) . ?
C78 H78 0.9300 . ?
C78 C79 1.433(12) . ?
C79 H79 0.9300 . ?
C80 H80A 0.9700 . ?
C80 H80B 0.9700 . ?
C81 H81A 0.9700 . ?
C81 H81B 0.9700 . ?
C81 C82 1.495(12) . ?
C82 C83 1.338(13) . ?
C82 C87 1.398(14) . ?
C83 H83 0.9300 . ?
C83 C84 1.445(13) . ?
C84 H84 0.9300 . ?
C84 C85 1.343(13) . ?
C85 C86 1.350(13) . ?
C85 C88 1.507(11) . ?
C86 H86 0.9300 . ?
C86 C87 1.437(14) . ?
C87 H87 0.9300 . ?
C88 C95 1.3900 . ?
C88 C98 1.3900 . ?
C88 C89 1.285(15) . ?
C88 C94 1.31(2) . ?
C95 H95 0.9300 . ?
C95 C96 1.3900 . ?
C96 H96 0.9300 . ?
C96 C91 1.3900 . ?
C91 C97 1.3900 . ?
C91 C92 1.423(7) . ?
C91 C90 1.415(18) . ?
C91 C93 1.34(2) . ?
C97 H97 0.9300 . ?
C97 C98 1.3900 . ?
C98 H98 0.9300 . ?
C92 O13A 1.2600(3) . ?
C92 O14A 1.2600(4) . ?
C92 O13B 1.2600(4) . ?
C92 O14B 1.2600(4) . ?
C99 H99 0.9800 . ?
C99 C100 1.509(11) . ?
C99 C104 1.505(11) . ?
C100 H10A 0.9700 . ?
C100 H10B 0.9700 . ?
C100 C101 1.553(11) . ?
C101 H10C 0.9700 . ?
C101 H10D 0.9700 . ?
C101 C102 1.468(12) . ?
C102 H102 0.9800 . ?
C102 C103 1.500(11) . ?
C103 H10E 0.9700 . ?
C103 H10F 0.9700 . ?
C103 C104 1.571(9) . ?
C104 H10G 0.9700 . ?
C104 H10H 0.9700 . ?
C105 H10I 0.9700 . ?
C105 H10J 0.9700 . ?
C105 C106 1.501(12) . ?
C106 C107 1.354(13) . ?
C106 C111 1.399(15) . ?
C107 H107 0.9300 . ?
C107 C108 1.388(13) . ?
C108 H108 0.9300 . ?
C108 C109 1.355(14) . ?
C109 C110 1.522(15) . ?
C109 C112 1.476(12) . ?
C110 H110 0.9300 . ?
C110 C111 1.456(15) . ?
C111 H111 0.9300 . ?
C116 O15A 1.2600(5) . ?
C116 O16A 1.2600(4) . ?
C116 O15B 1.2600(3) . ?
C116 O16B 1.2600(3) . ?
C116 C115 1.543(7) . ?
C123 H12A 0.9700 . ?
C123 H12B 0.9700 . ?
C123 C124 1.552(13) . ?
C124 C125 1.366(13) . ?
C124 C129 1.300(12) . ?
C125 H125 0.9300 . ?
C125 C126 1.466(13) . ?
C126 H126 0.9300 . ?
C126 C127 1.374(12) . ?
C127 C128 1.408(13) . ?
C127 C130 1.493(10) . ?
C128 H128 0.9300 . ?
C128 C129 1.373(13) . ?
C129 H129 0.9300 . ?
C133 C138 1.3900 . ?
C133 C139 1.3900 . ?
C133 C134 1.5000 . ?
C133 C132 1.381(15) . ?
C133 C135 1.341(18) . ?
C138 H138 0.9300 . ?
C138 C137 1.3900 . ?
C137 H137 0.9300 . ?
C137 C130 1.3900 . ?
C130 C140 1.3900 . ?
C130 C131 1.357(16) . ?
C130 C136 1.243(16) . ?
C140 H140 0.9300 . ?
C140 C139 1.3900 . ?
C139 H139 0.9300 . ?
C134 O17A 1.2600(4) . ?
C134 O18A 1.2600(5) . ?
C134 O17B 1.2600(4) . ?
C134 O18B 1.2600(4) . ?
C141 C142 1.492(7) . ?
C141 O19A 1.2600(3) . ?
C141 O20A 1.2600(3) . ?
C141 O19B 1.2600(5) . ?
C141 O20B 1.2600(5) . ?
C145 C150 1.3900 . ?
C145 C149 1.3900 . ?
C145 C152 1.480(9) . ?
C145 C144 1.410(16) . ?
C145 C146 1.332(19) . ?
C150 H150 0.9300 . ?
C150 C151 1.3900 . ?
C151 H151 0.9300 . ?
C151 C142 1.3900 . ?
C142 C148 1.3900 . ?
C142 C143 1.268(16) . ?
C142 C147 1.46(2) . ?
C148 H148 0.9300 . ?
C148 C149 1.3900 . ?
C149 H149 0.9300 . ?
C152 C153 1.297(11) . ?
C152 C157 1.3450(4) . ?
C153 H153 0.9300 . ?
C153 C154 1.375(13) . ?
C154 H154 0.9300 . ?
C154 C155 1.363(15) . ?
C155 C156 1.282(14) . ?
C155 C158 1.538(13) . ?
C156 H156 0.9300 . ?
C156 C157 1.408(13) . ?
C157 H157 0.9300 . ?
C158 H15C 0.9700 . ?
C158 H15D 0.9700 . ?
C159 H15E 0.9700 . ?
C159 H15F 0.9700 . ?
C159 C160 1.581(12) . ?
C160 C161 1.353(12) . ?
C160 C165 1.337(12) . ?
C161 H161 0.9300 . ?
C161 C162 1.396(11) . ?
C162 H162 0.9300 . ?
C162 C163 1.385(11) . ?
C163 C164 1.347(12) . ?
C163 C166 1.477(11) . ?
C164 H164 0.9300 . ?
C164 C165 1.471(13) . ?
C165 H165 0.9300 . ?
C166 C167 1.316(11) . ?
C166 C172 1.374(12) . ?
C167 H167 0.9300 . ?
C167 C168 1.445(13) . ?
C168 H168 0.9300 . ?
C168 C169 1.349(12) . ?
C169 C170 1.403(9) . ?
C169 C171 1.418(13) . ?
C170 O21A 1.2600(4) . ?
C170 O22A 1.2600(3) . ?
C170 O21B 1.2600(4) . ?
C170 O22B 1.2600(4) . ?
C171 H171 0.9300 . ?
C171 C172 1.394(13) . ?
C172 H172 0.9300 . ?
C173 H173 0.9800 . ?
C173 C174 1.487(11) . ?
C173 C178 1.513(11) . ?
C174 H17A 0.9700 . ?
C174 H17B 0.9700 . ?
C174 C175 1.474(9) . ?
C175 H17C 0.9700 . ?
C175 H17D 0.9700 . ?
C175 C176 1.548(10) . ?
C176 H176 0.9800 . ?
C176 C177 1.463(11) . ?
C177 H17E 0.9700 . ?
C177 H17F 0.9700 . ?
C177 C178 1.520(11) . ?
C178 H17G 0.9700 . ?
C178 H17H 0.9700 . ?
C179 H17I 0.9700 . ?
C179 H17J 0.9700 . ?
C179 C180 1.496(11) . ?
C180 C181 1.293(13) . ?
C180 C185 1.335(12) . ?
C181 H181 0.9300 . ?
C181 C182 1.466(13) . ?
C182 H182 0.9300 . ?
C182 C183 1.344(13) . ?
C183 C184 1.335(14) . ?
C183 C186 1.447(13) . ?
C184 H184 0.9300 . ?
C184 C185 1.460(13) . ?
C185 H185 0.9300 . ?
C186 C187 1.306(15) . ?
C186 C192 1.421(16) . ?
C187 H187 0.9300 . ?
C187 C188 1.416(15) . ?
C188 H188 0.9300 . ?
C188 C189 1.321(13) . ?
C189 C190 1.488(10) . ?
C189 C191 1.421(16) . ?
C190 O23A 1.2600(3) . ?
C190 O24A 1.2600(4) . ?
C190 O3 1.22(4) . ?
C190 O24B 1.2600(5) . ?
C191 H191 0.9300 . ?
C191 C192 1.453(16) . ?
C192 H192 0.9300 . ?
C193 H19A 0.9700 . ?
C193 H19B 0.9700 . ?
C193 C194 1.489(11) . ?
C194 C195 1.310(13) . ?
C194 C199 1.411(14) . ?
C195 H195 0.9300 . ?
C195 C196 1.485(15) . ?
C196 H196 0.9300 . ?
C196 C197 1.259(14) . ?
C197 C198 1.397(15) . ?
C197 C200 1.483(11) . ?
C198 H198 0.9300 . ?
C198 C199 1.414(15) . ?
C199 H199 0.9300 . ?
C200 C210 1.3900 . ?
C200 C207 1.3900 . ?
C200 C201 1.33(2) . ?
C200 C206 1.40(2) . ?
C210 H210 0.9300 . ?
C210 C209 1.3900 . ?
C209 H209 0.9300 . ?
C209 C203 1.3900 . ?
C203 C208 1.3900 . ?
C203 C204 1.520(7) . ?
C203 C202 1.176(17) . ?
C203 C205 1.33(2) . ?
C208 H208 0.9300 . ?
C208 C207 1.3900 . ?
C207 H207 0.9300 . ?
C204 O25A 1.2600(3) . ?
C204 O26A 1.2600(5) . ?
C204 O25B 1.2600(4) . ?
C204 O26B 1.2600(3) . ?
Zn1A O7A 1.958(4) 1_565 ?
Zn1A O17A 1.923(6) . ?
Zn1A O23A 1.961(5) 1_564 ?
Zn2A O4A 1.984(4) . ?
Zn2A O12A 1.989(4) 1_655 ?
Zn2A O18A 1.982(5) . ?
Zn3A O3A 1.943(5) . ?
Zn3A O21A 1.972(4) 1_664 ?
Zn3A O24A 1.936(5) 1_564 ?
Zn4A O8A 1.947(5) 1_565 ?
Zn4A O11A 1.938(6) 1_655 ?
Zn4A O22A 1.960(4) 1_664 ?
Zn5A O5A 1.999(6) . ?
Zn5A O13A 1.989(6) 1_655 ?
Zn5A O15A 1.882(5) . ?
Zn6A O10A 1.970(5) 1_556 ?
Zn6A O16A 1.962(8) . ?
Zn6A O25A 2.009(5) . ?
Zn7A O9A 1.975(5) 1_556 ?
Zn7A O14A 1.917(7) 1_655 ?
Zn7A O19A 2.042(7) 1_655 ?
Zn8A O6A 1.938(5) . ?
Zn8A O20A 1.959(5) 1_655 ?
Zn8A O26A 1.953(6) . ?
C57 H57 0.9300 . ?
C57 C58 1.386(15) . ?
C58 H58 0.9300 . ?
C61 H61 0.9300 . ?
C61 C62 1.401(14) . ?
C62 H62 0.9300 . ?
C89 H89 0.9300 . ?
C89 C90 1.361(19) . ?
C90 H90 0.9300 . ?
C93 H93 0.9300 . ?
C93 C94 1.42(3) . ?
C94 H94 0.9300 . ?
C113 H113 0.9300 . ?
C113 C114 1.41(2) . ?
C113 C112 1.315(18) . ?
C114 H114 0.9300 . ?
C114 C115 1.375(18) . ?
C117 H117 0.9300 . ?
C117 C118 1.34(2) . ?
C117 C115 1.48(2) . ?
C118 H118 0.9300 . ?
C118 C112 1.43(2) . ?
C131 H131 0.9300 . ?
C131 C132 1.398(17) . ?
C132 H132 0.9300 . ?
C135 H135 0.9300 . ?
C135 C136 1.43(2) . ?
C136 H136 0.9300 . ?
C143 H143 0.9300 . ?
C143 C144 1.321(19) . ?
C144 H144 0.9300 . ?
C146 H146 0.9300 . ?
C146 C147 1.46(3) . ?
C147 H147 0.9300 . ?
C201 H201 0.9300 . ?
C201 C202 1.41(2) . ?
C202 H202 0.9300 . ?
C205 H205 0.9300 . ?
C205 C206 1.51(2) . ?
C206 H206 0.9300 . ?
Zn1B O3B 1.894(10) . ?
Zn1B O18B 1.991(7) . ?
Zn1B O24B 1.84(2) 1_564 ?
Zn2B O7B 1.753(8) 1_565 ?
Zn2B O11B 2.310(12) 1_655 ?
Zn2B O17B 2.120(8) . ?
Zn3B O4B 1.977(7) . ?
Zn3B O12B 1.929(8) 1_655 ?
Zn3B O22B 1.909(8) 1_664 ?
Zn4B O3 1.87(4) 1_564 ?
Zn4B O8B 2.038(9) 1_565 ?
Zn4B O21B 1.899(9) 1_664 ?
Zn5B O5B 1.957(6) . ?
Zn5B O16B 1.878(8) . ?
Zn5B O25B 1.921(10) . ?
Zn6B O10B 1.823(6) 1_556 ?
Zn6B O13B 2.010(8) 1_655 ?
Zn6B O15B 1.965(5) . ?
Zn7B O6B 1.919(5) . ?
Zn7B O14B 2.038(6) 1_655 ?
Zn7B O19B 1.920(11) 1_655 ?
Zn8B O9B 1.949(9) 1_556 ?
Zn8B O20B 1.967(7) 1_655 ?
Zn8B O26B 1.698(15) . ?
C121 H121 0.9300 . ?
C121 C115 1.3900 . ?
C121 C122 1.3900 . ?
C115 C120 1.3900 . ?
C120 H120 0.9300 . ?
C120 C119 1.3900 . ?
C119 H119 0.9300 . ?
C119 C112 1.3900 . ?
C112 C122 1.3900 . ?
C122 H122 0.9300 . ?

loop_
_geom_torsion_atom_site_label_1
_geom_torsion_atom_site_label_2
_geom_torsion_atom_site_label_3
_geom_torsion_atom_site_label_4
_geom_torsion
_geom_torsion_site_symmetry_1
_geom_torsion_site_symmetry_2
_geom_torsion_site_symmetry_3
_geom_torsion_site_symmetry_4
_geom_torsion_publ_flag
O1 Zn5A O15A C116 26.5(14) . . . . ?
O1 Zn5B O16B C116 -10.9(7) . . . . ?
O1 Zn8B O26B C204 -24.8(10) . . . . ?
O2 Zn1B O3B C1 -3(3) . . . . ?
N1 C15 C16 C17 -121.1(10) . . . . ?
N1 C15 C16 C21 65.2(13) . . . . ?
N1 C29 C30 C31 174.7(6) . . . . ?
N1 C29 C34 C33 -177.4(7) . . . . ?
N2 C32 C33 C34 -174.2(6) . . . . ?
N2 C35 C36 C37 -28.5(12) . . . . ?
N2 C35 C36 C41 145.9(9) . . . . ?
N2 C49 C50 C51 138.1(7) . . . . ?
N2 C49 C50 C55 -43.2(10) . . . . ?
N3 C81 C82 C83 127.8(10) . . . . ?
N3 C81 C82 C87 -45.9(11) . . . . ?
N3 C99 C100 C101 -175.2(6) . . . . ?
N3 C99 C104 C103 177.9(7) . . . . ?
N4 C102 C103 C104 174.7(7) . . . . ?
N4 C105 C106 C107 127.2(11) . . . . ?
N4 C105 C106 C111 -54.8(14) . . . . ?
N4 C123 C124 C125 -19.0(12) . . . . ?
N4 C123 C124 C129 159.4(9) . . . . ?
N5 C159 C160 C161 25.3(11) . . . . ?
N5 C159 C160 C165 -155.8(8) . . . . ?
N5 C173 C174 C175 -176.7(7) . . . . ?
N5 C173 C178 C177 173.4(6) . . . . ?
N6 C176 C177 C178 173.3(6) . . . . ?
N6 C179 C180 C181 49.4(13) . . . . ?
N6 C179 C180 C185 -133.5(10) . . . . ?
N6 C193 C194 C195 -130.3(10) . . . . ?
N6 C193 C194 C199 46.3(12) . . . . ?
C1 C2 C3 C4 -179.9(12) . . . . ?
C1 C2 C7 C6 -179.7(11) . . . . ?
C2 C1 O3A Zn3A 179.7(5) . . . . ?
C2 C1 O4A Zn2A 165.1(8) . . . . ?
C2 C1 O3B Zn1B 176.9(17) . . . . ?
C2 C1 O4B Zn3B 178.0(12) . . . . ?
C2 C3 C4 C5 0(3) . . . . ?
C3 C2 C7 C6 -4(2) . . . . ?
C3 C4 C5 C6 -5(2) . . . . ?
C3 C4 C5 C8 176.8(14) . . . . ?
C4 C5 C6 C7 5(3) . . . . ?
C4 C5 C8 C9 35.6(19) . . . . ?
C4 C5 C8 C13 -143.2(15) . . . . ?
C5 C6 C7 C2 -1(3) . . . . ?
C5 C8 C9 C10 -174.3(11) . . . . ?
C5 C8 C13 C12 174.1(11) . . . . ?
C6 C5 C8 C9 -142.8(15) . . . . ?
C6 C5 C8 C13 38(2) . . . . ?
C7 C2 C3 C4 4(2) . . . . ?
C8 C5 C6 C7 -176.3(14) . . . . ?
C8 C9 C10 C11 -1(2) . . . . ?
C9 C8 C13 C12 -4.7(18) . . . . ?
C9 C10 C11 C12 -2.5(19) . . . . ?
C9 C10 C11 C14 176.9(11) . . . . ?
C10 C11 C12 C13 2.3(19) . . . . ?
C10 C11 C14 N1 36.8(13) . . . . ?
C11 C12 C13 C8 1.5(19) . . . . ?
C12 C11 C14 N1 -143.8(10) . . . . ?
C13 C8 C9 C10 4.6(19) . . . . ?
C14 N1 C15 C16 83.3(10) . . . . ?
C14 N1 C29 C30 -151.9(7) . . . . ?
C14 N1 C29 C34 80.9(9) . . . . ?
C14 C11 C12 C13 -177.1(10) . . . . ?
C15 N1 C14 C11 -152.1(7) . . . . ?
C15 N1 C29 C30 76.6(10) . . . . ?
C15 N1 C29 C34 -50.6(11) . . . . ?
C15 C16 C17 C18 178.9(9) . . . . ?
C15 C16 C21 C20 177.9(9) . . . . ?
C16 C17 C18 C19 7.0(15) . . . . ?
C17 C16 C21 C20 3.9(17) . . . . ?
C17 C18 C19 C20 -2.5(14) . . . . ?
C17 C18 C19 C22 176.9(8) . . . . ?
C18 C19 C20 C21 -1.0(14) . . . . ?
C18 C19 C22 C23 -33.7(14) . . . . ?
C18 C19 C22 C28 157.0(9) . . . . ?
C19 C20 C21 C16 0.3(17) . . . . ?
C19 C22 C23 C24 -179.2(9) . . . . ?
C19 C22 C28 C27 -178.5(8) . . . . ?
C20 C19 C22 C23 145.7(10) . . . . ?
C20 C19 C22 C28 -23.6(13) . . . . ?
C21 C16 C17 C18 -7.4(15) . . . . ?
C22 C19 C20 C21 179.6(9) . . . . ?
C22 C23 C24 C25 -3.7(17) . . . . ?
C23 C22 C28 C27 11.5(13) . . . . ?
C23 C24 C25 C26 -177.8(8) . . . . ?
C23 C24 C25 C27 13.3(15) . . . . ?
C24 C25 C26 O5A 165.2(8) . . . . ?
C24 C25 C26 O6A -18.9(10) . . . . ?
C24 C25 C26 O5B -141.5(9) . . . . ?
C24 C25 C26 O6B 51.5(10) . . . . ?
C24 C25 C27 C28 -10.6(13) . . . . ?
C25 C26 O5A Zn5A -151.9(5) . . . . ?
C25 C26 O6A Zn8A -173.1(4) . . . . ?
C25 C26 O5B Zn5B 164.6(6) . . . . ?
C25 C26 O6B Zn7B 172.2(7) . . . . ?
C25 C27 C28 C22 -1.5(15) . . . . ?
C26 C25 C27 C28 -178.6(8) . . . . ?
C27 C25 C26 O5A -27.6(9) . . . . ?
C27 C25 C26 O6A 148.2(7) . . . . ?
C27 C25 C26 O5B 25.6(10) . . . . ?
C27 C25 C26 O6B -141.4(9) . . . . ?
C28 C22 C23 C24 -9.0(14) . . . . ?
C29 N1 C14 C11 76.1(9) . . . . ?
C29 N1 C15 C16 -146.4(8) . . . . ?
C29 C30 C31 C32 52.0(9) . . . . ?
C30 C29 C34 C33 56.6(8) . . . . ?
C30 C31 C32 N2 -179.5(7) . . . . ?
C30 C31 C32 C33 -51.5(9) . . . . ?
C31 C32 C33 C34 54.8(9) . . . . ?
C32 N2 C35 C36 -76.7(8) . . . . ?
C32 N2 C49 C50 154.9(7) . . . . ?
C32 C33 C34 C29 -55.7(9) . . . . ?
C34 C29 C30 C31 -55.5(9) . . . . ?
C35 N2 C32 C31 -72.5(8) . . . . ?
C35 N2 C32 C33 157.8(6) . . . . ?
C35 N2 C49 C50 -75.6(8) . . . . ?
C35 C36 C37 C38 -171.9(9) . . . . ?
C35 C36 C41 C40 172.8(9) . . . . ?
C36 C37 C38 C39 -8.6(18) . . . . ?
C37 C36 C41 C40 -12.3(15) . . . . ?
C37 C38 C39 C40 2.3(16) . . . . ?
C37 C38 C39 C42 -177.1(10) . . . . ?
C38 C39 C40 C41 -1.4(16) . . . . ?
C38 C39 C42 C43 25.6(15) . . . . ?
C38 C39 C42 C48 -155.4(11) . . . . ?
C39 C40 C41 C36 6.8(18) . . . . ?
C39 C42 C43 C44 179.8(10) . . . . ?
C39 C42 C48 C47 -179.3(10) . . . . ?
C40 C39 C42 C43 -153.7(12) . . . . ?
C40 C39 C42 C48 25.4(16) . . . . ?
C41 C36 C37 C38 13.6(16) . . . . ?
C42 C39 C40 C41 177.9(10) . . . . ?
C42 C43 C44 C45 3(2) . . . . ?
C43 C42 C48 C47 -0.1(17) . . . . ?
C43 C44 C45 C46 178.0(9) . . . . ?
C43 C44 C45 C47 -6.7(17) . . . . ?
C44 C45 C46 O7A -177.3(9) . . . . ?
C44 C45 C46 O8A -0.2(11) . . . . ?
C44 C45 C46 O7B 97.9(15) . . . . ?
C44 C45 C46 O8B -88.9(12) . . . . ?
C44 C45 C47 C48 7.4(18) . . . . ?
C45 C46 O7A Zn1A 172.6(6) . . . 1_545 ?
C45 C46 O8A Zn4A -176.1(5) . . . 1_545 ?
C45 C46 O7B Zn2B -176.1(10) . . . 1_545 ?
C45 C46 O8B Zn4B 174.9(13) . . . 1_545 ?
C45 C47 C48 C42 -4(2) . . . . ?
C46 C45 C47 C48 -177.2(10) . . . . ?
C47 C45 C46 O7A 8.0(13) . . . . ?
C47 C45 C46 O8A -175.0(10) . . . . ?
C47 C45 C46 O7B -76.9(16) . . . . ?
C47 C45 C46 O8B 96.3(13) . . . . ?
C48 C42 C43 C44 0.7(18) . . . . ?
C49 N2 C32 C31 56.4(9) . . . . ?
C49 N2 C32 C33 -73.3(8) . . . . ?
C49 N2 C35 C36 153.2(7) . . . . ?
C49 C50 C51 C52 177.2(7) . . . . ?
C49 C50 C55 C54 -177.3(6) . . . . ?
C50 C51 C52 C53 1.3(12) . . . . ?
C51 C50 C55 C54 1.4(10) . . . . ?
C51 C52 C53 C54 -0.8(12) . . . . ?
C51 C52 C53 C56 -177.2(7) . . . . ?
C52 C53 C54 C55 0.7(11) . . . . ?
C52 C53 C56 C63 26.8(11) . . . . ?
C52 C53 C56 C66 -154.7(9) . . . . ?
C52 C53 C56 C57 -31.7(13) . . . . ?
C52 C53 C56 C62 144.1(9) . . . . ?
C53 C54 C55 C50 -1.0(11) . . . . ?
C53 C56 C66 C65 -178.5(7) . . . . ?
C53 C56 C57 C58 176.8(11) . . . . ?
C53 C56 C62 C61 -176.6(9) . . . . ?
C54 C53 C56 C63 -149.4(9) . . . . ?
C54 C53 C56 C66 29.1(11) . . . . ?
C54 C53 C56 C57 152.1(9) . . . . ?
C54 C53 C56 C62 -32.1(11) . . . . ?
C55 C50 C51 C52 -1.5(10) . . . . ?
C59 C64 C63 C56 0.0 . . . . ?
C59 C60 O9A Zn7A -177.2(6) . . . 1_554 ?
C59 C60 O10A Zn6A -171.0(6) . . . 1_554 ?
C59 C60 O9B Zn8B 161.4(10) . . . 1_554 ?
C59 C60 O10B Zn6B 174.0(5) . . . 1_554 ?
C59 C61 C62 C56 -0.5(15) . . . . ?
C64 C59 C65 C66 0.0 . . . . ?
C64 C59 C60 O9B -172.0(10) . . . . ?
C64 C59 C60 O10B -16.1(10) . . . . ?
C64 C63 C56 C53 178.5(6) . . . . ?
C64 C63 C56 C66 0.0 . . . . ?
C63 C56 C66 C65 0.0 . . . . ?
C56 C53 C54 C55 177.0(6) . . . . ?
C56 C66 C65 C59 0.0 . . . . ?
C56 C57 C58 C59 0(2) . . . . ?
C65 C59 C64 C63 0.0 . . . . ?
C65 C59 C60 O9B 11.9(11) . . . . ?
C65 C59 C60 O10B 167.8(8) . . . . ?
C60 C59 C64 C63 -176.0(6) . . . . ?
C60 C59 C65 C66 176.0(6) . . . . ?
C60 C59 C58 C57 -177.6(9) . . . . ?
C60 C59 C61 C62 178.1(8) . . . . ?
C67 C68 C69 C70 176.6(9) . . . . ?
C67 C68 C73 C72 -177.9(9) . . . . ?
C68 C67 O11A Zn4A -178.0(5) . . . 1_455 ?
C68 C67 O12A Zn2A 145.8(7) . . . 1_455 ?
C68 C67 O11B Zn2B -146.4(13) . . . 1_455 ?
C68 C67 O12B Zn3B -162.4(7) . . . 1_455 ?
C68 C69 C70 C71 6.9(16) . . . . ?
C69 C68 C73 C72 15.6(16) . . . . ?
C69 C70 C71 C72 5.1(15) . . . . ?
C69 C70 C71 C74 179.0(9) . . . . ?
C70 C71 C72 C73 -6.2(17) . . . . ?
C70 C71 C74 C75 35.7(14) . . . . ?
C70 C71 C74 C79 -145.6(10) . . . . ?
C71 C72 C73 C68 -4.4(18) . . . . ?
C71 C74 C75 C76 173.4(8) . . . . ?
C71 C74 C79 C78 -172.2(8) . . . . ?
C72 C71 C74 C75 -150.8(10) . . . . ?
C72 C71 C74 C79 28.0(14) . . . . ?
C73 C68 C69 C70 -17.1(16) . . . . ?
C74 C71 C72 C73 179.8(10) . . . . ?
C74 C75 C76 C77 0.0(13) . . . . ?
C75 C74 C79 C78 6.6(13) . . . . ?
C75 C76 C77 C78 4.1(13) . . . . ?
C75 C76 C77 C80 -175.6(8) . . . . ?
C76 C77 C78 C79 -2.9(14) . . . . ?
C76 C77 C80 N3 125.6(9) . . . . ?
C77 C78 C79 C74 -2.6(14) . . . . ?
C78 C77 C80 N3 -54.1(11) . . . . ?
C79 C74 C75 C76 -5.4(13) . . . . ?
C80 N3 C81 C82 159.6(7) . . . . ?
C80 N3 C99 C100 -74.6(9) . . . . ?
C80 N3 C99 C104 55.0(10) . . . . ?
C80 C77 C78 C79 176.8(8) . . . . ?
C81 N3 C80 C77 -75.7(9) . . . . ?
C81 N3 C99 C100 157.5(7) . . . . ?
C81 N3 C99 C104 -72.8(9) . . . . ?
C81 C82 C83 C84 178.8(9) . . . . ?
C81 C82 C87 C86 176.7(9) . . . . ?
C82 C83 C84 C85 9.4(18) . . . . ?
C83 C82 C87 C86 2.7(16) . . . . ?
C83 C84 C85 C86 -5.6(18) . . . . ?
C83 C84 C85 C88 175.6(10) . . . . ?
C84 C85 C86 C87 0.5(17) . . . . ?
C84 C85 C88 C95 42.5(13) . . . . ?
C84 C85 C88 C98 -139.1(11) . . . . ?
C84 C85 C88 C89 -40.1(18) . . . . ?
C84 C85 C88 C94 145.9(17) . . . . ?
C85 C86 C87 C82 1.0(18) . . . . ?
C85 C88 C95 C96 178.4(8) . . . . ?
C85 C88 C98 C97 -178.3(8) . . . . ?
C85 C88 C89 C90 178.4(13) . . . . ?
C85 C88 C94 C93 -176.5(17) . . . . ?
C86 C85 C88 C95 -136.2(11) . . . . ?
C86 C85 C88 C98 42.1(13) . . . . ?
C86 C85 C88 C89 141.1(13) . . . . ?
C86 C85 C88 C94 -33(2) . . . . ?
C87 C82 C83 C84 -7.4(16) . . . . ?
C88 C85 C86 C87 179.3(10) . . . . ?
C88 C95 C96 C91 0.0 . . . . ?
C88 C89 C90 C91 2(3) . . . . ?
C95 C88 C98 C97 0.0 . . . . ?
C95 C96 C91 C97 0.0 . . . . ?
C95 C96 C91 C92 179.7(7) . . . . ?
C96 C91 C97 C98 0.0 . . . . ?
C96 C91 C92 O13B 0.3(10) . . . . ?
C96 C91 C92 O14B 178.2(8) . . . . ?
C91 C97 C98 C88 0.0 . . . . ?
C91 C92 O13A Zn5A -133.4(6) . . . 1_455 ?
C91 C92 O14A Zn7A -177.4(6) . . . 1_455 ?
C91 C92 O13B Zn6B 176.5(7) . . . 1_455 ?
C91 C92 O14B Zn7B -170.4(7) . . . 1_455 ?
C91 C93 C94 C88 -6(4) . . . . ?
C97 C91 C92 O13B 180.0(8) . . . . ?
C97 C91 C92 O14B -2.1(10) . . . . ?
C98 C88 C95 C96 0.0 . . . . ?
C92 C91 C97 C98 -179.6(7) . . . . ?
C92 C91 C90 C89 -179.2(14) . . . . ?
C92 C91 C93 C94 -179.0(18) . . . . ?
C99 N3 C80 C77 156.8(8) . . . . ?
C99 N3 C81 C82 -71.8(9) . . . . ?
C99 C100 C101 C102 -54.0(10) . . . . ?
C100 C99 C104 C103 -54.0(9) . . . . ?
C100 C101 C102 N4 -173.0(7) . . . . ?
C100 C101 C102 C103 55.8(10) . . . . ?
C101 C102 C103 C104 -54.6(9) . . . . ?
C102 N4 C105 C106 159.1(9) . . . . ?
C102 N4 C123 C124 -72.2(10) . . . . ?
C102 C103 C104 C99 52.8(9) . . . . ?
C104 C99 C100 C101 53.8(9) . . . . ?
C105 N4 C102 C101 -78.1(10) . . . . ?
C105 N4 C102 C103 52.5(11) . . . . ?
C105 N4 C123 C124 156.4(8) . . . . ?
C105 C106 C107 C108 -175.0(10) . . . . ?
C105 C106 C111 C110 176.9(11) . . . . ?
C106 C107 C108 C109 -4.1(19) . . . . ?
C107 C106 C111 C110 -5.0(19) . . . . ?
C107 C108 C109 C110 -1.1(18) . . . . ?
C107 C108 C109 C112 179.7(10) . . . . ?
C108 C109 C110 C111 2.9(17) . . . . ?
C108 C109 C112 C113 34.4(19) . . . . ?
C108 C109 C112 C118 -149.1(15) . . . . ?
C108 C109 C112 C119 -26.9(15) . . . . ?
C108 C109 C112 C122 155.7(12) . . . . ?
C109 C110 C111 C106 0.2(18) . . . . ?
C109 C112 C122 C121 177.2(9) . . . . ?
C110 C109 C112 C113 -144.8(13) . . . . ?
C110 C109 C112 C118 31.6(17) . . . . ?
C110 C109 C112 C119 153.8(9) . . . . ?
C110 C109 C112 C122 -23.5(14) . . . . ?
C111 C106 C107 C108 7.1(18) . . . . ?
C116 C115 C120 C119 177.8(7) . . . . ?
C123 N4 C102 C101 150.2(8) . . . . ?
C123 N4 C102 C103 -79.1(9) . . . . ?
C123 N4 C105 C106 -68.6(12) . . . . ?
C123 C124 C125 C126 177.1(8) . . . . ?
C123 C124 C129 C128 -179.0(8) . . . . ?
C124 C125 C126 C127 3.0(15) . . . . ?
C125 C124 C129 C128 -0.6(16) . . . . ?
C125 C126 C127 C128 -2.6(14) . . . . ?
C125 C126 C127 C130 177.7(9) . . . . ?
C126 C127 C128 C129 0.7(15) . . . . ?
C126 C127 C130 C137 36.8(15) . . . . ?
C126 C127 C130 C140 -143.3(13) . . . . ?
C126 C127 C130 C131 -36.4(16) . . . . ?
C126 C127 C130 C136 127.2(15) . . . . ?
C127 C128 C129 C124 1.0(15) . . . . ?
C127 C130 C140 C139 -180.0(10) . . . . ?
C127 C130 C131 C132 177.5(12) . . . . ?
C127 C130 C136 C135 -171.5(14) . . . . ?
C128 C127 C130 C137 -142.9(13) . . . . ?
C128 C127 C130 C140 37.1(16) . . . . ?
C128 C127 C130 C131 143.9(12) . . . . ?
C128 C127 C130 C136 -52.5(18) . . . . ?
C129 C124 C125 C126 -1.3(15) . . . . ?
C133 C138 C137 C130 0.0 . . . . ?
C133 C134 O17A Zn1A 176.8(4) . . . . ?
C133 C134 O18A Zn2A -134.6(8) . . . . ?
C133 C134 O17B Zn2B -176.6(6) . . . . ?
C133 C134 O18B Zn1B 172.2(9) . . . . ?
C133 C135 C136 C130 -13(3) . . . . ?
C138 C133 C139 C140 0.0 . . . . ?
C138 C133 C134 O17B 170.2(11) . . . . ?
C138 C133 C134 O18B -64.0(13) . . . . ?
C138 C137 C130 C127 180.0(9) . . . . ?
C138 C137 C130 C140 0.0 . . . . ?
C137 C130 C140 C139 0.0 . . . . ?
C130 C127 C128 C129 -179.6(9) . . . . ?
C130 C140 C139 C133 0.0 . . . . ?
C130 C131 C132 C133 1(2) . . . . ?
C139 C133 C138 C137 0.0 . . . . ?
C139 C133 C134 O17B -8.0(13) . . . . ?
C139 C133 C134 O18B 117.8(14) . . . . ?
C134 C133 C138 C137 -178.3(7) . . . . ?
C134 C133 C139 C140 178.2(8) . . . . ?
C134 C133 C132 C131 -176.4(11) . . . . ?
C134 C133 C135 C136 -177.4(13) . . . . ?
C141 C142 C148 C149 -175.3(7) . . . . ?
C141 C142 C143 C144 -175.4(12) . . . . ?
C141 C142 C147 C146 179.8(12) . . . . ?
C145 C150 C151 C142 0.0 . . . . ?
C145 C152 C153 C154 172.7(10) . . . . ?
C145 C152 C157 C156 -176.4(9) . . . . ?
C145 C146 C147 C142 -8(3) . . . . ?
C150 C145 C149 C148 0.0 . . . . ?
C150 C145 C152 C153 130.9(9) . . . . ?
C150 C145 C152 C157 -48.5(10) . . . . ?
C150 C151 C142 C141 175.0(8) . . . . ?
C150 C151 C142 C148 0.0 . . . . ?
C151 C142 C148 C149 0.0 . . . . ?
C142 C141 O19A Zn7A -168.9(5) . . . 1_455 ?
C142 C141 O20A Zn8A -175.0(5) . . . 1_455 ?
C142 C141 O19B Zn7B -177.6(6) . . . 1_455 ?
C142 C141 O20B Zn8B 172.9(8) . . . 1_455 ?
C142 C148 C149 C145 0.0 . . . . ?
C142 C143 C144 C145 -1(3) . . . . ?
C149 C145 C150 C151 0.0 . . . . ?
C149 C145 C152 C153 -46.7(12) . . . . ?
C149 C145 C152 C157 134.0(8) . . . . ?
C152 C145 C150 C151 -177.6(8) . . . . ?
C152 C145 C149 C148 177.5(8) . . . . ?
C152 C145 C144 C143 -177.8(12) . . . . ?
C152 C145 C146 C147 -176.7(15) . . . . ?
C152 C153 C154 C155 2.7(18) . . . . ?
C153 C152 C157 C156 4.2(12) . . . . ?
C153 C154 C155 C156 6.5(18) . . . . ?
C153 C154 C155 C158 -179.1(9) . . . . ?
C154 C155 C156 C157 -10.3(19) . . . . ?
C154 C155 C158 N5 55.1(15) . . . . ?
C155 C156 C157 C152 5.2(17) . . . . ?
C156 C155 C158 N5 -130.9(12) . . . . ?
C157 C152 C153 C154 -7.9(14) . . . . ?
C158 N5 C159 C160 -163.6(7) . . . . ?
C158 N5 C173 C174 -41.8(12) . . . . ?
C158 N5 C173 C178 83.3(10) . . . . ?
C158 C155 C156 C157 175.4(10) . . . . ?
C159 N5 C158 C155 72.9(11) . . . . ?
C159 N5 C173 C174 77.1(9) . . . . ?
C159 N5 C173 C178 -157.7(7) . . . . ?
C159 C160 C161 C162 178.2(7) . . . . ?
C159 C160 C165 C164 -177.9(7) . . . . ?
C160 C161 C162 C163 0.1(13) . . . . ?
C161 C160 C165 C164 0.9(13) . . . . ?
C161 C162 C163 C164 0.2(12) . . . . ?
C161 C162 C163 C166 179.4(7) . . . . ?
C162 C163 C164 C165 0.0(12) . . . . ?
C162 C163 C166 C167 -30.9(13) . . . . ?
C162 C163 C166 C172 148.1(9) . . . . ?
C163 C164 C165 C160 -0.6(13) . . . . ?
C163 C166 C167 C168 175.4(9) . . . . ?
C163 C166 C172 C171 -177.3(9) . . . . ?
C164 C163 C166 C167 148.2(10) . . . . ?
C164 C163 C166 C172 -32.8(13) . . . . ?
C165 C160 C161 C162 -0.7(13) . . . . ?
C166 C163 C164 C165 -179.1(7) . . . . ?
C166 C167 C168 C169 5.1(17) . . . . ?
C167 C166 C172 C171 1.7(15) . . . . ?
C167 C168 C169 C170 179.0(8) . . . . ?
C167 C168 C169 C171 -4.0(15) . . . . ?
C168 C169 C170 O21A -174.7(8) . . . . ?
C168 C169 C170 O22A 8.9(11) . . . . ?
C168 C169 C170 O21B 75.1(11) . . . . ?
C168 C169 C170 O22B -67.6(11) . . . . ?
C168 C169 C171 C172 2.2(15) . . . . ?
C169 C170 O21A Zn3A 178.8(5) . . . 1_446 ?
C169 C170 O22A Zn4A 167.8(5) . . . 1_446 ?
C169 C170 O21B Zn4B 147.0(7) . . . 1_446 ?
C169 C170 O22B Zn3B -178.5(5) . . . 1_446 ?
C169 C171 C172 C166 -1.1(17) . . . . ?
C170 C169 C171 C172 179.3(9) . . . . ?
C171 C169 C170 O21A 8.5(11) . . . . ?
C171 C169 C170 O22A -168.0(8) . . . . ?
C171 C169 C170 O21B -101.8(10) . . . . ?
C171 C169 C170 O22B 115.6(9) . . . . ?
C172 C166 C167 C168 -3.6(15) . . . . ?
C173 N5 C158 C155 -164.9(9) . . . . ?
C173 N5 C159 C160 72.3(9) . . . . ?
C173 C174 C175 C176 -58.1(9) . . . . ?
C174 C173 C178 C177 -56.8(9) . . . . ?
C174 C175 C176 N6 -175.3(7) . . . . ?
C174 C175 C176 C177 56.5(9) . . . . ?
C175 C176 C177 C178 -56.4(8) . . . . ?
C176 N6 C179 C180 -164.4(8) . . . . ?
C176 N6 C193 C194 68.6(9) . . . . ?
C176 C177 C178 C173 57.9(9) . . . . ?
C178 C173 C174 C175 58.6(9) . . . . ?
C179 N6 C176 C175 -53.7(10) . . . . ?
C179 N6 C176 C177 73.2(9) . . . . ?
C179 N6 C193 C194 -164.0(7) . . . . ?
C179 C180 C181 C182 -179.3(9) . . . . ?
C179 C180 C185 C184 -178.7(9) . . . . ?
C180 C181 C182 C183 -1.5(18) . . . . ?
C181 C180 C185 C184 -1.5(16) . . . . ?
C181 C182 C183 C184 -2.5(17) . . . . ?
C181 C182 C183 C186 177.8(10) . . . . ?
C182 C183 C184 C185 4.5(18) . . . . ?
C182 C183 C186 C187 25.3(19) . . . . ?
C182 C183 C186 C192 -147.1(13) . . . . ?
C183 C184 C185 C180 -2.6(19) . . . . ?
C183 C186 C187 C188 -179.0(11) . . . . ?
C183 C186 C192 C191 178.7(11) . . . . ?
C184 C183 C186 C187 -154.4(14) . . . . ?
C184 C183 C186 C192 33.2(18) . . . . ?
C185 C180 C181 C182 3.4(18) . . . . ?
C186 C183 C184 C185 -175.8(11) . . . . ?
C186 C187 C188 C189 -1(2) . . . . ?
C187 C186 C192 C191 6(2) . . . . ?
C187 C188 C189 C190 178.2(9) . . . . ?
C187 C188 C189 C191 8.0(18) . . . . ?
C188 C189 C190 O23A 12.2(11) . . . . ?
C188 C189 C190 O24A -164.2(9) . . . . ?
C188 C189 C190 O3 -51(2) . . . . ?
C188 C189 C190 O24B 119.2(12) . . . . ?
C188 C189 C191 C192 -8.0(17) . . . . ?
C189 C190 O23A Zn1A -178.9(5) . . . 1_546 ?
C189 C190 O24A Zn3A 167.7(5) . . . 1_546 ?
C189 C190 O3 Zn4B -146(3) . . . 1_546 ?
C189 C190 O24B Zn1B -177.4(9) . . . 1_546 ?
C189 C191 C192 C186 1(2) . . . . ?
C190 C189 C191 C192 -178.7(10) . . . . ?
C191 C189 C190 O23A -177.6(8) . . . . ?
C191 C189 C190 O24A 6.0(11) . . . . ?
C191 C189 C190 O3 119(2) . . . . ?
C191 C189 C190 O24B -70.6(13) . . . . ?
C192 C186 C187 C188 -6(2) . . . . ?
C193 N6 C176 C175 72.5(9) . . . . ?
C193 N6 C176 C177 -160.7(7) . . . . ?
C193 N6 C179 C180 69.0(10) . . . . ?
C193 C194 C195 C196 -175.7(9) . . . . ?
C193 C194 C199 C198 -178.1(10) . . . . ?
C194 C195 C196 C197 -9(2) . . . . ?
C195 C194 C199 C198 -1.5(18) . . . . ?
C195 C196 C197 C198 2(2) . . . . ?
C195 C196 C197 C200 -177.3(10) . . . . ?
C196 C197 C198 C199 5(2) . . . . ?
C196 C197 C200 C210 -146.1(13) . . . . ?
C196 C197 C200 C207 31.5(17) . . . . ?
C196 C197 C200 C201 -50.9(19) . . . . ?
C196 C197 C200 C206 151.0(16) . . . . ?
C197 C198 C199 C194 -5(2) . . . . ?
C197 C200 C210 C209 177.6(9) . . . . ?
C197 C200 C207 C208 -177.6(9) . . . . ?
C197 C200 C201 C202 178.5(15) . . . . ?
C197 C200 C206 C205 -179.1(15) . . . . ?
C198 C197 C200 C210 34.6(14) . . . . ?
C198 C197 C200 C207 -147.8(12) . . . . ?
C198 C197 C200 C201 129.9(16) . . . . ?
C198 C197 C200 C206 -28.2(18) . . . . ?
C199 C194 C195 C196 7.7(17) . . . . ?
C200 C197 C198 C199 -175.9(11) . . . . ?
C200 C210 C209 C203 0.0 . . . . ?
C200 C201 C202 C203 6(3) . . . . ?
C210 C200 C207 C208 0.0 . . . . ?
C210 C209 C203 C208 0.0 . . . . ?
C210 C209 C203 C204 176.2(8) . . . . ?
C209 C203 C208 C207 0.0 . . . . ?
C209 C203 C204 O25B -169.7(8) . . . . ?
C209 C203 C204 O26B 36.6(10) . . . . ?
C203 C208 C207 C200 0.0 . . . . ?
C203 C204 O25A Zn6A -179.9(6) . . . . ?
C203 C204 O26A Zn8A -174.2(6) . . . . ?
C203 C204 O25B Zn5B 179.8(5) . . . . ?
C203 C204 O26B Zn8B -167.2(8) . . . . ?
C203 C205 C206 C200 -6(3) . . . . ?
C208 C203 C204 O25B 6.3(12) . . . . ?
C208 C203 C204 O26B -147.4(11) . . . . ?
C207 C200 C210 C209 0.0 . . . . ?
C204 C203 C208 C207 -175.9(9) . . . . ?
C204 C203 C202 C201 173.3(14) . . . . ?
C204 C203 C205 C206 -175.3(13) . . . . ?
Zn1A O2 Zn3A O3A -124.4(3) . . . . ?
Zn1A O2 Zn3A O21A 115.1(2) . . . 1_664 ?
Zn1A O2 Zn3A O24A 1.0(3) . . . 1_564 ?
Zn2A O2 Zn3A O3A -6.6(3) . . . . ?
Zn2A O2 Zn3A O21A -127.0(2) . . . 1_664 ?
Zn2A O2 Zn3A O24A 118.9(2) . . . 1_564 ?
Zn4A O2 Zn3A O3A 110.5(3) . . . . ?
Zn4A O2 Zn3A O21A -10.0(3) . . . 1_664 ?
Zn4A O2 Zn3A O24A -124.1(2) . . . 1_564 ?
Zn5A O1 Zn6A O10A -121.3(3) . . . 1_556 ?
Zn5A O1 Zn6A O16A 9.5(4) . . . . ?
Zn5A O1 Zn6A O25A 128.0(3) . . . . ?
Zn5A O1 Zn8A O6A 8.0(3) . . . . ?
Zn5A O1 Zn8A O20A 128.9(2) . . . 1_655 ?
Zn5A O1 Zn8A O26A -121.1(3) . . . . ?
Zn6A O1 Zn8A O6A 125.6(3) . . . . ?
Zn6A O1 Zn8A O20A -113.5(3) . . . 1_655 ?
Zn6A O1 Zn8A O26A -3.5(3) . . . . ?
Zn7A O1 Zn6A O10A -14.4(4) . . . 1_556 ?
Zn7A O1 Zn6A O16A 116.3(4) . . . . ?
Zn7A O1 Zn6A O25A -125.1(3) . . . . ?
Zn7A O1 Zn8A O6A -103.2(3) . . . . ?
Zn7A O1 Zn8A O20A 17.7(3) . . . 1_655 ?
Zn7A O1 Zn8A O26A 127.6(3) . . . . ?
Zn8A O1 Zn6A O10A 117.8(3) . . . 1_556 ?
Zn8A O1 Zn6A O16A -111.4(4) . . . . ?
Zn8A O1 Zn6A O25A 7.1(3) . . . . ?
O3A C1 C2 C3 -165.6(11) . . . . ?
O3A C1 C2 C7 9.8(14) . . . . ?
O3A C1 O4A Zn2A -20.6(12) . . . . ?
O4A C1 C2 C3 9.3(14) . . . . ?
O4A C1 C2 C7 -175.3(11) . . . . ?
O4A C1 O3A Zn3A 5.4(8) . . . . ?
O5A C26 O6A Zn8A 2.1(8) . . . . ?
O5A Zn5A O15A C116 125.6(13) . . . . ?
O6A C26 O5A Zn5A 32.8(9) . . . . ?
O7A C46 O8A Zn4A 0.7(9) . . . 1_545 ?
O8A C46 O7A Zn1A -4.1(10) . . . 1_545 ?
O9A C60 O10A Zn6A 2.2(10) . . . 1_554 ?
O10A C60 O9A Zn7A 10.0(11) . . . 1_554 ?
O11A C67 C68 C69 2.6(12) . . . . ?
O11A C67 C68 C73 -162.9(8) . . . . ?
O11A C67 O12A Zn2A -32.9(11) . . . 1_455 ?
O12A C67 C68 C69 -176.2(9) . . . . ?
O12A C67 C68 C73 18.2(11) . . . . ?
O12A C67 O11A Zn4A 0.7(8) . . . 1_455 ?
O13A C92 O14A Zn7A -33.7(6) . . . 1_455 ?
O13A Zn5A O15A C116 -98.1(14) 1_655 . . . ?
O14A C92 O13A Zn5A 83.5(6) . . . 1_455 ?
O15A C116 O16A Zn6A -11.8(13) . . . . ?
O15A C116 C115 C114 -173.2(12) . . . . ?
O15A C116 C115 C117 13.4(14) . . . . ?
O16A C116 O15A Zn5A -8(2) . . . . ?
O16A C116 C115 C114 -2.3(14) . . . . ?
O16A C116 C115 C117 -175.6(11) . . . . ?
O17A C134 O18A Zn2A 46.0(13) . . . . ?
O18A C134 O17A Zn1A -3.8(9) . . . . ?
O19A C141 C142 C143 -176.9(11) . . . . ?
O19A C141 C142 C147 4.1(12) . . . . ?
O19A C141 O20A Zn8A -1.6(7) . . . 1_455 ?
O20A C141 C142 C143 -3.3(14) . . . . ?
O20A C141 C142 C147 177.6(10) . . . . ?
O20A C141 O19A Zn7A 17.7(8) . . . 1_455 ?
O21A C170 O22A Zn4A -8.6(7) . . . 1_446 ?
O22A C170 O21A Zn3A -4.9(6) . . . 1_446 ?
O23A C190 O24A Zn3A -8.2(7) . . . 1_546 ?
O24A C190 O23A Zn1A -2.9(7) . . . 1_546 ?
O25A C204 O26A Zn8A -13.4(8) . . . . ?
O26A C204 O25A Zn6A 20.9(10) . . . . ?
C57 C56 C62 C61 -0.3(15) . . . . ?
C58 C59 C60 O9A 170.7(10) . . . . ?
C58 C59 C60 O10A -15.7(12) . . . . ?
C58 C59 C61 C62 1.1(15) . . . . ?
C61 C59 C60 O9A -6.3(10) . . . . ?
C61 C59 C60 O10A 167.3(7) . . . . ?
C61 C59 C58 C57 -0.8(18) . . . . ?
C62 C56 C57 C58 0.7(17) . . . . ?
C89 C88 C94 C93 10(3) . . . . ?
C90 C91 C92 O13A -160.4(12) . . . . ?
C90 C91 C92 O14A -13.8(15) . . . . ?
C90 C91 C93 C94 1(3) . . . . ?
C93 C91 C92 O13A 19.1(17) . . . . ?
C93 C91 C92 O14A 165.7(15) . . . . ?
C93 C91 C90 C89 1(2) . . . . ?
C94 C88 C89 C90 -8(3) . . . . ?
C113 C114 C115 C116 -178.2(12) . . . . ?
C113 C114 C115 C117 -5(2) . . . . ?
C114 C113 C112 C109 -172.8(14) . . . . ?
C114 C113 C112 C118 11(2) . . . . ?
C117 C118 C112 C109 171.7(16) . . . . ?
C117 C118 C112 C113 -12(3) . . . . ?
C118 C117 C115 C116 177.6(15) . . . . ?
C118 C117 C115 C114 4(2) . . . . ?
C131 C130 C136 C135 -8(3) . . . . ?
C132 C133 C134 O17A 149.8(10) . . . . ?
C132 C133 C134 O18A -29.7(11) . . . . ?
C132 C133 C135 C136 26(2) . . . . ?
C135 C133 C134 O17A -4.4(13) . . . . ?
C135 C133 C134 O18A 176.1(12) . . . . ?
C135 C133 C132 C131 -20(2) . . . . ?
C136 C130 C131 C132 14(2) . . . . ?
C143 C142 C147 C146 1(2) . . . . ?
C144 C145 C152 C153 -137.7(13) . . . . ?
C144 C145 C152 C157 42.9(15) . . . . ?
C144 C145 C146 C147 10(2) . . . . ?
C146 C145 C152 C153 50.0(15) . . . . ?
C146 C145 C152 C157 -129.3(12) . . . . ?
C146 C145 C144 C143 -5(2) . . . . ?
C147 C142 C143 C144 4(2) . . . . ?
C201 C200 C206 C205 20(3) . . . . ?
C202 C203 C204 O25A -151.8(15) . . . . ?
C202 C203 C204 O26A 8.1(17) . . . . ?
C202 C203 C205 C206 -12(3) . . . . ?
C205 C203 C204 O25A 11.5(14) . . . . ?
C205 C203 C204 O26A 171.5(11) . . . . ?
C205 C203 C202 C201 12(3) . . . . ?
C206 C200 C201 C202 -21(3) . . . . ?
Zn1B O2 Zn2B O7B -111.9(9) . . . 1_565 ?
Zn1B O2 Zn2B O11B 139.1(5) . . . 1_655 ?
Zn1B O2 Zn2B O17B 13.7(4) . . . . ?
Zn2B O2 Zn1B O3B -123.4(9) . . . . ?
Zn2B O2 Zn1B O18B -16.7(5) . . . . ?
Zn2B O2 Zn1B O24B 109.0(7) . . . 1_564 ?
Zn3B O2 Zn1B O3B 13.7(10) . . . . ?
Zn3B O2 Zn1B O18B 120.3(4) . . . . ?
Zn3B O2 Zn1B O24B -113.9(7) . . . 1_564 ?
Zn3B O2 Zn2B O7B 112.4(8) . . . 1_565 ?
Zn3B O2 Zn2B O11B 3.4(5) . . . 1_655 ?
Zn3B O2 Zn2B O17B -122.0(3) . . . . ?
Zn4B O2 Zn1B O3B 117.6(9) . . . . ?
Zn4B O2 Zn1B O18B -135.7(4) . . . . ?
Zn4B O2 Zn1B O24B -10.0(7) . . . 1_564 ?
Zn4B O2 Zn2B O7B 4.8(9) . . . 1_565 ?
Zn4B O2 Zn2B O11B -104.1(5) . . . 1_655 ?
Zn4B O2 Zn2B O17B 130.4(3) . . . . ?
Zn5B O1 Zn6B O10B 110.2(3) . . . 1_556 ?
Zn5B O1 Zn6B O13B -120.9(3) . . . 1_655 ?
Zn5B O1 Zn6B O15B -6.5(3) . . . . ?
Zn5B O1 Zn7B O6B 9.0(4) . . . . ?
Zn5B O1 Zn7B O14B 122.9(3) . . . 1_655 ?
Zn5B O1 Zn7B O19B -109.2(4) . . . 1_655 ?
Zn6B O1 Zn7B O6B -125.2(4) . . . . ?
Zn6B O1 Zn7B O14B -11.3(4) . . . 1_655 ?
Zn6B O1 Zn7B O19B 116.6(4) . . . 1_655 ?
Zn7B O1 Zn6B O10B -115.1(3) . . . 1_556 ?
Zn7B O1 Zn6B O13B 13.8(3) . . . 1_655 ?
Zn7B O1 Zn6B O15B 128.1(3) . . . . ?
Zn8B O1 Zn6B O10B 1.4(4) . . . 1_556 ?
Zn8B O1 Zn6B O13B 130.3(3) . . . 1_655 ?
Zn8B O1 Zn6B O15B -115.3(2) . . . . ?
Zn8B O1 Zn7B O6B 119.1(3) . . . . ?
Zn8B O1 Zn7B O14B -127.0(3) . . . 1_655 ?
Zn8B O1 Zn7B O19B 0.9(5) . . . 1_655 ?
O3 C190 O24B Zn1B -9(3) . . . 1_546 ?
O3B C1 C2 C3 -77(2) . . . . ?
O3B C1 C2 C7 99(2) . . . . ?
O3B C1 O4B Zn3B 0(3) . . . . ?
O4B C1 C2 C3 105.2(15) . . . . ?
O4B C1 C2 C7 -79.3(15) . . . . ?
O4B C1 O3B Zn1B -5(4) . . . . ?
O5B C26 O6B Zn7B 5.2(13) . . . . ?
O5B Zn5B O16B C116 -121.0(7) . . . . ?
O6B C26 O5B Zn5B -27.8(10) . . . . ?
O7B C46 O8B Zn4B -11(2) . . . 1_545 ?
O8B C46 O7B Zn2B 11(2) . . . 1_545 ?
O9B C60 O10B Zn6B -34.2(10) . . . 1_554 ?
O9B Zn8B O26B C204 98.7(7) 1_556 . . . ?
O10B C60 O9B Zn8B 6.0(17) . . . 1_554 ?
O11B C67 C68 C69 -44.4(14) . . . . ?
O11B C67 C68 C73 150.0(12) . . . . ?
O11B C67 O12B Zn3B 13.3(13) . . . 1_455 ?
O12B C67 C68 C69 131.1(9) . . . . ?
O12B C67 C68 C73 -34.4(12) . . . . ?
O12B C67 O11B Zn2B 38(2) . . . 1_455 ?
O13B C92 O14B Zn7B 7.8(11) . . . 1_455 ?
O14B C92 O13B Zn6B -1.6(11) . . . 1_455 ?
O15B C116 O16B Zn5B 0.6(9) . . . . ?
O15B C116 C115 C121 172.5(7) . . . . ?
O15B C116 C115 C120 -5.3(9) . . . . ?
O16B C116 O15B Zn6B 8.9(7) . . . . ?
O16B C116 C115 C121 -9.8(9) . . . . ?
O16B C116 C115 C120 172.4(7) . . . . ?
O17B C134 O18B Zn1B -58.4(13) . . . . ?
O18B C134 O17B Zn2B 48.6(7) . . . . ?
O18B Zn1B O3B C1 -110(3) . . . . ?
O19B C141 C142 C151 2.0(10) . . . . ?
O19B C141 C142 C148 177.2(8) . . . . ?
O19B C141 O20B Zn8B -28.2(16) . . . 1_455 ?
O20B C141 C142 C151 164.8(9) . . . . ?
O20B C141 C142 C148 -20.1(9) . . . . ?
O20B C141 O19B Zn7B 23.9(12) . . . 1_455 ?
O20B Zn8B O26B C204 -133.4(9) 1_655 . . . ?
O21B C170 O22B Zn3B 48.3(9) . . . 1_446 ?
O22B C170 O21B Zn4B -77.7(10) . . . 1_446 ?
O24B C190 O3 Zn4B 45(5) . . . 1_546 ?
O24B Zn1B O3B C1 131(3) 1_564 . . . ?
O25B C204 O26B Zn8B 48.5(17) . . . . ?
O25B Zn5B O16B C116 122.9(7) . . . . ?
O26B C204 O25B Zn5B -36.7(15) . . . . ?
C121 C115 C120 C119 0.0 . . . . ?
C115 C116 O15A Zn5A 159.4(11) . . . . ?
C115 C116 O16A Zn6A 179.8(5) . . . . ?
C115 C116 O15B Zn6B -173.3(5) . . . . ?
C115 C116 O16B Zn5B -177.2(6) . . . . ?
C115 C117 C118 C112 4(3) . . . . ?
C115 C121 C122 C112 0.0 . . . . ?
C115 C120 C119 C112 0.0 . . . . ?
C120 C119 C112 C109 -177.5(8) . . . . ?
C120 C119 C112 C122 0.0 . . . . ?
C119 C112 C122 C121 0.0 . . . . ?
C112 C109 C110 C111 -177.8(10) . . . . ?
C112 C113 C114 C115 -2(3) . . . . ?
C122 C121 C115 C116 -177.9(7) . . . . ?
C122 C121 C115 C120 0.0 . . . . ?
